data_4127357
loop_
_publ_author_name
'Carpenter, John P.'
'McTernan, Charlie T.'
'Ronson, Tanya K.'
'Nitschke, Jonathan R.'

_publ_section_title
;
 Anion Pairs Template a Trigonal Prism with Disilver Vertices.
;
_journal_issue 29
_journal_name_full 'Journal of the American Chemical Society'
_journal_page_first 11409
_journal_page_last 11413
_journal_paper_doi 10.1021/jacs.9b05432
_journal_volume 141
_journal_year 2019
_chemical_formula_moiety
;        
'C270 H180 Ag12 N60, 10(C2 F6 N O4 S2), (C2 H4 O6 S2), 18(C2 H3 N)
1.5(C6 H14 O), 0.5(H2 O)'
;
_chemical_formula_sum 'C337 H260 Ag12 F60 N88 O48 S22'
_chemical_formula_weight 9450.07
_space_group_crystal_system monoclinic
_space_group_IT_number 15
_space_group_name_Hall '-C 2yc'
_space_group_name_H-M_alt 'C 1 2/c 1'
_symmetry_space_group_name_Hall '-C 2yc'
_symmetry_space_group_name_H-M 'C 1 2/c 1'
_atom_sites_solution_hydrogens geom
_audit_creation_method SHELXL-2018/3
_cell_angle_alpha 90
_cell_angle_beta 92.5640(10)
_cell_angle_gamma 90
_cell_formula_units_Z 4
_cell_length_a 43.6194(3)
_cell_length_b 32.4028(3)
_cell_length_c 27.3509(2)
_cell_measurement_reflns_used 49563
_cell_measurement_temperature 100(2)
_cell_measurement_theta_max 26.4855390342
_cell_measurement_theta_min 1.02984563174
_cell_volume 38618.8(5)
_computing_cell_refinement 'DIALS 2theta refinement, DIALS 1.12.1-g84e9f68aa-release'
_computing_data_collection 'Diamond GDA'
_computing_data_reduction
;
aimless (Evans, P. R. and Murshudov, G. N., 2013)
ccp4 (Winn, M. D. et al., 2011)
DIALS 1.12.1-g84e9f68aa-release (Winter, G. et al., 2018)
pointless (Evans, P., 2006)
XIA2 0.5.757-g89e4ddb2-dials-1.12 (Winter, G., 2010)
;
_computing_structure_refinement 'SHELXL-2018/3 (Sheldrick, 2018)'
_computing_structure_solution 'SHELXT 2018/2 (Sheldrick, 2018)'
_diffrn_ambient_temperature 100(2)
_diffrn_detector 'Photon counting pixel array'
_diffrn_measured_fraction_theta_full 0.967
_diffrn_measured_fraction_theta_max 0.900
_diffrn_measurement_device 'Fixed \c 3-circle diffractometer'
_diffrn_measurement_device_type 'Fluid Film Devices'
_diffrn_measurement_method 'shutterless scans'
_diffrn_measurement_specimen_support 'MiTeGen MicroMount'
_diffrn_radiation_monochromator 'Silicon 111'
_diffrn_radiation_source 'Diamond Light Source Beamline I19-1'
_diffrn_radiation_type Synchrotron
_diffrn_radiation_wavelength 0.6889
_diffrn_reflns_av_R_equivalents 0.0452
_diffrn_reflns_av_unetI/netI 0.0657
_diffrn_reflns_Laue_measured_fraction_full 0.967
_diffrn_reflns_Laue_measured_fraction_max 0.900
_diffrn_reflns_limit_h_max 62
_diffrn_reflns_limit_h_min -51
_diffrn_reflns_limit_k_max 43
_diffrn_reflns_limit_k_min -42
_diffrn_reflns_limit_l_max 39
_diffrn_reflns_limit_l_min -36
_diffrn_reflns_number 157325
_diffrn_reflns_point_group_measured_fraction_full 0.967
_diffrn_reflns_point_group_measured_fraction_max 0.900
_diffrn_reflns_theta_full 24.415
_diffrn_reflns_theta_max 29.477
_diffrn_reflns_theta_min 1.034
_diffrn_standards_decay_% 0
_diffrn_standards_interval_count 0
_diffrn_standards_number 0
_exptl_absorpt_coefficient_mu 0.744
_exptl_absorpt_correction_T_max 1.0
_exptl_absorpt_correction_T_min 0.939023710754
_exptl_absorpt_correction_type empirical
_exptl_absorpt_process_details
;
CCP4 7.0.065: AIMLESS, version 0.7.3 : 15/08/18
Scaling & analysis of unmerged intensities, absorption correction using spherical harmonics
;
_exptl_crystal_colour purple
_exptl_crystal_density_diffrn 1.625
_exptl_crystal_description block
_exptl_crystal_F_000 18952
_exptl_crystal_size_max 0.050
_exptl_crystal_size_mid 0.040
_exptl_crystal_size_min 0.040
_refine_diff_density_max 0.937
_refine_diff_density_min -1.134
_refine_diff_density_rms 0.122
_refine_ls_extinction_method none
_refine_ls_goodness_of_fit_ref 1.014
_refine_ls_hydrogen_treatment constr
_refine_ls_matrix_type full
_refine_ls_number_parameters 3188
_refine_ls_number_reflns 53025
_refine_ls_number_restraints 7391
_refine_ls_restrained_S_all 1.035
_refine_ls_R_factor_all 0.1007
_refine_ls_R_factor_gt 0.0666
_refine_ls_shift/su_max 0.003
_refine_ls_shift/su_mean 0.000
_refine_ls_structure_factor_coef Fsqd
_refine_ls_weighting_details 'w=1/[\s^2^(Fo^2^)+(0.1443P)^2^] where P=(Fo^2^+2Fc^2^)/3'
_refine_ls_weighting_scheme calc
_refine_ls_wR_factor_gt 0.1980
_refine_ls_wR_factor_ref 0.2239
_reflns_Friedel_coverage 0.000
_reflns_number_gt 32723
_reflns_number_total 53025
_reflns_threshold_expression 'I > 2\s(I)'
_cod_data_source_file ja9b05432_si_003.cif
_cod_data_source_block ctm334
_cod_database_code 4127357
_shelx_shelxl_version_number 2018/3
_shelx_space_group_comment
;
The symmetry employed for this shelxl refinement is uniquely defined
by the following loop, which should always be used as a source of
symmetry information in preference to the above space-group names.
They are only intended as comments.
;
_shelx_estimated_absorpt_t_min 0.964
_shelx_estimated_absorpt_t_max 0.971

loop_
_space_group_symop_operation_xyz
'x, y, z'
'-x, y, -z+1/2'
'x+1/2, y+1/2, z'
'-x+1/2, y+1/2, -z+1/2'
'-x, -y, -z'
'x, -y, z-1/2'
'-x+1/2, -y+1/2, -z'
'x+1/2, -y+1/2, z-1/2'

loop_
_atom_site_label
_atom_site_type_symbol
_atom_site_fract_x
_atom_site_fract_y
_atom_site_fract_z
_atom_site_U_iso_or_equiv
_atom_site_adp_type
_atom_site_occupancy
_atom_site_site_symmetry_order
_atom_site_calc_flag
_atom_site_refinement_flags_posn
_atom_site_refinement_flags_adp
_atom_site_refinement_flags_occupancy
_atom_site_disorder_assembly
_atom_site_disorder_group
Ag1 Ag 0.41643(2) 0.51992(2) 0.53096(2) 0.05419(9) Uani 1 1 d . . . . .
Ag2 Ag 0.46840(2) 0.56870(2) 0.56348(2) 0.05084(8) Uani 1 1 d . . . . .
Ag3 Ag 0.73049(2) 0.85720(2) 0.76170(8) 0.0646(3) Uani 0.739(5) 1 d . . P A 1
Ag4 Ag 0.68716(2) 0.79751(2) 0.72489(2) 0.06074(9) Uani 1 1 d . . . . .
Ag5 Ag 0.49079(2) 0.90477(2) 0.41857(2) 0.04837(8) Uani 1 1 d . . . . .
Ag6 Ag 0.50648(2) 0.91270(2) 0.97896(2) 0.04747(8) Uani 1 1 d . . . . .
N1 N 0.73803(10) 0.85869(14) 0.6756(2) 0.0962(15) Uani 1 1 d D U . . .
N2 N 0.71771(8) 0.79450(13) 0.65997(15) 0.0689(9) Uani 1 1 d D U . . .
N3 N 0.68035(7) 0.73060(11) 0.68591(12) 0.0557(8) Uani 1 1 d D U . . .
N4 N 0.47913(7) 0.61534(10) 0.63411(11) 0.0491(7) Uani 1 1 d D U . . .
N5 N 0.43045(7) 0.61541(10) 0.56574(12) 0.0510(7) Uani 1 1 d D U . . .
N6 N 0.40454(8) 0.58376(11) 0.50055(14) 0.0613(8) Uani 1 1 d D U . . .
N7 N 0.61963(8) 0.51476(11) 0.90404(13) 0.0598(8) Uani 1 1 d D U . . .
N8 N 0.62999(8) 0.48403(10) 0.99677(12) 0.0565(8) Uani 1 1 d D U . . .
N9 N 0.61382(8) 0.47753(11) 1.07509(13) 0.0586(8) Uani 1 1 d D U . . .
N10 N 0.59224(7) 0.61440(10) 0.73993(11) 0.0512(7) Uani 1 1 d D U . . .
C1 C 0.75292(16) 0.8918(2) 0.6599(4) 0.139(3) Uani 1 1 d D U . B 1
H1 H 0.754107 0.915436 0.680500 0.166 Uiso 1 1 calc R U . B 1
C2 C 0.76677(19) 0.8937(3) 0.6152(4) 0.154(4) Uani 1 1 d D U . . .
H2 H 0.776610 0.918339 0.605341 0.185 Uiso 1 1 calc R U . B 1
C3 C 0.76607(16) 0.8603(2) 0.5859(3) 0.131(3) Uani 1 1 d D U . . .
H3 H 0.776268 0.860583 0.555951 0.157 Uiso 1 1 calc R U . . .
C4 C 0.75018(12) 0.82519(19) 0.6001(3) 0.0967(17) Uani 1 1 d D U . . .
C5 C 0.73559(10) 0.82616(17) 0.6454(2) 0.0817(13) Uani 1 1 d D U . . .
C6 C 0.74778(12) 0.7883(2) 0.5721(2) 0.0997(17) Uani 1 1 d D U . . .
H6 H 0.757899 0.786025 0.542176 0.120 Uiso 1 1 calc R U . . .
C7 C 0.73079(12) 0.7560(2) 0.5885(2) 0.0908(16) Uani 1 1 d D U . . .
H7 H 0.729360 0.730766 0.570870 0.109 Uiso 1 1 calc R U . . .
C8 C 0.71551(11) 0.76123(17) 0.63239(18) 0.0751(12) Uani 1 1 d D U . . .
C9 C 0.69479(10) 0.72786(16) 0.64709(17) 0.0711(12) Uani 1 1 d D U . . .
H9 H 0.692307 0.704028 0.627069 0.085 Uiso 1 1 calc R U . . .
C10 C 0.65796(8) 0.70066(12) 0.69789(14) 0.0521(8) Uani 1 1 d D U . . .
C11 C 0.65159(9) 0.69680(13) 0.74713(14) 0.0543(9) Uani 1 1 d D U . . .
H11 H 0.662061 0.713608 0.770936 0.065 Uiso 1 1 calc R U . . .
C12 C 0.63006(9) 0.66855(13) 0.76126(14) 0.0542(9) Uani 1 1 d D U . . .
H12 H 0.626135 0.665366 0.794936 0.065 Uiso 1 1 calc R U . . .
C13 C 0.61396(8) 0.64454(12) 0.72613(13) 0.0492(8) Uani 1 1 d D U . . .
C14 C 0.61962(9) 0.65018(12) 0.67691(13) 0.0511(8) Uani 1 1 d D U . . .
H14 H 0.608294 0.634685 0.652786 0.061 Uiso 1 1 calc R U . . .
C15 C 0.64134(9) 0.67784(12) 0.66275(14) 0.0531(8) Uani 1 1 d D U . . .
H15 H 0.645014 0.681378 0.629032 0.064 Uiso 1 1 calc R U . . .
C16 C 0.56288(8) 0.61462(11) 0.71544(12) 0.0474(8) Uani 1 1 d D U . . .
C17 C 0.54852(8) 0.65199(11) 0.70547(13) 0.0478(8) Uani 1 1 d D U . . .
H17 H 0.557840 0.676945 0.716691 0.057 Uiso 1 1 calc R U . . .
C18 C 0.52061(8) 0.65316(11) 0.67922(13) 0.0473(8) Uani 1 1 d D U . . .
H18 H 0.511215 0.679006 0.671872 0.057 Uiso 1 1 calc R U . . .
C19 C 0.50621(8) 0.61689(11) 0.66352(13) 0.0464(7) Uani 1 1 d D U . . .
C20 C 0.52075(9) 0.57948(12) 0.67434(14) 0.0501(8) Uani 1 1 d D U . . .
H20 H 0.511138 0.554463 0.663975 0.060 Uiso 1 1 calc R U . . .
C21 C 0.54885(9) 0.57790(12) 0.69982(13) 0.0498(8) Uani 1 1 d D U . . .
H21 H 0.558486 0.552117 0.706614 0.060 Uiso 1 1 calc R U . . .
C22 C 0.45967(9) 0.64557(12) 0.63377(14) 0.0516(8) Uani 1 1 d D U . . .
H22 H 0.462477 0.667438 0.656678 0.062 Uiso 1 1 calc R U . . .
C23 C 0.43336(9) 0.64646(12) 0.59848(15) 0.0523(8) Uani 1 1 d D U . . .
C24 C 0.41314(9) 0.67984(13) 0.59851(17) 0.0601(10) Uani 1 1 d D U . . .
H24 H 0.415076 0.700297 0.623345 0.072 Uiso 1 1 calc R U . . .
C25 C 0.39053(11) 0.68280(15) 0.56241(19) 0.0721(12) Uani 1 1 d D U . . .
H25 H 0.377091 0.705885 0.561171 0.086 Uiso 1 1 calc R U . . .
C26 C 0.38735(11) 0.65123(14) 0.52705(19) 0.0719(12) Uani 1 1 d D U . . .
C27 C 0.40743(9) 0.61717(12) 0.53146(15) 0.0562(9) Uani 1 1 d D U . . .
C28 C 0.36515(13) 0.65212(17) 0.4879(2) 0.0947(19) Uani 1 1 d D U . . .
H28 H 0.351430 0.674761 0.483860 0.114 Uiso 1 1 calc R U . . .
C29 C 0.36381(14) 0.61939(17) 0.4556(2) 0.0971(19) Uani 1 1 d D U . . .
H29 H 0.349786 0.619719 0.428008 0.117 Uiso 1 1 calc R U . . .
C30 C 0.38348(12) 0.58554(16) 0.4641(2) 0.0798(14) Uani 1 1 d D U . . .
H30 H 0.381581 0.562620 0.442545 0.096 Uiso 1 1 calc R U . . .
C31 C 0.59974(9) 0.58669(12) 0.77844(13) 0.0504(8) Uani 1 1 d D U . . .
C32 C 0.63046(9) 0.57755(14) 0.79158(16) 0.0609(10) Uani 1 1 d D U . . .
H32 H 0.646418 0.588429 0.772879 0.073 Uiso 1 1 calc R U . . .
C33 C 0.63755(10) 0.55285(14) 0.83151(16) 0.0627(10) Uani 1 1 d D U . . .
H33 H 0.658426 0.546920 0.840121 0.075 Uiso 1 1 calc R U . . .
C34 C 0.61441(9) 0.53633(13) 0.85962(14) 0.0566(9) Uani 1 1 d D U . . .
C35 C 0.58422(9) 0.54448(13) 0.84505(14) 0.0545(9) Uani 1 1 d D U . . .
H35 H 0.568300 0.532769 0.863169 0.065 Uiso 1 1 calc R U . . .
C36 C 0.57649(9) 0.56871(12) 0.80566(13) 0.0517(8) Uani 1 1 d D U . . .
H36 H 0.555516 0.573465 0.796557 0.062 Uiso 1 1 calc R U . . .
C37 C 0.64536(11) 0.49667(15) 0.91491(16) 0.0668(11) Uani 1 1 d D U . . .
H37 H 0.660737 0.495193 0.891445 0.080 Uiso 1 1 calc R U . . .
C38 C 0.65090(10) 0.47825(14) 0.96390(16) 0.0644(11) Uani 1 1 d D U . . .
C39 C 0.67865(12) 0.45786(18) 0.97395(18) 0.0802(15) Uani 1 1 d D U . . .
H39 H 0.693358 0.455302 0.949542 0.096 Uiso 1 1 calc R U . . .
C40 C 0.68427(12) 0.44157(19) 1.01986(19) 0.0839(15) Uani 1 1 d D U . . .
H40 H 0.702761 0.426900 1.027201 0.101 Uiso 1 1 calc R U . . .
C41 C 0.66276(11) 0.44660(14) 1.05576(17) 0.0675(11) Uani 1 1 d D U . . .
C42 C 0.63558(9) 0.46890(12) 1.04219(15) 0.0566(9) Uani 1 1 d D U . . .
C43 C 0.66645(12) 0.43264(14) 1.10490(17) 0.0695(11) Uani 1 1 d D U . . .
H43 H 0.683887 0.416736 1.115076 0.083 Uiso 1 1 calc R U . . .
C44 C 0.64508(10) 0.44213(14) 1.13672(18) 0.0665(11) Uani 1 1 d D U . . .
H44 H 0.647457 0.433580 1.169898 0.080 Uiso 1 1 calc R U . . .
C45 C 0.61926(10) 0.46474(15) 1.12068(17) 0.0659(11) Uani 1 1 d D U . . .
H45 H 0.604581 0.471394 1.144085 0.079 Uiso 1 1 calc R U . . .
N11 N 0.45393(8) 0.94909(10) 0.32321(11) 0.0539(7) Uani 1 1 d D U . . .
N12 N 0.48051(8) 0.88830(10) 0.33489(11) 0.0522(7) Uani 1 1 d D U . . .
N13 N 0.51633(8) 0.84050(10) 0.39704(11) 0.0548(7) Uani 1 1 d D U . . .
N14 N 0.52181(7) 0.58261(10) 0.55162(11) 0.0494(7) Uani 1 1 d D U . . .
N15 N 0.49311(7) 0.50718(9) 0.55879(11) 0.0490(7) Uani 1 1 d D U . . .
N16 N 0.44863(8) 0.46830(10) 0.55584(12) 0.0554(7) Uani 1 1 d D U . . .
N17 N 0.63150(7) 0.79752(10) 0.72025(11) 0.0497(7) Uani 1 1 d D U . . .
N18 N 0.66979(8) 0.81374(11) 0.79944(13) 0.0612(8) Uani 1 1 d D U . . .
N19 N 0.71853(10) 0.82934(14) 0.82885(18) 0.0863(13) Uani 1 1 d D U . . .
N20 N 0.56815(8) 0.74413(9) 0.54897(11) 0.0513(7) Uani 1 1 d D U . . .
C51 C 0.43139(11) 0.96965(13) 0.30022(15) 0.0617(10) Uani 1 1 d D U . . .
H51 H 0.427418 0.996934 0.310983 0.074 Uiso 1 1 calc R U . . .
C52 C 0.41284(11) 0.95407(13) 0.26096(15) 0.0641(11) Uani 1 1 d D U . . .
H52 H 0.396925 0.970462 0.246176 0.077 Uiso 1 1 calc R U . . .
C53 C 0.41804(11) 0.91538(13) 0.24464(15) 0.0644(11) Uani 1 1 d D U . . .
H53 H 0.405925 0.904251 0.218079 0.077 Uiso 1 1 calc R U . . .
C54 C 0.44197(10) 0.89160(12) 0.26793(13) 0.0551(9) Uani 1 1 d D U . . .
C55 C 0.45900(9) 0.90999(12) 0.30756(13) 0.0523(8) Uani 1 1 d D U . . .
C56 C 0.44886(11) 0.85013(13) 0.25569(14) 0.0645(11) Uani 1 1 d D U . . .
H56 H 0.438548 0.837082 0.228533 0.077 Uiso 1 1 calc R U . . .
C57 C 0.47033(12) 0.82947(14) 0.28331(14) 0.0674(11) Uani 1 1 d D U . . .
H57 H 0.475169 0.801662 0.275819 0.081 Uiso 1 1 calc R U . . .
C58 C 0.48538(11) 0.84945(13) 0.32308(14) 0.0604(10) Uani 1 1 d D U . . .
C59 C 0.50710(11) 0.82568(14) 0.35544(14) 0.0634(11) Uani 1 1 d D U . . .
H59 H 0.514196 0.799439 0.345346 0.076 Uiso 1 1 calc R U . . .
C60 C 0.53397(9) 0.81574(12) 0.43109(13) 0.0534(9) Uani 1 1 d D U . . .
C61 C 0.54014(9) 0.83387(13) 0.47668(13) 0.0531(8) Uani 1 1 d D U . . .
H61 H 0.535496 0.862216 0.481264 0.064 Uiso 1 1 calc R U . . .
C62 C 0.55282(9) 0.81147(12) 0.51506(13) 0.0508(8) Uani 1 1 d D U . . .
H62 H 0.557071 0.824502 0.545735 0.061 Uiso 1 1 calc R U . . .
C63 C 0.55949(9) 0.76989(12) 0.50940(13) 0.0506(8) Uani 1 1 d D U . . .
C64 C 0.55644(11) 0.75310(13) 0.46180(14) 0.0615(10) Uani 1 1 d D U . . .
H64 H 0.563363 0.725807 0.456020 0.074 Uiso 1 1 calc R U . . .
C65 C 0.54364(11) 0.77571(13) 0.42391(14) 0.0618(10) Uani 1 1 d D U . . .
H65 H 0.541370 0.763726 0.392252 0.074 Uiso 1 1 calc R U . . .
C66 C 0.55668(8) 0.70325(12) 0.54915(13) 0.0491(8) Uani 1 1 d D U . . .
C67 C 0.52589(9) 0.69517(12) 0.53782(14) 0.0542(9) Uani 1 1 d D U . . .
H67 H 0.512155 0.717090 0.529567 0.065 Uiso 1 1 calc R U . . .
C68 C 0.51545(9) 0.65483(12) 0.53869(14) 0.0529(8) Uani 1 1 d D U . . .
H68 H 0.494438 0.649254 0.530708 0.063 Uiso 1 1 calc R U . . .
C69 C 0.53504(8) 0.62248(11) 0.55097(13) 0.0482(8) Uani 1 1 d D U . . .
C70 C 0.56594(9) 0.63072(12) 0.56205(14) 0.0515(8) Uani 1 1 d D U . . .
H70 H 0.579661 0.608766 0.570261 0.062 Uiso 1 1 calc R U . . .
C71 C 0.57656(9) 0.67078(12) 0.56108(14) 0.0516(8) Uani 1 1 d D U . . .
H71 H 0.597640 0.676290 0.568616 0.062 Uiso 1 1 calc R U . . .
C72 C 0.53794(9) 0.55018(11) 0.55842(13) 0.0489(8) Uani 1 1 d D U . . .
H72 H 0.559660 0.552470 0.561103 0.059 Uiso 1 1 calc R U . . .
C73 C 0.52381(9) 0.50971(12) 0.56217(14) 0.0525(8) Uani 1 1 d D U . . .
C74 C 0.54243(10) 0.47495(12) 0.56832(16) 0.0584(9) Uani 1 1 d D U . . .
H74 H 0.564120 0.477895 0.570202 0.070 Uiso 1 1 calc R U . . .
C75 C 0.52968(10) 0.43701(13) 0.57162(17) 0.0634(10) Uani 1 1 d D U . . .
H75 H 0.542302 0.413291 0.575986 0.076 Uiso 1 1 calc R U . . .
C76 C 0.49767(10) 0.43312(12) 0.56854(16) 0.0597(9) Uani 1 1 d D U . . .
C77 C 0.48004(9) 0.46960(12) 0.56152(13) 0.0510(8) Uani 1 1 d D U . . .
C78 C 0.48206(11) 0.39579(14) 0.57282(18) 0.0669(11) Uani 1 1 d D U . . .
H78 H 0.493225 0.370933 0.578393 0.080 Uiso 1 1 calc R U . . .
C79 C 0.45090(11) 0.39495(14) 0.56902(18) 0.0684(11) Uani 1 1 d D U . . .
H79 H 0.440044 0.369768 0.572350 0.082 Uiso 1 1 calc R U . . .
C80 C 0.43521(11) 0.43190(13) 0.56011(16) 0.0612(10) Uani 1 1 d D U . . .
H80 H 0.413447 0.430874 0.556905 0.073 Uiso 1 1 calc R U . . .
C81 C 0.58288(8) 0.75926(11) 0.59226(13) 0.0475(8) Uani 1 1 d D U . . .
C82 C 0.60778(9) 0.78632(12) 0.59066(14) 0.0518(8) Uani 1 1 d D U . . .
H82 H 0.614141 0.796320 0.560081 0.062 Uiso 1 1 calc R U . . .
C83 C 0.62303(9) 0.79845(12) 0.63321(13) 0.0513(8) Uani 1 1 d D U . . .
H83 H 0.640587 0.815669 0.631714 0.062 Uiso 1 1 calc R U . . .
C84 C 0.61304(8) 0.78577(12) 0.67895(13) 0.0482(8) Uani 1 1 d D U . . .
C85 C 0.58786(8) 0.75998(12) 0.68090(13) 0.0506(8) Uani 1 1 d D U . . .
H85 H 0.580860 0.751242 0.711629 0.061 Uiso 1 1 calc R U . . .
C86 C 0.57283(8) 0.74689(12) 0.63784(13) 0.0504(8) Uani 1 1 d D U . . .
H86 H 0.555484 0.729288 0.639357 0.060 Uiso 1 1 calc R U . . .
C87 C 0.62009(9) 0.79902(12) 0.76276(14) 0.0522(8) Uani 1 1 d D U . . .
H87 H 0.598858 0.793916 0.766325 0.063 Uiso 1 1 calc R U . . .
C88 C 0.64013(9) 0.80867(13) 0.80564(15) 0.0590(9) Uani 1 1 d D U . . .
C89 C 0.62691(12) 0.81042(16) 0.85253(16) 0.0709(12) Uani 1 1 d D U . . .
H89 H 0.605465 0.806895 0.855626 0.085 Uiso 1 1 calc R U . . .
C90 C 0.64588(14) 0.8173(2) 0.8926(2) 0.0916(16) Uani 1 1 d D U . . .
H90 H 0.637846 0.817795 0.924317 0.110 Uiso 1 1 calc R U . . .
C91 C 0.67711(14) 0.8235(2) 0.88691(19) 0.0922(16) Uani 1 1 d D U . . .
C92 C 0.68873(11) 0.82207(16) 0.83889(19) 0.0792(13) Uani 1 1 d D U . . .
C93 C 0.69902(17) 0.8318(3) 0.9261(3) 0.132(3) Uani 1 1 d D U . . .
H93 H 0.692717 0.833460 0.958893 0.158 Uiso 1 1 calc R U . . .
C94 C 0.72831(18) 0.8371(3) 0.9162(3) 0.140(3) Uani 1 1 d D U . . .
H94 H 0.743135 0.841677 0.942168 0.168 Uiso 1 1 calc R U . . .
C95 C 0.73750(15) 0.8361(2) 0.8677(3) 0.114(2) Uani 1 1 d D U . . .
H95 H 0.758589 0.840597 0.862147 0.137 Uiso 1 1 calc R U . . .
N21 N 0.55678(7) 0.88037(9) 1.06019(11) 0.0490(7) Uani 1 1 d D U . . .
N22 N 0.53474(7) 0.85486(9) 0.98814(10) 0.0467(6) Uani 1 1 d D U . . .
N23 N 0.49283(7) 0.86517(9) 0.91129(10) 0.0445(6) Uani 1 1 d D U . . .
N24 N 0.29510(16) 0.9225(3) 0.7211(3) 0.0582(18) Uani 0.586(4) 1 d D U P C 1
N25 N 0.23461(13) 0.9084(2) 0.7061(3) 0.0715(16) Uani 0.586(4) 1 d D U P C 1
N26 N 0.19513(18) 0.8643(3) 0.7190(4) 0.094(2) Uani 0.586(4) 1 d D U P C 1
N27 N 0.49280(7) 0.96176(9) 0.58543(10) 0.0438(6) Uani 1 1 d D U . . .
N28 N 0.52777(7) 0.96319(9) 0.50445(10) 0.0430(6) Uani 1 1 d D U . . .
N29 N 0.53570(7) 0.94044(9) 0.42591(10) 0.0459(6) Uani 1 1 d D U . . .
N30 N 0.42314(7) 0.92315(10) 0.74720(11) 0.0494(7) Uani 1 1 d D U . . .
C101 C 0.58013(9) 0.88042(13) 1.09276(15) 0.0558(9) Uani 1 1 d D U . . .
H101 H 0.580776 0.901201 1.117286 0.067 Uiso 1 1 calc R U . . .
C102 C 0.60408(10) 0.85125(14) 1.09295(16) 0.0657(11) Uani 1 1 d D U . . .
H102 H 0.620310 0.852460 1.117255 0.079 Uiso 1 1 calc R U . . .
C103 C 0.60377(11) 0.82148(14) 1.05818(16) 0.0672(11) Uani 1 1 d D U . . .
H103 H 0.619519 0.801215 1.058348 0.081 Uiso 1 1 calc R U . . .
C104 C 0.58014(9) 0.82082(12) 1.02212(15) 0.0557(9) Uani 1 1 d D U . . .
C105 C 0.55712(9) 0.85153(12) 1.02332(13) 0.0503(8) Uani 1 1 d D U . . .
C106 C 0.57735(10) 0.79138(13) 0.98392(15) 0.0593(10) Uani 1 1 d D U . . .
H106 H 0.591705 0.769426 0.982329 0.071 Uiso 1 1 calc R U . . .
C107 C 0.55401(10) 0.79471(12) 0.94956(15) 0.0564(9) Uani 1 1 d D U . . .
H107 H 0.551842 0.774934 0.923992 0.068 Uiso 1 1 calc R U . . .
C108 C 0.53323(9) 0.82734(11) 0.95200(13) 0.0482(8) Uani 1 1 d D U . . .
C109 C 0.51022(9) 0.83369(12) 0.91132(13) 0.0485(8) Uani 1 1 d D U . . .
H109 H 0.508435 0.814299 0.885291 0.058 Uiso 1 1 calc R U . . .
C110 C 0.47407(8) 0.87537(11) 0.86936(12) 0.0453(7) Uani 1 1 d D U . . .
C111 C 0.48172(9) 0.86573(12) 0.82211(13) 0.0501(8) Uani 1 1 d D U . . .
H111 H 0.499138 0.848966 0.816888 0.060 Uiso 1 1 calc R U . . .
C112 C 0.46413(9) 0.88040(12) 0.78242(13) 0.0500(8) Uani 1 1 d D U . . .
H112 H 0.469103 0.872665 0.750220 0.060 Uiso 1 1 calc R U . . .
C113 C 0.43925(8) 0.90632(11) 0.78918(12) 0.0467(8) Uani 1 1 d D U . . .
C114 C 0.43107(8) 0.91542(11) 0.83646(13) 0.0458(7) Uani 1 1 d D U . . .
H114 H 0.413589 0.932091 0.841556 0.055 Uiso 1 1 calc R U . . .
C115 C 0.44835(8) 0.90023(11) 0.87622(13) 0.0464(7) Uani 1 1 d D U . . .
H115 H 0.442702 0.906746 0.908465 0.056 Uiso 1 1 calc R U . . .
C116 C 0.39080(8) 0.92416(11) 0.74314(13) 0.0491(8) Uani 1 1 d D U . . .
C117 C 0.37269(9) 0.89988(12) 0.77273(15) 0.0547(9) Uani 1 1 d D U . . .
H117 H 0.382208 0.882791 0.797214 0.066 Uiso 1 1 calc R U . . .
C118 C 0.34140(9) 0.90052(13) 0.76672(17) 0.0603(10) Uani 1 1 d D U . . .
H118 H 0.329451 0.882810 0.785963 0.072 Uiso 1 1 calc R U . . .
C119 C 0.32685(10) 0.92678(14) 0.7328(2) 0.0745(13) Uani 1 1 d D U . . .
C120 C 0.34464(10) 0.95097(15) 0.7038(2) 0.0731(12) Uani 1 1 d D U . . .
H120 H 0.334835 0.968312 0.679870 0.088 Uiso 1 1 calc R U . . .
C121 C 0.37603(10) 0.95077(13) 0.70856(16) 0.0605(10) Uani 1 1 d D U . . .
H121 H 0.387768 0.968337 0.688814 0.073 Uiso 1 1 calc R U . . .
C122 C 0.27873(17) 0.9509(3) 0.6987(4) 0.078(2) Uani 0.586(4) 1 d D U P C 1
H122 H 0.287881 0.975476 0.687229 0.093 Uiso 0.586(4) 1 calc R U P C 1
C123 C 0.24556(17) 0.9436(3) 0.6918(4) 0.0830(18) Uani 0.586(4) 1 d D U P C 1
C124 C 0.2269(2) 0.9750(3) 0.6727(4) 0.101(2) Uani 0.586(4) 1 d D U P C 1
H124 H 0.235433 1.000898 0.664153 0.122 Uiso 0.586(4) 1 calc R U P C 1
C125 C 0.1962(2) 0.9679(3) 0.6664(5) 0.114(2) Uani 0.586(4) 1 d D U P C 1
H125 H 0.183274 0.988676 0.652286 0.137 Uiso 0.586(4) 1 calc R U P C 1
C126 C 0.1834(2) 0.9301(3) 0.6805(4) 0.102(2) Uani 0.586(4) 1 d D U P C 1
C127 C 0.20435(17) 0.9013(3) 0.7019(4) 0.087(2) Uani 0.586(4) 1 d D U P C 1
C128 C 0.1522(2) 0.9184(4) 0.6772(5) 0.118(2) Uani 0.586(4) 1 d D U P C 1
H128 H 0.137535 0.937360 0.663733 0.141 Uiso 0.586(4) 1 calc R U P C 1
C129 C 0.1427(3) 0.8813(4) 0.6925(5) 0.123(3) Uani 0.586(4) 1 d D U P C 1
H129 H 0.121838 0.872991 0.688792 0.147 Uiso 0.586(4) 1 calc R U P C 1
C130 C 0.1652(2) 0.8557(4) 0.7141(5) 0.114(3) Uani 0.586(4) 1 d D U P C 1
H130 H 0.158616 0.829861 0.726423 0.137 Uiso 0.586(4) 1 calc R U P C 1
C131 C 0.44038(8) 0.93387(11) 0.70630(12) 0.0469(8) Uani 1 1 d D U . . .
C132 C 0.46498(8) 0.96130(12) 0.71179(13) 0.0498(8) Uani 1 1 d D U . . .
H132 H 0.469831 0.972987 0.743039 0.060 Uiso 1 1 calc R U . . .
C133 C 0.48208(9) 0.97159(12) 0.67350(13) 0.0489(8) Uani 1 1 d D U . . .
H133 H 0.498667 0.990378 0.678246 0.059 Uiso 1 1 calc R U . . .
C134 C 0.47561(8) 0.95494(11) 0.62726(12) 0.0470(8) Uani 1 1 d D U . . .
C135 C 0.45068(9) 0.92807(11) 0.62080(13) 0.0481(8) Uani 1 1 d D U . . .
H135 H 0.445528 0.917151 0.589256 0.058 Uiso 1 1 calc R U . . .
C136 C 0.43339(9) 0.91725(12) 0.66033(13) 0.0520(8) Uani 1 1 d D U . . .
H136 H 0.416776 0.898465 0.655897 0.062 Uiso 1 1 calc R U . . .
C137 C 0.51635(8) 0.98534(11) 0.58571(12) 0.0473(8) Uani 1 1 d D U . . .
H137 H 0.521860 1.001304 0.613890 0.057 Uiso 1 1 calc R U . . .
C138 C 0.53476(8) 0.98754(11) 0.54224(13) 0.0474(8) Uani 1 1 d D U . . .
C139 C 0.56044(9) 1.01464(12) 0.54306(14) 0.0523(8) Uani 1 1 d D U . . .
H139 H 0.564842 1.032029 0.570446 0.063 Uiso 1 1 calc R U . . .
C140 C 0.57860(10) 1.01518(13) 0.50374(15) 0.0586(9) Uani 1 1 d D U . . .
H140 H 0.596128 1.032587 0.503827 0.070 Uiso 1 1 calc R U . . .
C141 C 0.57141(9) 0.99024(12) 0.46365(13) 0.0512(8) Uani 1 1 d D U . . .
C142 C 0.54517(8) 0.96463(11) 0.46463(12) 0.0459(7) Uani 1 1 d D U . . .
C143 C 0.58940(9) 0.98723(13) 0.42128(15) 0.0577(9) Uani 1 1 d D U . . .
H143 H 0.607502 1.003321 0.419260 0.069 Uiso 1 1 calc R U . . .
C144 C 0.58087(10) 0.96188(13) 0.38450(15) 0.0569(9) Uani 1 1 d D U . . .
H144 H 0.593117 0.959260 0.356807 0.068 Uiso 1 1 calc R U . . .
C145 C 0.55335(9) 0.93902(13) 0.38740(14) 0.0543(9) Uani 1 1 d D U . . .
H145 H 0.547170 0.921825 0.360604 0.065 Uiso 1 1 calc R U . . .
N34 N 0.2932(2) 0.9256(4) 0.7423(4) 0.053(2) Uani 0.414(4) 1 d D U P C 2
N35 N 0.2311(2) 0.9159(3) 0.7363(4) 0.074(2) Uiso 0.414(4) 1 d D U P C 2
N36 N 0.1912(3) 0.8728(4) 0.7449(6) 0.099(3) Uiso 0.414(4) 1 d D U P C 2
C222 C 0.2762(2) 0.9568(4) 0.7298(5) 0.066(3) Uiso 0.414(4) 1 d D U P C 2
H222 H 0.285451 0.982058 0.720850 0.080 Uiso 0.414(4) 1 calc R U P C 2
C223 C 0.2427(2) 0.9535(3) 0.7292(5) 0.078(2) Uiso 0.414(4) 1 d D U P C 2
C224 C 0.2253(3) 0.9894(4) 0.7239(5) 0.088(3) Uiso 0.414(4) 1 d D U P C 2
H224 H 0.234808 1.015245 0.718090 0.106 Uiso 0.414(4) 1 calc R U P C 2
C225 C 0.1937(3) 0.9864(4) 0.7273(6) 0.105(3) Uiso 0.414(4) 1 d D U P C 2
H225 H 0.181042 1.010158 0.723641 0.125 Uiso 0.414(4) 1 calc R U P C 2
C226 C 0.1808(3) 0.9469(4) 0.7365(5) 0.100(3) Uiso 0.414(4) 1 d D U P C 2
C227 C 0.2009(2) 0.9132(4) 0.7395(5) 0.091(3) Uiso 0.414(4) 1 d D U P C 2
C228 C 0.1490(3) 0.9398(5) 0.7401(6) 0.122(4) Uiso 0.414(4) 1 d D U P C 2
H228 H 0.135220 0.962415 0.741437 0.146 Uiso 0.414(4) 1 calc R U P C 2
C229 C 0.1381(4) 0.9000(5) 0.7416(7) 0.128(3) Uiso 0.414(4) 1 d D U P C 2
H229 H 0.116706 0.894366 0.740305 0.153 Uiso 0.414(4) 1 calc R U P C 2
C230 C 0.1601(3) 0.8677(5) 0.7451(7) 0.121(4) Uiso 0.414(4) 1 d D U P C 2
H230 H 0.152605 0.840318 0.747801 0.145 Uiso 0.414(4) 1 calc R U P C 2
Ag3' Ag 0.73387(5) 0.86009(6) 0.74198(14) 0.0543(5) Uiso 0.261(5) 1 d . . P A 2
S1 S 0.53754(2) 0.75915(3) 0.80599(3) 0.0487(2) Uani 1 1 d . U . . .
O1 O 0.54956(8) 0.80007(9) 0.81046(13) 0.0747(9) Uani 1 1 d . U . . .
O2 O 0.51858(6) 0.74787(9) 0.84627(9) 0.0545(6) Uani 1 1 d . U . . .
O3 O 0.56093(8) 0.72923(9) 0.79640(12) 0.0713(9) Uani 1 1 d . U . . .
C201 C 0.51259(17) 0.7742(3) 0.7533(3) 0.0493(16) Uani 0.5 1 d . U P . .
H20A H 0.504792 0.802545 0.758299 0.059 Uiso 0.5 1 calc R U P . .
H20B H 0.524562 0.774291 0.723377 0.059 Uiso 0.5 1 calc R U P . .
C202 C 0.48584(16) 0.7448(3) 0.7466(3) 0.0443(15) Uani 0.5 1 d . U P . .
H20C H 0.473430 0.745367 0.775988 0.053 Uiso 0.5 1 calc R U P . .
H20D H 0.493574 0.716342 0.742433 0.053 Uiso 0.5 1 calc R U P . .
S1A S 0.36939(15) 0.35100(17) 0.5605(2) 0.0726(12) Uani 0.487(5) 1 d D U P D 1
S2A S 0.3289(2) 0.3183(2) 0.4971(3) 0.0846(17) Uani 0.487(5) 1 d D U P D 1
F1A F 0.3535(4) 0.3383(5) 0.6482(7) 0.122(4) Uani 0.487(5) 1 d D U P D 1
F2A F 0.33804(16) 0.3963(2) 0.6154(3) 0.102(2) Uani 0.487(5) 1 d D U P D 1
F3A F 0.38534(18) 0.3877(3) 0.6366(3) 0.112(2) Uani 0.487(5) 1 d D U P D 1
F4A F 0.3224(4) 0.2478(5) 0.5387(5) 0.123(4) Uani 0.487(5) 1 d D U P D 1
F5A F 0.3322(3) 0.2449(4) 0.4621(4) 0.125(4) Uani 0.487(5) 1 d D U P D 1
F6A F 0.3682(3) 0.2582(5) 0.5152(5) 0.102(3) Uani 0.487(5) 1 d D U P D 1
O1A O 0.37494(17) 0.3852(2) 0.5275(3) 0.083(2) Uani 0.487(5) 1 d D U P D 1
O2A O 0.3929(3) 0.3220(4) 0.5670(6) 0.095(4) Uani 0.487(5) 1 d D U P D 1
O3A O 0.3495(2) 0.3316(3) 0.4628(4) 0.088(3) Uani 0.487(5) 1 d D U P D 1
O4A O 0.2963(3) 0.3181(6) 0.4881(9) 0.105(5) Uani 0.487(5) 1 d D U P D 1
N1A N 0.3351(4) 0.3322(7) 0.5519(6) 0.084(3) Uani 0.487(5) 1 d D U P D 1
C1A C 0.3600(2) 0.3694(4) 0.6191(4) 0.086(2) Uani 0.487(5) 1 d D U P D 1
C2A C 0.3389(3) 0.2635(4) 0.5044(5) 0.089(3) Uani 0.487(5) 1 d D U P D 1
O2F O 0.3677(2) 0.3944(2) 0.5895(3) 0.096(2) Uani 0.513(5) 1 d D U P D 2
F2F F 0.3679(3) 0.2834(3) 0.6230(3) 0.149(4) Uani 0.513(5) 1 d D U P D 2
F1F F 0.3956(3) 0.3316(3) 0.6564(4) 0.170(4) Uani 0.513(5) 1 d D U P D 2
S1F S 0.3666(2) 0.3515(3) 0.5748(3) 0.123(3) Uani 0.513(5) 1 d D U P D 2
O1F O 0.3946(3) 0.3369(4) 0.5487(5) 0.106(4) Uani 0.513(5) 1 d D U P D 2
C1F C 0.3697(5) 0.3235(6) 0.6302(6) 0.122(4) Uani 0.513(5) 1 d D U P D 2
S2F S 0.33193(18) 0.3045(2) 0.5005(3) 0.0812(16) Uani 0.513(5) 1 d D U P D 2
O3F O 0.3518(2) 0.3059(4) 0.4610(4) 0.103(3) Uani 0.513(5) 1 d D U P D 2
F4F F 0.3290(3) 0.2250(4) 0.4861(4) 0.125(4) Uani 0.513(5) 1 d D U P D 2
F6F F 0.3665(3) 0.2454(5) 0.5325(6) 0.113(4) Uani 0.513(5) 1 d D U P D 2
C2F C 0.3375(4) 0.2515(5) 0.5230(6) 0.092(3) Uani 0.513(5) 1 d D U P D 2
O4F O 0.2998(3) 0.3051(6) 0.4876(8) 0.097(4) Uani 0.513(5) 1 d D U P D 2
F3F F 0.3450(4) 0.3357(6) 0.6562(6) 0.159(5) Uani 0.513(5) 1 d D U P D 2
N1F N 0.3379(4) 0.3355(6) 0.5442(6) 0.080(3) Uani 0.513(5) 1 d D U P D 2
F5F F 0.3207(4) 0.2448(5) 0.5599(4) 0.112(3) Uani 0.513(5) 1 d D U P D 2
S1B S 0.36481(11) 0.06320(15) 0.45505(18) 0.0954(13) Uani 0.725(5) 1 d D U P E 1
S2B S 0.35860(8) -0.00578(12) 0.39614(12) 0.0834(8) Uani 0.725(5) 1 d D U P E 1
F1B F 0.3392(3) 0.1062(4) 0.3842(3) 0.123(4) Uani 0.725(5) 1 d D U P E 1
F2B F 0.30855(10) 0.0888(2) 0.4406(2) 0.0975(16) Uani 0.725(5) 1 d D U P E 1
F3B F 0.34330(16) 0.13531(15) 0.45436(17) 0.0978(16) Uani 0.725(5) 1 d D U P E 1
F4B F 0.32418(16) -0.0320(2) 0.3200(3) 0.144(2) Uani 0.725(5) 1 d D U P E 1
F5B F 0.30264(16) -0.0301(3) 0.3896(4) 0.172(3) Uani 0.725(5) 1 d D U P E 1
F6B F 0.31125(16) 0.0259(2) 0.3461(3) 0.137(3) Uani 0.725(5) 1 d D U P E 1
O1B O 0.35898(13) 0.0610(2) 0.5074(2) 0.0975(18) Uani 0.725(5) 1 d D U P E 1
O2B O 0.39426(12) 0.0736(2) 0.4467(3) 0.103(2) Uani 0.725(5) 1 d D U P E 1
O3B O 0.3706(2) -0.0443(2) 0.4033(4) 0.121(3) Uani 0.725(5) 1 d D U P E 1
O4B O 0.37615(15) 0.0203(2) 0.3571(3) 0.117(2) Uani 0.725(5) 1 d D U P E 1
N1B N 0.35166(16) 0.0186(2) 0.4412(3) 0.0993(19) Uani 0.725(5) 1 d D U P E 1
C1B C 0.33808(19) 0.0996(3) 0.4320(3) 0.0816(19) Uani 0.725(5) 1 d D U P E 1
C2B C 0.3238(2) -0.0089(4) 0.3565(4) 0.130(3) Uani 0.725(5) 1 d D U P E 1
N1J N 0.3708(3) 0.0341(4) 0.4039(5) 0.070(3) Uiso 0.275(5) 1 d D U P E 2
F6J F 0.3285(4) -0.0163(5) 0.4318(6) 0.128(4) Uiso 0.275(5) 1 d D U P E 2
O1J O 0.3551(4) 0.0354(6) 0.4906(6) 0.106(5) Uiso 0.275(5) 1 d D U P E 2
F1J F 0.3082(4) 0.0693(6) 0.4251(8) 0.123(7) Uiso 0.275(5) 1 d D U P E 2
O2J O 0.3867(5) 0.0960(6) 0.4460(8) 0.118(6) Uiso 0.275(5) 1 d D U P E 2
S1J S 0.3658(3) 0.0562(4) 0.4549(4) 0.087(3) Uani 0.275(5) 1 d D U P E 2
O3J O 0.3778(5) -0.0403(6) 0.3877(8) 0.093(6) Uiso 0.275(5) 1 d D U P E 2
F5J F 0.3165(5) -0.0442(6) 0.3489(9) 0.149(7) Uiso 0.275(5) 1 d D U P E 2
S2J S 0.3605(3) -0.0049(5) 0.3770(4) 0.123(3) Uani 0.275(5) 1 d D U P E 2
O4J O 0.3570(3) 0.0038(5) 0.3111(5) 0.092(4) Uiso 0.275(5) 1 d D U P E 2
F4J F 0.3061(6) 0.0238(8) 0.3702(10) 0.176(9) Uiso 0.275(5) 1 d D U P E 2
F3J F 0.3281(5) 0.1227(6) 0.4599(8) 0.140(7) Uiso 0.275(5) 1 d D U P E 2
F2J F 0.3406(8) 0.1022(12) 0.3877(10) 0.124(9) Uiso 0.275(5) 1 d D U P E 2
C1J C 0.3318(5) 0.0913(7) 0.4331(10) 0.099(5) Uiso 0.275(5) 1 d D U P E 2
C2J C 0.3200(5) -0.0125(8) 0.3800(9) 0.129(5) Uiso 0.275(5) 1 d D U P E 2
S1C S 0.25800(17) 0.1253(3) 0.6048(4) 0.109(3) Uani 0.379(3) 1 d D U P F 1
S2C S 0.29175(15) 0.0733(2) 0.6762(2) 0.0785(16) Uani 0.379(3) 1 d D U P F 1
F1C F 0.3038(4) 0.1776(5) 0.6052(6) 0.155(6) Uiso 0.379(3) 1 d D U P F 1
F2C F 0.3048(3) 0.1348(4) 0.5453(4) 0.115(3) Uiso 0.379(3) 1 d D U P F 1
F3C F 0.2711(3) 0.1842(4) 0.5423(5) 0.133(4) Uiso 0.379(3) 1 d D U P F 1
F4C F 0.3408(3) 0.0817(5) 0.6281(4) 0.136(5) Uiso 0.379(3) 1 d D U P F 1
F5C F 0.3483(3) 0.0597(4) 0.7032(5) 0.117(4) Uiso 0.379(3) 1 d D U P F 1
F6C F 0.3411(3) 0.1188(4) 0.6975(5) 0.146(5) Uiso 0.379(3) 1 d D U P F 1
O1C O 0.2390(3) 0.1565(4) 0.6220(5) 0.080(3) Uiso 0.379(3) 1 d D U P F 1
O2C O 0.2457(3) 0.0874(5) 0.5868(6) 0.119(4) Uiso 0.379(3) 1 d D U P F 1
O3C O 0.2876(4) 0.0735(5) 0.7285(4) 0.111(5) Uiso 0.379(3) 1 d D U P F 1
O4C O 0.2857(3) 0.0369(3) 0.6490(4) 0.099(3) Uiso 0.379(3) 1 d D U P F 1
N1C N 0.2760(3) 0.1153(3) 0.6570(4) 0.079(3) Uiso 0.379(3) 1 d D U P F 1
C1C C 0.2853(4) 0.1564(5) 0.5714(7) 0.130(8) Uiso 0.379(3) 1 d D U P F 1
C2C C 0.3332(2) 0.0846(4) 0.6739(5) 0.113(7) Uiso 0.379(3) 1 d D U P F 1
S2I S 0.31803(18) 0.0769(2) 0.6593(2) 0.1140(19) Uani 0.336(3) 1 d D U P G 2
O3I O 0.3067(6) 0.0412(6) 0.6364(8) 0.165(7) Uiso 0.336(3) 1 d D U P G 2
F5I F 0.3096(6) 0.1028(7) 0.7484(9) 0.228(10) Uiso 0.336(3) 1 d D U P G 2
O4I O 0.3420(3) 0.1037(5) 0.6353(6) 0.084(3) Uiso 0.336(3) 1 d D U P G 2
F4I F 0.3253(6) 0.0384(8) 0.7427(10) 0.274(13) Uiso 0.336(3) 1 d D U P G 2
F6I F 0.2807(4) 0.0585(6) 0.7209(7) 0.132(6) Uiso 0.336(3) 1 d D U P G 2
C2I C 0.3106(6) 0.0704(8) 0.7213(7) 0.155(8) Uiso 0.336(3) 1 d D U P G 2
F3I F 0.2580(2) 0.1190(4) 0.5172(4) 0.100(3) Uiso 0.336(3) 1 d D U P G 2
S1I S 0.2617(3) 0.1104(3) 0.6117(3) 0.094(3) Uani 0.336(3) 1 d D U P G 2
F2I F 0.2865(5) 0.1624(5) 0.5552(8) 0.156(7) Uiso 0.336(3) 1 d D U P G 2
O1I O 0.2345(3) 0.1384(5) 0.6121(5) 0.098(4) Uiso 0.336(3) 1 d D U P G 2
C1I C 0.2784(3) 0.1237(5) 0.5555(5) 0.074(4) Uiso 0.336(3) 1 d D U P G 2
F1I F 0.3004(3) 0.0971(4) 0.5437(5) 0.102(4) Uiso 0.336(3) 1 d D U P G 2
O2I O 0.2498(3) 0.0699(4) 0.6043(6) 0.104(4) Uiso 0.336(3) 1 d D U P G 2
N1I N 0.2898(4) 0.1153(5) 0.6499(7) 0.115(5) Uiso 0.336(3) 1 d D U P G 2
S1K S 0.2917(3) 0.0899(3) 0.6799(5) 0.104(3) Uani 0.285(3) 1 d D U P H 3
N1K N 0.2741(4) 0.0867(5) 0.6251(6) 0.096(5) Uiso 0.285(3) 1 d D U P H 3
F2K F 0.3305(4) 0.0467(5) 0.6307(6) 0.123(5) Uiso 0.285(3) 1 d D U P H 3
O1K O 0.2802(5) 0.0502(6) 0.6954(10) 0.137(8) Uiso 0.285(3) 1 d D U P H 3
C1K C 0.3331(4) 0.0762(6) 0.6659(9) 0.091(7) Uiso 0.285(3) 1 d D U P H 3
F3K F 0.3451(3) 0.1104(5) 0.6637(8) 0.120(5) Uiso 0.285(3) 1 d D U P H 3
F1K F 0.3490(3) 0.0483(5) 0.6861(6) 0.100(4) Uiso 0.285(3) 1 d D U P H 3
O2K O 0.2934(4) 0.1276(5) 0.7002(7) 0.126(6) Uiso 0.285(3) 1 d D U P H 3
F4K F 0.2664(3) 0.1492(5) 0.5230(5) 0.118(4) Uiso 0.285(3) 1 d D U P H 3
O4K O 0.2395(4) 0.1109(6) 0.5577(7) 0.122(5) Uiso 0.285(3) 1 d D U P H 3
F5K F 0.3028(5) 0.1694(7) 0.5811(9) 0.159(8) Uiso 0.285(3) 1 d D U P H 3
C2K C 0.2853(5) 0.1441(8) 0.5609(9) 0.152(10) Uiso 0.285(3) 1 d D U P H 3
O3K O 0.2494(7) 0.1564(7) 0.6329(9) 0.153(10) Uiso 0.285(3) 1 d D U P H 3
F6K F 0.3032(3) 0.1116(5) 0.5569(5) 0.088(4) Uiso 0.285(3) 1 d D U P H 3
S2K S 0.2568(3) 0.1237(5) 0.6044(5) 0.130(5) Uani 0.285(3) 1 d D U P H 3
S1D S 0.55985(18) 0.6999(2) 1.0618(3) 0.0772(17) Uani 0.317(3) 1 d D U P I 1
S2D S 0.57543(13) 0.64899(17) 1.1418(2) 0.0964(15) Uani 0.317(3) 1 d D U P I 1
F1D F 0.5236(3) 0.7520(4) 1.0440(4) 0.085(3) Uiso 0.317(3) 1 d D U P I 1
F2D F 0.5412(3) 0.7561(4) 1.1228(5) 0.097(3) Uiso 0.317(3) 1 d D U P I 1
F3D F 0.5050(3) 0.7095(5) 1.0896(6) 0.101(5) Uiso 0.317(3) 1 d D U P I 1
F4D F 0.5265(4) 0.6826(5) 1.1933(7) 0.165(6) Uiso 0.317(3) 1 d D U P I 1
F5D F 0.5542(4) 0.6349(6) 1.2283(6) 0.187(7) Uiso 0.317(3) 1 d D U P I 1
F6D F 0.5215(4) 0.6210(6) 1.1689(7) 0.168(7) Uiso 0.317(3) 1 d D U P I 1
O1D O 0.5470(3) 0.6953(5) 1.0166(5) 0.080(3) Uiso 0.317(3) 1 d D U P I 1
O2D O 0.5869(4) 0.7225(6) 1.0772(9) 0.115(6) Uiso 0.317(3) 1 d D U P I 1
O3D O 0.5988(3) 0.6789(5) 1.1606(6) 0.120(5) Uiso 0.317(3) 1 d D U P I 1
O4D O 0.5869(3) 0.6070(4) 1.1415(5) 0.098(4) Uiso 0.317(3) 1 d D U P I 1
N1D N 0.5568(3) 0.6586(4) 1.0918(4) 0.069(3) Uiso 0.317(3) 1 d D U P I 1
C2D C 0.5424(3) 0.6479(5) 1.1860(6) 0.114(4) Uiso 0.317(3) 1 d D U P I 1
C1D C 0.5291(3) 0.7354(5) 1.0845(5) 0.078(4) Uiso 0.317(3) 1 d D U P I 1
S1G S 0.5583(5) 0.6919(6) 1.0765(8) 0.123(3) Uani 0.154(3) 1 d D U P J 2
S2G S 0.5640(4) 0.6492(6) 1.1733(7) 0.145(3) Uani 0.154(3) 1 d D U P J 2
N1G N 0.5547(9) 0.6547(8) 1.1149(8) 0.132(3) Uiso 0.154(3) 1 d D U P J 2
O1G O 0.5470(8) 0.6759(11) 1.0306(10) 0.115(6) Uiso 0.154(3) 1 d D U P J 2
F1G F 0.5116(5) 0.7267(8) 1.1177(9) 0.111(7) Uiso 0.154(3) 1 d D U P J 2
C1G C 0.5354(5) 0.7370(7) 1.0910(9) 0.117(4) Uiso 0.154(3) 1 d D U P J 2
F2G F 0.5261(4) 0.7643(6) 1.0587(6) 0.057(4) Uiso 0.154(3) 1 d D U P J 2
F3G F 0.5558(5) 0.7554(8) 1.1222(8) 0.114(7) Uiso 0.154(3) 1 d D U P J 2
F4G F 0.5361(7) 0.6547(11) 1.2559(8) 0.164(8) Uiso 0.154(3) 1 d D U P J 2
C2G C 0.5369(5) 0.6742(7) 1.2137(8) 0.149(4) Uiso 0.154(3) 1 d D U P J 2
O3G O 0.5637(9) 0.6062(7) 1.1856(14) 0.142(6) Uiso 0.154(3) 1 d D U P J 2
O2G O 0.5891(6) 0.7079(11) 1.0822(17) 0.124(6) Uiso 0.154(3) 1 d D U P J 2
O4G O 0.5908(7) 0.6749(11) 1.1845(15) 0.149(6) Uiso 0.154(3) 1 d D U P J 2
F5G F 0.5455(7) 0.7128(7) 1.2224(13) 0.166(8) Uiso 0.154(3) 1 d D U P J 2
F6G F 0.5090(4) 0.6746(10) 1.1928(11) 0.143(8) Uiso 0.154(3) 1 d D U P J 2
S1M S 0.5394(2) 0.7184(3) 1.0879(4) 0.128(2) Uani 0.252(2) 1 d D U P K 3
N1M N 0.5604(5) 0.7053(8) 1.1352(6) 0.134(4) Uiso 0.252(2) 1 d D U P K 3
S2M S 0.5494(3) 0.6809(5) 1.1824(5) 0.189(3) Uani 0.252(2) 1 d D U P K 3
O3M O 0.5212(5) 0.7074(8) 1.1957(10) 0.156(7) Uiso 0.252(2) 1 d D U P K 3
O4M O 0.5725(6) 0.6727(11) 1.2203(10) 0.193(8) Uiso 0.252(2) 1 d D U P K 3
C1M C 0.5657(5) 0.6972(6) 1.0412(8) 0.128(5) Uiso 0.252(2) 1 d D U P K 3
O1M O 0.5358(5) 0.7597(5) 1.0700(9) 0.097(5) Uiso 0.252(2) 1 d D U P K 3
F2M F 0.5661(5) 0.6579(5) 1.0534(7) 0.130(6) Uiso 0.252(2) 1 d D U P K 3
F1M F 0.5514(7) 0.7041(9) 1.0006(9) 0.200(11) Uiso 0.252(2) 1 d D U P K 3
O2M O 0.5134(3) 0.6940(5) 1.0731(6) 0.082(4) Uiso 0.252(2) 1 d D U P K 3
F3M F 0.5909(4) 0.7190(6) 1.0492(7) 0.109(7) Uiso 0.252(2) 1 d D U P K 3
F6M F 0.4954(7) 0.6525(10) 1.1601(12) 0.240(12) Uiso 0.252(2) 1 d D U P K 3
C2M C 0.5208(6) 0.6398(7) 1.1848(11) 0.195(5) Uiso 0.252(2) 1 d D U P K 3
F5M F 0.5134(7) 0.6429(9) 1.2331(10) 0.216(8) Uiso 0.252(2) 1 d D U P K 3
F4M F 0.5264(8) 0.6014(8) 1.1768(15) 0.261(13) Uiso 0.252(2) 1 d D U P K 3
S1N S 0.5619(2) 0.6948(3) 1.0816(3) 0.0758(19) Uani 0.278(3) 1 d D U P L 4
O1N O 0.5465(3) 0.6624(4) 1.0557(5) 0.084(4) Uiso 0.278(3) 1 d D U P L 4
N1N N 0.5709(4) 0.6840(5) 1.1373(5) 0.104(3) Uiso 0.278(3) 1 d D U P L 4
F1N F 0.5419(5) 0.7320(7) 1.1542(7) 0.177(7) Uiso 0.278(3) 1 d D U P L 4
F2N F 0.5417(4) 0.7695(5) 1.0989(9) 0.135(6) Uiso 0.278(3) 1 d D U P L 4
C1N C 0.5342(4) 0.7311(5) 1.1047(8) 0.109(4) Uiso 0.278(3) 1 d D U P L 4
F3N F 0.5071(3) 0.7139(5) 1.1055(6) 0.081(4) Uiso 0.278(3) 1 d D U P L 4
S2N S 0.5539(2) 0.6463(3) 1.1645(4) 0.134(3) Uani 0.278(3) 1 d D U P L 4
O2N O 0.5873(3) 0.7168(4) 1.0612(6) 0.048(3) Uiso 0.278(3) 1 d D U P L 4
F5N F 0.5916(5) 0.6681(8) 1.2327(9) 0.190(8) Uiso 0.278(3) 1 d D U P L 4
O4N O 0.5207(3) 0.6454(7) 1.1577(8) 0.126(6) Uiso 0.278(3) 1 d D U P L 4
F6N F 0.5483(6) 0.6927(9) 1.2500(11) 0.217(9) Uiso 0.278(3) 1 d D U P L 4
C2N C 0.5623(6) 0.6598(8) 1.2302(6) 0.156(5) Uiso 0.278(3) 1 d D U P L 4
F4N F 0.5567(9) 0.6306(10) 1.2613(11) 0.284(13) Uiso 0.278(3) 1 d D U P L 4
O3N O 0.5725(4) 0.6099(5) 1.1560(7) 0.105(5) Uiso 0.278(3) 1 d D U P L 4
S1E S 0.72192(9) 0.70836(13) 0.86861(14) 0.0859(12) Uani 0.398(2) 1 d D U P M 1
S2E S 0.76443(7) 0.65377(13) 0.91977(13) 0.0829(10) Uani 0.398(2) 1 d D U P M 1
O1E O 0.7316(3) 0.7417(4) 0.8979(5) 0.094(4) Uiso 0.398(2) 1 d D U P M 1
O2E O 0.7171(4) 0.7204(5) 0.8184(5) 0.110(6) Uiso 0.398(2) 1 d D U P M 1
N1E N 0.7408(3) 0.6632(4) 0.8757(5) 0.100(4) Uiso 0.398(2) 1 d D U P M 1
F2E F 0.6665(2) 0.7217(3) 0.8764(4) 0.102(3) Uiso 0.398(2) 1 d D U P M 1
O4E O 0.7675(4) 0.6107(4) 0.9288(7) 0.141(5) Uiso 0.398(2) 1 d D U P M 1
F1E F 0.6870(3) 0.6828(5) 0.9366(5) 0.141(5) Uiso 0.398(2) 1 d D U P M 1
F3E F 0.6736(3) 0.6573(3) 0.8643(4) 0.107(3) Uiso 0.398(2) 1 d D U P M 1
O3E O 0.7635(2) 0.6802(3) 0.9599(4) 0.089(3) Uiso 0.398(2) 1 d D U P M 1
F4E F 0.7998(4) 0.6352(5) 0.8544(5) 0.154(5) Uiso 0.398(2) 1 d D U P M 1
F5E F 0.8214(3) 0.6563(4) 0.9248(5) 0.128(3) Uiso 0.398(2) 1 d D U P M 1
C1E C 0.6832(3) 0.6882(5) 0.8872(6) 0.094(4) Uiso 0.398(2) 1 d D U P M 1
C2E C 0.8012(4) 0.6633(6) 0.8911(7) 0.132(7) Uiso 0.398(2) 1 d D U P M 1
F6E F 0.7998(3) 0.7036(4) 0.8756(6) 0.164(5) Uiso 0.398(2) 1 d D U P M 1
S2H S 0.7004(3) 0.6663(4) 0.8873(5) 0.132(4) Uani 0.298(3) 1 d D U P N 2
S1H S 0.7363(3) 0.6296(5) 0.9591(5) 0.200(5) Uani 0.298(3) 1 d D U P N 2
O4H O 0.6846(5) 0.6469(6) 0.8476(7) 0.113(5) Uiso 0.298(3) 1 d D U P N 2
F3H F 0.6902(5) 0.5757(8) 0.9558(11) 0.204(10) Uiso 0.298(3) 1 d D U P N 2
F5H F 0.7218(4) 0.7372(4) 0.9071(5) 0.094(4) Uiso 0.298(3) 1 d D U P N 2
F2H F 0.7364(8) 0.5525(10) 0.9632(16) 0.29(2) Uiso 0.298(3) 1 d D U P N 2
F1H F 0.7148(6) 0.5918(7) 1.0215(8) 0.191(9) Uiso 0.298(3) 1 d D U P N 2
F6H F 0.7121(3) 0.7245(4) 0.8288(5) 0.077(4) Uiso 0.298(3) 1 d D U P N 2
F4H F 0.7503(4) 0.6951(5) 0.8613(6) 0.144(5) Uiso 0.298(3) 1 d D U P N 2
C1H C 0.7174(6) 0.5816(7) 0.9758(10) 0.206(12) Uiso 0.298(3) 1 d D U P N 2
O1H O 0.7682(4) 0.6279(8) 0.9678(10) 0.162(9) Uiso 0.298(3) 1 d D U P N 2
N1H N 0.7314(4) 0.6369(7) 0.8998(6) 0.138(6) Uiso 0.298(3) 1 d D U P N 2
C2H C 0.7222(5) 0.7114(6) 0.8708(7) 0.181(11) Uiso 0.298(3) 1 d D U P N 2
O3H O 0.6870(5) 0.6668(9) 0.9343(7) 0.159(11) Uiso 0.298(3) 1 d D U P N 2
O2H O 0.7173(5) 0.6549(8) 0.9888(8) 0.219(12) Uiso 0.298(3) 1 d D U P N 2
S2L S 0.7006(3) 0.6526(4) 0.8823(4) 0.115(3) Uani 0.304(3) 1 d D U P O 3
N1L N 0.7211(5) 0.6535(6) 0.9328(7) 0.135(6) Uiso 0.304(3) 1 d D U P O 3
O3L O 0.6700(5) 0.6408(8) 0.9008(10) 0.189(9) Uiso 0.304(3) 1 d D U P O 3
F6L F 0.6866(6) 0.7269(7) 0.8428(8) 0.203(9) Uiso 0.304(3) 1 d D U P O 3
F4L F 0.6620(6) 0.7062(11) 0.8925(14) 0.292(17) Uiso 0.304(3) 1 d D U P O 3
F5L F 0.7079(5) 0.7235(7) 0.9215(8) 0.170(7) Uiso 0.304(3) 1 d D U P O 3
O4L O 0.7025(4) 0.6363(5) 0.8360(5) 0.107(4) Uiso 0.304(3) 1 d D U P O 3
C2L C 0.6941(6) 0.7088(6) 0.8773(9) 0.148(8) Uiso 0.304(3) 1 d D U P O 3
S1L S 0.7403(3) 0.6121(3) 0.9433(5) 0.168(4) Uani 0.304(3) 1 d D U P O 3
C1L C 0.7161(6) 0.5671(7) 0.9551(11) 0.195(13) Uiso 0.304(3) 1 d D U P O 3
F3L F 0.6997(5) 0.5588(7) 0.9170(9) 0.203(9) Uiso 0.304(3) 1 d D U P O 3
O1L O 0.7517(7) 0.6004(9) 0.8942(9) 0.202(10) Uiso 0.304(3) 1 d D U P O 3
F1L F 0.6992(5) 0.5774(6) 0.9894(8) 0.166(7) Uiso 0.304(3) 1 d D U P O 3
O2L O 0.7602(6) 0.6114(10) 0.9841(10) 0.201(12) Uiso 0.304(3) 1 d D U P O 3
F2L F 0.7356(6) 0.5360(8) 0.9554(11) 0.194(10) Uiso 0.304(3) 1 d D U P O 3
N1S N 0.69739(12) 0.5943(2) 0.7193(2) 0.1043(17) Uani 1 1 d . U . . .
C1S C 0.71290(14) 0.6203(2) 0.7288(2) 0.0861(15) Uani 1 1 d . U . . .
C2S C 0.73295(17) 0.6546(2) 0.7398(3) 0.115(2) Uani 1 1 d . U . . .
H2S1 H 0.750463 0.653642 0.718603 0.173 Uiso 1 1 calc R U . . .
H2S2 H 0.740354 0.653175 0.774130 0.173 Uiso 1 1 calc R U . . .
H2S3 H 0.721704 0.680514 0.734177 0.173 Uiso 1 1 calc R U . . .
N2S N 0.40949(11) 0.15056(17) 0.64603(16) 0.0908(14) Uani 1 1 d . U . . .
C3S C 0.39691(12) 0.15167(18) 0.61093(19) 0.0779(13) Uani 1 1 d . U . . .
C4S C 0.38123(18) 0.1503(4) 0.5613(3) 0.148(4) Uani 1 1 d . U . . .
H4S1 H 0.394931 0.161493 0.537168 0.222 Uiso 1 1 calc R U . . .
H4S2 H 0.362421 0.166827 0.561321 0.222 Uiso 1 1 calc R U . . .
H4S3 H 0.376055 0.121657 0.552904 0.222 Uiso 1 1 calc R U . . .
N3S N 0.8104(2) 0.8242(4) 0.9003(4) 0.141(3) Uani 0.75 1 d . U P P 1
C5S C 0.8274(3) 0.8009(4) 0.8839(4) 0.141(4) Uani 0.75 1 d . U P P 1
C6S C 0.8509(3) 0.7763(5) 0.8684(5) 0.157(5) Uani 0.75 1 d . U P P 1
H6S1 H 0.856710 0.785281 0.835846 0.235 Uiso 0.75 1 calc R U P P 1
H6S2 H 0.844147 0.747531 0.866933 0.235 Uiso 0.75 1 calc R U P P 1
H6S3 H 0.868697 0.778822 0.891476 0.235 Uiso 0.75 1 calc R U P P 1
N4S N 0.4664(3) 0.7460(4) 1.2087(5) 0.111(3) Uiso 0.5 1 d D U P Q 1
C7S C 0.4578(4) 0.7145(5) 1.1981(7) 0.130(5) Uiso 0.5 1 d D U P Q 1
C8S C 0.4448(5) 0.6763(6) 1.1771(9) 0.171(8) Uiso 0.5 1 d D U P Q 1
H8S1 H 0.440717 0.679975 1.141794 0.257 Uiso 0.5 1 calc R U P Q 1
H8S2 H 0.425534 0.669896 1.192632 0.257 Uiso 0.5 1 calc R U P Q 1
H8S3 H 0.459329 0.653601 1.182720 0.257 Uiso 0.5 1 calc R U P Q 1
N6S N 0.65658(11) 0.76026(15) 0.9990(2) 0.0915(14) Uani 1 1 d . U . . .
C11S C 0.7125(2) 0.7480(6) 1.0246(5) 0.266(9) Uani 1 1 d . U . . .
H11A H 0.722729 0.774645 1.020950 0.399 Uiso 1 1 calc R U . . .
H11B H 0.721714 0.727596 1.003154 0.399 Uiso 1 1 calc R U . . .
H11C H 0.714958 0.738760 1.058643 0.399 Uiso 1 1 calc R U . . .
C12S C 0.67965(15) 0.7523(3) 1.0109(3) 0.131(3) Uani 1 1 d . U . . .
N7S N 0.61112(14) 0.89591(19) 0.9553(2) 0.1056(16) Uiso 1 1 d D U . . .
C13S C 0.63332(19) 0.9012(3) 0.9753(3) 0.119(2) Uiso 1 1 d D U . . .
C14S C 0.6644(4) 0.9241(8) 0.9853(11) 0.176(12) Uiso 0.50(3) 1 d D U P R 1
C14A C 0.6614(4) 0.8986(6) 1.0127(6) 0.126(8) Uiso 0.50(3) 1 d D U P R 2
N9A N 0.5836(9) 0.4711(13) 0.7309(14) 0.192(14) Uiso 0.25 1 d D U P S 1
C18A C 0.6177(6) 0.4386(9) 0.7999(10) 0.106(8) Uiso 0.25 1 d D U P S 1
C17A C 0.6049(6) 0.4661(8) 0.7602(10) 0.106(8) Uiso 0.25 1 d D U P S 1
N9S N 0.1712(5) 0.9506(8) 0.6122(9) 0.113(7) Uiso 0.25 1 d D U P T 2
C17S C 0.1962(6) 0.9578(9) 0.6045(11) 0.108(8) Uiso 0.25 1 d D U P T 2
C18S C 0.2271(6) 0.9726(11) 0.5957(14) 0.133(11) Uiso 0.25 1 d D U P T 2
C19S C 0.2812(9) -0.0127(12) 0.5462(14) 0.149(8) Uiso 0.25 1 d D U P U 1
C20S C 0.2956(10) -0.0426(12) 0.5801(15) 0.154(10) Uiso 0.25 1 d D U P U 1
N10S N 0.2803(8) 0.0122(10) 0.5139(12) 0.150(9) Uiso 0.25 1 d D U P U 1
C19A C 0.3152(8) -0.0182(11) 0.5591(13) 0.138(8) Uiso 0.25 1 d D U P V 2
N10A N 0.3347(8) -0.0400(12) 0.5746(15) 0.180(11) Uiso 0.25 1 d D U P V 2
C20A C 0.2960(7) 0.0076(9) 0.5281(11) 0.104(7) Uiso 0.25 1 d D U P V 2
C22S C 0.7559(6) 1.0370(8) 0.6935(9) 0.205(10) Uiso 0.565(13) 1 d D U P W 1
N11S N 0.7816(3) 0.9873(4) 0.6353(5) 0.138(5) Uiso 0.565(13) 1 d D U P W 1
C21S C 0.7707(3) 1.0173(5) 0.6494(6) 0.118(5) Uiso 0.565(13) 1 d D U P W 1
N11A N 0.7962(5) 0.9813(6) 0.6817(8) 0.157(8) Uiso 0.435(13) 1 d D U P W 2
C21A C 0.7811(5) 1.0114(7) 0.6834(10) 0.143(8) Uiso 0.435(13) 1 d D U P W 2
C22A C 0.7648(6) 1.0508(7) 0.6672(10) 0.148(8) Uiso 0.435(13) 1 d D U P W 2
N12S N 0.8206(4) 0.6764(5) 0.8924(6) 0.141(5) Uiso 0.5 1 d D U P X 2
C23S C 0.8108(4) 0.6548(6) 0.8593(6) 0.116(5) Uiso 0.5 1 d D U P X 2
C24S C 0.7996(9) 0.6401(11) 0.8130(10) 0.255(15) Uiso 0.5 1 d D U P X 2
O1S O 0.33330(12) 0.24572(18) 0.7512(3) 0.1067(19) Uani 0.75 1 d . U P . .
C32S C 0.30294(18) 0.2354(3) 0.7339(4) 0.096(2) Uani 0.75 1 d . U P . .
H32S H 0.300033 0.204863 0.735876 0.116 Uiso 0.75 1 calc R U P . .
C33S C 0.2806(2) 0.2566(4) 0.7663(5) 0.126(3) Uani 0.75 1 d . U P . .
H33A H 0.287557 0.253232 0.800700 0.189 Uiso 0.75 1 calc R U P . .
H33B H 0.260239 0.244260 0.761117 0.189 Uiso 0.75 1 calc R U P . .
H33C H 0.279634 0.286047 0.758268 0.189 Uiso 0.75 1 calc R U P . .
C34S C 0.2970(3) 0.2491(5) 0.6833(5) 0.169(6) Uani 0.75 1 d . U P . .
H34A H 0.292960 0.278845 0.682842 0.253 Uiso 0.75 1 calc R U P . .
H34B H 0.279132 0.234395 0.669011 0.253 Uiso 0.75 1 calc R U P . .
H34C H 0.314972 0.243188 0.664185 0.253 Uiso 0.75 1 calc R U P . .
C35S C 0.3571(2) 0.2185(3) 0.7340(5) 0.131(4) Uani 0.75 1 d . U P . .
H35S H 0.352503 0.208248 0.699950 0.158 Uiso 0.75 1 calc R U P . .
C36S C 0.3628(3) 0.1852(5) 0.7688(7) 0.193(7) Uani 0.75 1 d . U P . .
H36A H 0.377222 0.194630 0.794961 0.290 Uiso 0.75 1 calc R U P . .
H36B H 0.371601 0.161549 0.752046 0.290 Uiso 0.75 1 calc R U P . .
H36C H 0.343461 0.176986 0.782887 0.290 Uiso 0.75 1 calc R U P . .
C37S C 0.3862(3) 0.2448(4) 0.7383(8) 0.186(7) Uani 0.75 1 d . U P . .
H37A H 0.380742 0.273973 0.733857 0.278 Uiso 0.75 1 calc R U P . .
H37B H 0.400195 0.236489 0.713088 0.278 Uiso 0.75 1 calc R U P . .
H37C H 0.396232 0.240908 0.770739 0.278 Uiso 0.75 1 calc R U P . .
N5S N 0.4965(4) 0.4754(6) 0.6830(7) 0.135(5) Uiso 0.5 1 d D U P Y 1
C9S C 0.4723(4) 0.4624(7) 0.6894(8) 0.141(5) Uiso 0.5 1 d D U P Y 1
C10S C 0.4404(4) 0.4467(6) 0.6941(7) 0.134(5) Uiso 0.5 1 d D U P Y 1
C9A C 0.5350(6) 0.4701(11) 0.7138(12) 0.127(6) Uiso 0.25 1 d D U P Z 2
C10A C 0.5641(5) 0.4759(7) 0.6864(9) 0.076(5) Uiso 0.25 1 d D U P Z 2
N5A N 0.5093(6) 0.4578(11) 0.7117(13) 0.147(7) Uiso 0.25 1 d D U P Z 2
O1W O 0.8847(5) 0.7855(7) 0.8587(8) 0.120(6) Uiso 0.25 1 d . U P A 2
N5B N 0.5603(5) 0.4429(7) 0.7024(9) 0.145(6) Uiso 0.35 1 d D U P B 3
C9B C 0.5768(5) 0.4724(7) 0.6932(8) 0.105(5) Uiso 0.35 1 d D U P B 3
C10B C 0.6026(5) 0.4904(7) 0.7274(8) 0.117(6) Uiso 0.35 1 d D U P B 3
N5C N 0.4825(13) 0.4793(15) 0.6756(16) 0.112(9) Uiso 0.15 1 d D U P C -4
C9C C 0.4911(17) 0.4704(16) 0.7164(17) 0.131(7) Uiso 0.15 1 d D U P C -4
C10C C 0.5087(17) 0.4861(19) 0.7608(19) 0.149(11) Uiso 0.15 1 d D U P C -4

loop_
_atom_site_aniso_label
_atom_site_aniso_U_11
_atom_site_aniso_U_22
_atom_site_aniso_U_33
_atom_site_aniso_U_23
_atom_site_aniso_U_13
_atom_site_aniso_U_12
Ag1 0.05411(16) 0.05307(18) 0.05517(17) -0.00636(13) -0.00004(13) -0.00729(12)
Ag2 0.05010(15) 0.04781(17) 0.05436(17) -0.00559(12) -0.00038(12) -0.00189(11)
Ag3 0.0477(3) 0.0750(3) 0.0705(8) -0.0008(3) -0.0030(3) -0.0115(2)
Ag4 0.04966(16) 0.0640(2) 0.0680(2) -0.00127(15) -0.00333(14) -0.00775(13)
Ag5 0.05696(16) 0.05160(17) 0.03616(13) 0.00021(11) -0.00218(11) -0.00889(12)
Ag6 0.06046(17) 0.04622(16) 0.03552(13) 0.00017(10) -0.00005(11) 0.01225(11)
N1 0.055(2) 0.070(3) 0.165(5) 0.014(3) 0.023(3) -0.0101(19)
N2 0.0463(18) 0.079(2) 0.081(3) 0.009(2) 0.0066(17) -0.0093(16)
N3 0.0483(16) 0.061(2) 0.0576(18) 0.0028(15) -0.0001(14) -0.0022(14)
N4 0.0517(16) 0.0489(17) 0.0469(16) -0.0044(13) 0.0036(12) -0.0053(13)
N5 0.0520(17) 0.0481(17) 0.0525(17) 0.0002(13) -0.0006(13) -0.0061(13)
N6 0.0579(19) 0.057(2) 0.067(2) 0.0013(16) -0.0110(16) -0.0062(15)
N7 0.0588(19) 0.065(2) 0.0556(19) 0.0090(16) 0.0011(15) 0.0066(16)
N8 0.0606(19) 0.0516(19) 0.0570(18) 0.0064(15) -0.0008(14) 0.0067(14)
N9 0.0587(19) 0.059(2) 0.0583(19) 0.0112(15) -0.0007(15) 0.0020(15)
N10 0.0499(16) 0.0522(18) 0.0512(17) 0.0039(14) -0.0017(13) -0.0028(13)
C1 0.092(4) 0.086(4) 0.244(9) 0.009(5) 0.076(5) -0.018(3)
C2 0.118(6) 0.093(5) 0.259(10) 0.042(5) 0.090(7) -0.009(4)
C3 0.089(4) 0.123(5) 0.186(8) 0.058(5) 0.062(5) -0.006(4)
C4 0.052(2) 0.108(4) 0.133(5) 0.042(3) 0.029(3) 0.002(3)
C5 0.045(2) 0.091(3) 0.110(4) 0.025(3) 0.008(2) -0.004(2)
C6 0.060(3) 0.146(5) 0.094(4) 0.023(3) 0.016(3) -0.010(3)
C7 0.065(3) 0.132(5) 0.077(3) 0.000(3) 0.020(2) -0.023(3)
C8 0.055(2) 0.099(3) 0.071(3) 0.003(2) 0.008(2) -0.012(2)
C9 0.060(2) 0.088(3) 0.066(3) -0.011(2) 0.008(2) -0.017(2)
C10 0.0472(19) 0.051(2) 0.058(2) 0.0011(16) 0.0006(15) 0.0011(15)
C11 0.053(2) 0.059(2) 0.051(2) -0.0033(17) -0.0021(16) -0.0015(16)
C12 0.053(2) 0.062(2) 0.0469(19) 0.0011(17) -0.0009(15) -0.0020(17)
C13 0.0495(19) 0.049(2) 0.0491(18) 0.0003(15) 0.0018(15) 0.0031(14)
C14 0.055(2) 0.053(2) 0.0446(18) -0.0015(16) -0.0008(15) -0.0020(16)
C15 0.058(2) 0.056(2) 0.0452(19) 0.0028(16) 0.0067(15) 0.0015(16)
C16 0.0507(18) 0.053(2) 0.0385(17) 0.0018(15) 0.0023(14) -0.0009(15)
C17 0.0502(18) 0.0479(19) 0.0453(18) -0.0040(15) 0.0014(14) -0.0054(14)
C18 0.0509(18) 0.0453(19) 0.0458(18) -0.0040(15) 0.0019(14) 0.0016(14)
C19 0.0510(18) 0.0463(19) 0.0420(17) -0.0012(14) 0.0039(14) -0.0025(14)
C20 0.055(2) 0.048(2) 0.0471(19) -0.0041(15) 0.0053(15) -0.0007(15)
C21 0.060(2) 0.0465(19) 0.0426(18) -0.0050(15) 0.0060(15) 0.0057(15)
C22 0.053(2) 0.051(2) 0.051(2) -0.0072(16) 0.0021(15) -0.0036(15)
C23 0.0492(19) 0.048(2) 0.060(2) -0.0008(16) 0.0015(16) -0.0024(15)
C24 0.055(2) 0.053(2) 0.071(3) -0.0088(19) -0.0011(18) 0.0037(17)
C25 0.061(2) 0.061(3) 0.093(3) -0.013(2) -0.011(2) 0.007(2)
C26 0.067(3) 0.059(2) 0.088(3) -0.005(2) -0.018(2) 0.000(2)
C27 0.055(2) 0.051(2) 0.062(2) -0.0033(17) -0.0046(17) -0.0016(16)
C28 0.082(3) 0.068(3) 0.129(5) -0.015(3) -0.049(3) 0.018(3)
C29 0.095(4) 0.078(3) 0.113(4) -0.009(3) -0.050(3) 0.007(3)
C30 0.082(3) 0.068(3) 0.087(3) -0.013(2) -0.026(3) 0.001(2)
C31 0.055(2) 0.054(2) 0.0419(18) 0.0018(15) 0.0016(15) 0.0053(16)
C32 0.053(2) 0.071(3) 0.059(2) 0.010(2) 0.0078(17) 0.0065(19)
C33 0.054(2) 0.069(3) 0.065(2) 0.014(2) 0.0023(18) 0.0096(19)
C34 0.059(2) 0.061(2) 0.050(2) 0.0067(17) 0.0025(16) 0.0095(17)
C35 0.056(2) 0.061(2) 0.0472(19) 0.0035(17) 0.0056(16) 0.0040(17)
C36 0.0510(19) 0.058(2) 0.0457(19) -0.0006(16) 0.0034(15) 0.0031(16)
C37 0.071(3) 0.070(3) 0.059(2) 0.003(2) 0.002(2) 0.019(2)
C38 0.065(2) 0.065(3) 0.063(2) 0.008(2) 0.0020(19) 0.016(2)
C39 0.077(3) 0.097(4) 0.067(3) 0.012(3) 0.007(2) 0.036(3)
C40 0.073(3) 0.101(4) 0.076(3) 0.010(3) -0.003(2) 0.044(3)
C41 0.071(3) 0.062(3) 0.069(2) 0.013(2) -0.005(2) 0.021(2)
C42 0.060(2) 0.046(2) 0.063(2) 0.0089(17) -0.0015(17) 0.0026(16)
C43 0.077(3) 0.061(3) 0.069(3) 0.013(2) -0.010(2) 0.011(2)
C44 0.068(3) 0.061(3) 0.070(3) 0.018(2) -0.006(2) -0.0062(19)
C45 0.064(2) 0.071(3) 0.063(2) 0.013(2) 0.0018(19) -0.008(2)
N11 0.073(2) 0.0479(17) 0.0403(15) 0.0027(13) -0.0040(14) -0.0063(14)
N12 0.0674(19) 0.0530(18) 0.0360(14) 0.0036(13) 0.0005(13) -0.0037(14)
N13 0.067(2) 0.0536(19) 0.0431(16) 0.0054(13) -0.0029(14) 0.0016(15)
N14 0.0535(17) 0.0513(17) 0.0432(16) -0.0057(13) 0.0006(13) -0.0043(13)
N15 0.0577(17) 0.0459(16) 0.0435(15) -0.0051(13) 0.0043(13) -0.0021(13)
N16 0.0608(18) 0.0537(18) 0.0517(18) -0.0082(15) 0.0034(14) -0.0059(14)
N17 0.0516(16) 0.0479(17) 0.0493(16) 0.0007(13) -0.0031(13) -0.0016(13)
N18 0.065(2) 0.057(2) 0.061(2) -0.0020(16) -0.0145(16) 0.0044(16)
N19 0.072(2) 0.079(3) 0.104(3) -0.011(2) -0.034(2) 0.007(2)
N20 0.0612(18) 0.0472(17) 0.0450(15) 0.0060(13) -0.0025(13) -0.0074(13)
C51 0.086(3) 0.049(2) 0.050(2) 0.0065(17) -0.0042(19) -0.0092(19)
C52 0.083(3) 0.057(2) 0.051(2) 0.0037(18) -0.0125(19) 0.002(2)
C53 0.084(3) 0.061(2) 0.046(2) 0.0050(18) -0.0154(19) -0.008(2)
C54 0.075(2) 0.053(2) 0.0372(17) 0.0046(15) -0.0001(16) -0.0084(17)
C55 0.062(2) 0.059(2) 0.0354(17) 0.0052(15) -0.0006(15) -0.0060(17)
C56 0.093(3) 0.060(2) 0.0397(19) -0.0030(17) -0.0080(19) -0.006(2)
C57 0.104(3) 0.055(2) 0.042(2) -0.0043(17) -0.011(2) 0.008(2)
C58 0.080(3) 0.059(2) 0.0417(19) 0.0019(17) -0.0029(17) 0.0021(19)
C59 0.088(3) 0.061(3) 0.0405(19) -0.0026(17) -0.0047(18) 0.009(2)
C60 0.065(2) 0.059(2) 0.0365(17) 0.0005(15) 0.0038(15) 0.0031(17)
C61 0.060(2) 0.054(2) 0.0445(18) 0.0015(16) 0.0004(16) -0.0029(17)
C62 0.052(2) 0.056(2) 0.0439(18) -0.0033(15) -0.0001(15) 0.0045(16)
C63 0.0528(19) 0.057(2) 0.0419(17) 0.0071(15) 0.0023(14) -0.0038(16)
C64 0.086(3) 0.055(2) 0.0428(19) -0.0005(16) 0.0031(19) 0.006(2)
C65 0.087(3) 0.057(2) 0.0416(19) 0.0015(17) 0.0031(19) 0.005(2)
C66 0.0542(19) 0.055(2) 0.0380(17) 0.0046(15) 0.0018(14) -0.0027(15)
C67 0.056(2) 0.054(2) 0.051(2) 0.0065(17) -0.0051(16) 0.0029(16)
C68 0.0475(19) 0.059(2) 0.052(2) 0.0003(17) -0.0018(15) -0.0028(16)
C69 0.0526(19) 0.0512(19) 0.0408(17) -0.0004(15) 0.0015(14) -0.0065(15)
C70 0.0536(19) 0.056(2) 0.0454(19) 0.0025(16) 0.0029(15) 0.0010(16)
C71 0.0518(19) 0.054(2) 0.0487(19) 0.0057(16) -0.0011(15) -0.0017(15)
C72 0.0515(19) 0.0508(19) 0.0443(18) -0.0083(15) 0.0012(15) 0.0010(15)
C73 0.058(2) 0.055(2) 0.0450(19) -0.0073(16) 0.0029(16) 0.0012(16)
C74 0.065(2) 0.050(2) 0.060(2) -0.0052(18) 0.0014(19) 0.0028(17)
C75 0.069(2) 0.052(2) 0.068(3) -0.011(2) 0.000(2) 0.0076(18)
C76 0.071(2) 0.050(2) 0.058(2) -0.0117(18) 0.0034(19) -0.0010(17)
C77 0.063(2) 0.0492(19) 0.0407(18) -0.0057(15) 0.0034(15) -0.0045(16)
C78 0.079(3) 0.050(2) 0.071(3) -0.001(2) 0.002(2) -0.0020(19)
C79 0.079(3) 0.051(2) 0.076(3) 0.000(2) 0.009(2) -0.009(2)
C80 0.072(3) 0.057(2) 0.055(2) -0.0052(18) 0.0089(19) -0.0097(18)
C81 0.0501(18) 0.047(2) 0.0446(17) 0.0039(15) -0.0010(14) -0.0009(14)
C82 0.053(2) 0.058(2) 0.0447(18) 0.0076(16) 0.0044(15) -0.0037(16)
C83 0.0491(19) 0.056(2) 0.0487(19) 0.0085(16) 0.0036(15) -0.0047(16)
C84 0.0474(18) 0.051(2) 0.0457(17) -0.0012(15) -0.0033(14) -0.0014(15)
C85 0.0496(19) 0.057(2) 0.0449(18) 0.0061(16) 0.0013(15) -0.0046(15)
C86 0.0500(19) 0.057(2) 0.0444(18) 0.0053(16) 0.0032(14) -0.0092(16)
C87 0.055(2) 0.050(2) 0.0517(19) -0.0024(16) -0.0027(16) -0.0015(16)
C88 0.061(2) 0.057(2) 0.058(2) -0.0054(18) -0.0104(17) 0.0063(18)
C89 0.082(3) 0.076(3) 0.054(2) -0.015(2) -0.005(2) 0.011(2)
C90 0.102(4) 0.106(4) 0.064(3) -0.026(3) -0.020(3) 0.024(3)
C91 0.100(3) 0.106(4) 0.068(3) -0.024(3) -0.029(3) 0.017(3)
C92 0.074(3) 0.075(3) 0.085(3) -0.017(3) -0.034(2) 0.015(2)
C93 0.115(5) 0.177(7) 0.098(4) -0.048(5) -0.053(4) 0.023(5)
C94 0.123(5) 0.167(7) 0.124(5) -0.042(5) -0.071(4) 0.002(5)
C95 0.090(4) 0.120(5) 0.128(5) -0.012(4) -0.058(4) 0.011(4)
N21 0.0577(17) 0.0467(17) 0.0424(15) -0.0009(12) 0.0009(12) 0.0094(13)
N22 0.0552(17) 0.0441(16) 0.0407(14) 0.0030(12) 0.0010(12) 0.0094(12)
N23 0.0518(16) 0.0448(16) 0.0371(14) 0.0020(12) 0.0039(11) 0.0020(12)
N24 0.055(3) 0.065(4) 0.055(5) 0.004(4) 0.004(3) 0.011(3)
N25 0.052(3) 0.090(4) 0.073(4) 0.004(3) -0.001(3) 0.017(3)
N26 0.072(4) 0.096(4) 0.113(6) -0.021(4) 0.003(4) -0.004(3)
N27 0.0522(16) 0.0432(16) 0.0355(13) 0.0016(11) -0.0037(11) -0.0006(12)
N28 0.0539(16) 0.0384(15) 0.0363(13) 0.0006(11) -0.0023(11) -0.0084(12)
N29 0.0537(16) 0.0443(16) 0.0392(14) 0.0045(12) -0.0011(12) -0.0037(12)
N30 0.0581(17) 0.0494(17) 0.0408(15) 0.0022(13) 0.0032(12) 0.0064(13)
C101 0.058(2) 0.057(2) 0.052(2) -0.0028(17) -0.0037(16) 0.0074(17)
C102 0.064(2) 0.072(3) 0.060(2) -0.008(2) -0.0109(19) 0.017(2)
C103 0.069(3) 0.067(3) 0.065(3) -0.009(2) -0.011(2) 0.020(2)
C104 0.061(2) 0.051(2) 0.054(2) -0.0001(16) -0.0051(17) 0.0136(17)
C105 0.055(2) 0.052(2) 0.0436(18) -0.0034(15) 0.0028(15) 0.0062(15)
C106 0.068(2) 0.049(2) 0.060(2) -0.0035(17) -0.0036(18) 0.0178(18)
C107 0.074(2) 0.045(2) 0.050(2) -0.0043(16) 0.0015(17) 0.0157(17)
C108 0.063(2) 0.0403(18) 0.0409(17) -0.0010(14) 0.0005(15) 0.0045(15)
C109 0.059(2) 0.047(2) 0.0396(17) -0.0018(14) 0.0024(14) 0.0029(15)
C110 0.0520(19) 0.0446(19) 0.0390(16) -0.0009(14) -0.0004(13) 0.0012(14)
C111 0.055(2) 0.053(2) 0.0421(17) 0.0012(15) 0.0023(15) 0.0084(16)
C112 0.060(2) 0.054(2) 0.0363(16) -0.0031(15) 0.0048(14) 0.0085(16)
C113 0.0518(19) 0.050(2) 0.0382(16) -0.0015(14) 0.0000(14) 0.0011(15)
C114 0.0475(18) 0.0458(19) 0.0444(17) -0.0024(14) 0.0050(14) 0.0006(14)
C115 0.0511(18) 0.050(2) 0.0389(17) -0.0012(14) 0.0054(14) -0.0015(14)
C116 0.0532(18) 0.046(2) 0.0475(19) -0.0056(15) -0.0036(15) 0.0063(15)
C117 0.055(2) 0.047(2) 0.062(2) -0.0013(17) -0.0023(17) 0.0070(16)
C118 0.055(2) 0.049(2) 0.076(3) -0.0034(19) -0.0010(19) -0.0022(17)
C119 0.053(2) 0.052(2) 0.117(4) 0.011(2) -0.012(2) 0.0046(18)
C120 0.065(2) 0.061(3) 0.092(3) 0.006(2) -0.018(2) 0.013(2)
C121 0.067(2) 0.055(2) 0.059(2) 0.0007(18) -0.0049(19) 0.0075(18)
C122 0.063(4) 0.075(5) 0.096(6) 0.014(5) 0.003(4) 0.012(3)
C123 0.067(3) 0.085(4) 0.096(4) 0.011(3) 0.000(3) 0.022(3)
C124 0.081(4) 0.104(4) 0.120(5) 0.029(4) -0.002(4) 0.026(3)
C125 0.085(4) 0.121(5) 0.136(5) 0.026(5) -0.005(4) 0.036(4)
C126 0.077(3) 0.112(4) 0.116(4) 0.005(4) -0.003(4) 0.031(3)
C127 0.062(3) 0.100(4) 0.098(5) -0.002(4) -0.001(4) 0.023(3)
C128 0.087(4) 0.131(5) 0.134(5) 0.000(4) -0.006(4) 0.027(4)
C129 0.095(4) 0.133(5) 0.140(5) -0.009(5) -0.006(4) 0.009(4)
C130 0.080(4) 0.119(6) 0.143(6) -0.018(5) 0.006(5) 0.004(4)
C131 0.0529(19) 0.049(2) 0.0385(16) -0.0003(14) -0.0004(14) 0.0077(15)
C132 0.0534(19) 0.059(2) 0.0366(16) -0.0048(15) -0.0030(14) 0.0034(16)
C133 0.0517(19) 0.051(2) 0.0434(17) -0.0043(15) -0.0028(14) -0.0003(15)
C134 0.0559(19) 0.0428(19) 0.0416(17) 0.0012(14) -0.0042(14) 0.0009(14)
C135 0.059(2) 0.050(2) 0.0355(16) 0.0013(14) -0.0016(14) -0.0039(15)
C136 0.059(2) 0.053(2) 0.0435(18) -0.0004(15) -0.0020(15) -0.0019(16)
C137 0.0559(19) 0.0470(19) 0.0381(16) -0.0018(14) -0.0077(14) 0.0009(15)
C138 0.0553(19) 0.0417(18) 0.0444(17) 0.0049(14) -0.0060(14) -0.0024(14)
C139 0.063(2) 0.045(2) 0.0480(19) 0.0003(15) -0.0094(16) -0.0119(16)
C140 0.060(2) 0.057(2) 0.059(2) 0.0063(17) -0.0050(17) -0.0179(18)
C141 0.054(2) 0.051(2) 0.0477(18) 0.0040(15) -0.0037(15) -0.0074(16)
C142 0.0482(18) 0.0477(19) 0.0413(16) 0.0076(14) -0.0039(13) -0.0033(14)
C143 0.057(2) 0.060(2) 0.056(2) 0.0094(18) 0.0017(17) -0.0140(18)
C144 0.063(2) 0.054(2) 0.054(2) 0.0047(17) 0.0107(17) -0.0056(17)
C145 0.066(2) 0.055(2) 0.0422(18) 0.0002(16) 0.0010(16) -0.0019(17)
N34 0.053(4) 0.055(4) 0.050(6) -0.003(5) -0.008(4) 0.006(3)
S1 0.0502(5) 0.0563(5) 0.0395(4) -0.0015(4) 0.0006(3) -0.0016(4)
O1 0.090(2) 0.0484(16) 0.088(2) 0.0002(15) 0.0326(18) -0.0037(15)
O2 0.0633(16) 0.0597(16) 0.0411(13) -0.0046(11) 0.0075(11) -0.0082(12)
O3 0.097(2) 0.0486(16) 0.0708(19) 0.0002(14) 0.0324(17) 0.0123(15)
C201 0.055(4) 0.054(5) 0.039(3) 0.002(3) 0.004(3) -0.001(3)
C202 0.054(3) 0.038(4) 0.041(4) 0.002(3) -0.001(3) 0.000(3)
S1A 0.0597(18) 0.0452(17) 0.114(3) -0.0013(17) 0.0190(19) -0.0076(12)
S2A 0.063(2) 0.118(4) 0.075(2) 0.025(3) 0.0169(16) 0.020(3)
F1A 0.134(8) 0.116(7) 0.119(9) 0.005(6) 0.040(6) 0.000(6)
F2A 0.098(5) 0.100(5) 0.109(5) -0.041(4) 0.009(4) 0.006(3)
F3A 0.110(5) 0.119(6) 0.107(5) -0.030(4) 0.004(4) -0.011(4)
F4A 0.128(7) 0.105(7) 0.139(10) 0.008(7) 0.045(8) -0.001(6)
F5A 0.111(7) 0.151(9) 0.111(7) -0.043(6) -0.012(6) 0.033(7)
F6A 0.084(4) 0.112(9) 0.109(8) -0.001(6) -0.002(5) 0.015(5)
O1A 0.079(4) 0.066(4) 0.105(5) 0.005(4) 0.012(4) -0.014(3)
O2A 0.066(5) 0.078(6) 0.140(11) -0.004(5) 0.001(6) -0.008(5)
O3A 0.076(5) 0.115(7) 0.075(5) 0.022(6) 0.022(4) 0.025(6)
O4A 0.081(6) 0.154(13) 0.083(7) -0.010(8) 0.011(5) 0.046(6)
N1A 0.067(5) 0.099(6) 0.086(6) 0.014(5) 0.017(5) -0.011(5)
C1A 0.090(5) 0.085(6) 0.085(6) -0.012(5) 0.015(5) -0.009(4)
C2A 0.078(5) 0.103(7) 0.085(6) 0.002(5) 0.006(5) 0.019(5)
O2F 0.102(5) 0.076(5) 0.109(6) -0.013(4) -0.001(5) -0.023(4)
F2F 0.213(10) 0.107(5) 0.121(6) 0.024(5) -0.045(6) -0.019(6)
F1F 0.215(9) 0.138(7) 0.147(7) 0.012(6) -0.091(7) -0.035(7)
S1F 0.095(4) 0.111(4) 0.160(6) 0.013(4) -0.020(4) -0.016(3)
O1F 0.061(5) 0.133(10) 0.124(9) -0.040(7) 0.018(5) -0.018(6)
C1F 0.148(8) 0.113(6) 0.104(7) 0.016(7) -0.020(6) -0.033(7)
S2F 0.061(3) 0.121(4) 0.062(2) 0.010(3) 0.0103(16) -0.006(3)
O3F 0.081(5) 0.148(9) 0.082(5) 0.001(7) 0.022(4) -0.007(7)
F4F 0.093(5) 0.136(8) 0.147(8) -0.066(6) 0.005(6) -0.015(6)
F6F 0.092(5) 0.106(8) 0.139(11) -0.018(7) -0.017(6) -0.003(5)
C2F 0.085(5) 0.111(7) 0.082(7) -0.012(5) 0.005(6) -0.007(6)
O4F 0.058(5) 0.137(11) 0.098(7) -0.003(8) 0.014(5) -0.011(6)
F3F 0.212(12) 0.177(10) 0.086(7) -0.013(7) -0.001(7) -0.029(9)
N1F 0.066(5) 0.088(5) 0.088(6) 0.018(5) 0.013(4) -0.015(4)
F5F 0.132(7) 0.104(6) 0.104(7) 0.008(6) 0.029(6) -0.013(5)
S1B 0.0634(17) 0.103(3) 0.120(3) -0.024(2) 0.0008(17) -0.0059(16)
S2B 0.0711(13) 0.0862(16) 0.0919(19) 0.0041(15) -0.0068(13) -0.0108(11)
F1B 0.199(8) 0.107(5) 0.066(3) 0.009(3) 0.022(3) -0.030(4)
F2B 0.066(3) 0.109(4) 0.117(4) 0.031(4) 0.004(2) 0.012(2)
F3B 0.144(5) 0.079(3) 0.071(3) 0.004(2) 0.004(3) 0.012(3)
F4B 0.131(5) 0.159(5) 0.140(5) -0.028(4) -0.026(4) -0.047(4)
F5B 0.110(4) 0.185(6) 0.222(8) 0.038(6) 0.003(5) -0.064(4)
F6B 0.105(4) 0.154(5) 0.146(6) 0.033(4) -0.060(4) -0.015(3)
O1B 0.082(3) 0.104(4) 0.108(4) 0.040(4) 0.013(3) 0.006(3)
O2B 0.063(3) 0.106(5) 0.141(5) 0.029(4) 0.026(3) -0.002(3)
O3B 0.109(5) 0.079(4) 0.175(9) -0.006(4) 0.012(5) -0.013(4)
O4B 0.107(4) 0.096(4) 0.151(6) 0.007(4) 0.030(4) -0.034(3)
N1B 0.082(4) 0.088(4) 0.129(5) 0.008(4) 0.018(4) -0.007(3)
C1B 0.102(4) 0.077(4) 0.069(4) 0.013(3) 0.025(4) -0.007(4)
C2B 0.132(6) 0.120(6) 0.136(6) -0.002(5) -0.024(5) -0.032(5)
S1J 0.079(5) 0.082(4) 0.099(5) 0.059(4) 0.006(4) 0.000(3)
S2J 0.115(5) 0.127(6) 0.130(7) 0.008(6) 0.019(6) -0.027(4)
S1C 0.063(3) 0.133(7) 0.126(6) 0.006(5) -0.026(3) -0.042(4)
S2C 0.059(2) 0.102(5) 0.073(3) 0.018(3) -0.0004(18) -0.008(3)
S2I 0.119(5) 0.113(4) 0.111(4) 0.028(3) 0.008(4) 0.010(4)
S1I 0.122(7) 0.098(5) 0.063(3) 0.006(3) 0.012(3) -0.012(5)
S1K 0.082(4) 0.102(7) 0.130(6) 0.029(5) 0.025(4) 0.021(5)
S2K 0.106(6) 0.151(9) 0.137(9) 0.030(7) 0.049(6) 0.072(6)
S1D 0.079(3) 0.051(3) 0.103(4) -0.014(3) 0.014(3) -0.010(2)
S2D 0.103(3) 0.088(3) 0.098(3) -0.021(2) -0.004(3) -0.006(2)
S1G 0.123(4) 0.122(4) 0.124(4) -0.002(3) 0.008(3) 0.001(3)
S2G 0.147(4) 0.145(4) 0.143(4) 0.003(3) 0.009(3) 0.000(3)
S1M 0.112(4) 0.121(5) 0.152(5) -0.003(4) 0.020(4) 0.008(4)
S2M 0.188(6) 0.191(6) 0.190(6) 0.047(5) 0.042(5) 0.036(5)
S1N 0.065(3) 0.068(3) 0.096(4) -0.003(3) 0.020(3) 0.002(2)
S2N 0.117(4) 0.148(5) 0.138(5) 0.063(4) 0.027(4) 0.029(4)
S1E 0.082(2) 0.095(3) 0.079(2) -0.0166(18) -0.0146(17) 0.0110(18)
S2E 0.0628(17) 0.107(3) 0.077(2) -0.0179(18) -0.0182(15) 0.0232(17)
S2H 0.087(5) 0.173(9) 0.139(7) 0.008(6) 0.040(5) 0.019(6)
S1H 0.174(8) 0.261(12) 0.161(9) -0.030(8) -0.055(7) 0.110(8)
S2L 0.092(5) 0.161(8) 0.090(5) 0.015(5) -0.018(4) 0.038(5)
S1L 0.188(9) 0.143(7) 0.171(9) -0.026(6) 0.011(7) 0.048(7)
N1S 0.078(3) 0.128(5) 0.107(4) -0.015(3) 0.002(3) -0.009(3)
C1S 0.075(3) 0.107(4) 0.076(3) -0.016(3) 0.000(3) 0.010(3)
C2S 0.110(5) 0.120(5) 0.115(5) -0.019(4) -0.006(4) -0.008(4)
N2S 0.090(3) 0.125(4) 0.056(2) 0.014(2) -0.008(2) -0.009(3)
C3S 0.079(3) 0.095(4) 0.059(3) 0.020(2) 0.002(2) -0.003(3)
C4S 0.098(5) 0.268(12) 0.075(4) 0.048(5) -0.021(3) 0.001(6)
N3S 0.108(6) 0.167(9) 0.144(8) -0.036(6) -0.048(5) 0.013(5)
C5S 0.122(8) 0.176(11) 0.119(8) -0.043(7) -0.068(6) 0.030(7)
C6S 0.147(10) 0.189(13) 0.132(9) -0.044(9) -0.028(8) 0.040(8)
N6S 0.071(3) 0.088(3) 0.116(4) -0.010(3) -0.002(3) 0.010(2)
C11S 0.080(5) 0.49(3) 0.228(14) -0.065(15) -0.047(7) 0.063(10)
C12S 0.068(3) 0.161(7) 0.162(7) -0.074(6) -0.027(4) 0.027(4)
O1S 0.074(3) 0.097(4) 0.146(5) -0.031(3) -0.029(3) 0.024(3)
C32S 0.076(4) 0.084(5) 0.126(6) -0.001(4) -0.020(4) -0.001(4)
C33S 0.074(5) 0.142(9) 0.161(9) 0.008(7) 0.007(5) 0.016(5)
C34S 0.089(7) 0.279(18) 0.134(8) 0.043(10) -0.028(6) 0.018(9)
C35S 0.093(5) 0.100(6) 0.202(11) 0.001(6) 0.010(6) 0.030(4)
C36S 0.135(10) 0.169(11) 0.277(19) 0.058(11) 0.016(11) 0.084(9)
C37S 0.099(7) 0.137(9) 0.32(2) -0.030(11) 0.017(10) 0.021(6)

loop_
_atom_type_symbol
_atom_type_description
_atom_type_scat_dispersion_real
_atom_type_scat_dispersion_imag
_atom_type_scat_source
C C 0.0032 0.0016 'International Tables Vol C Tables 4.2.6.8 and 6.1.1.4'
H H 0.0000 0.0000 'International Tables Vol C Tables 4.2.6.8 and 6.1.1.4'
N N 0.0061 0.0032 'International Tables Vol C Tables 4.2.6.8 and 6.1.1.4'
O O 0.0106 0.0058 'International Tables Vol C Tables 4.2.6.8 and 6.1.1.4'
F F 0.0168 0.0099 'International Tables Vol C Tables 4.2.6.8 and 6.1.1.4'
S S 0.1203 0.1179 'International Tables Vol C Tables 4.2.6.8 and 6.1.1.4'
Ag Ag -0.9515 1.0590 'International Tables Vol C Tables 4.2.6.8 and 6.1.1.4'

loop_
_geom_angle_atom_site_label_1
_geom_angle_atom_site_label_2
_geom_angle_atom_site_label_3
_geom_angle
_geom_angle_site_symmetry_1
_geom_angle_site_symmetry_3
N16 Ag1 N6 154.92(12) . .
N16 Ag1 N8 103.72(12) . 2_656
N6 Ag1 N8 98.49(12) . 2_656
N16 Ag1 N7 98.16(12) . 2_656
N6 Ag1 N7 100.66(13) . 2_656
N8 Ag1 N7 68.74(11) 2_656 2_656
N16 Ag1 Ag2 80.99(8) . .
N6 Ag1 Ag2 77.13(8) . .
N8 Ag1 Ag2 175.17(8) 2_656 .
N7 Ag1 Ag2 109.81(8) 2_656 .
N5 Ag2 N15 160.86(11) . .
N5 Ag2 N14 126.59(11) . .
N15 Ag2 N14 72.10(11) . .
N5 Ag2 N4 71.43(11) . .
N15 Ag2 N4 120.33(11) . .
N14 Ag2 N4 80.85(10) . .
N5 Ag2 Ag1 78.86(8) . .
N15 Ag2 Ag1 82.50(8) . .
N14 Ag2 Ag1 144.68(7) . .
N4 Ag2 Ag1 134.04(7) . .
N19 Ag3 N25 98.8(2) . 2_656
N19 Ag3 N1 154.96(16) . .
N25 Ag3 N1 103.6(2) 2_656 .
N19 Ag3 N24 94.0(2) . 2_656
N25 Ag3 N24 67.5(2) 2_656 2_656
N1 Ag3 N24 104.8(2) . 2_656
N19 Ag3 Ag4 80.41(12) . .
N25 Ag3 Ag4 178.03(17) 2_656 .
N1 Ag3 Ag4 77.56(11) . .
N24 Ag3 Ag4 110.67(16) 2_656 .
N18 Ag4 N2 160.83(13) . .
N18 Ag4 N17 70.93(11) . .
N2 Ag4 N17 125.49(12) . .
N18 Ag4 N3 124.23(12) . .
N2 Ag4 N3 71.51(13) . .
N17 Ag4 N3 82.80(11) . .
N18 Ag4 Ag3 76.61(10) . .
N2 Ag4 Ag3 84.39(11) . .
N17 Ag4 Ag3 131.56(8) . .
N3 Ag4 Ag3 145.63(8) . .
N18 Ag4 Ag3' 87.32(12) . .
N2 Ag4 Ag3' 73.92(12) . .
N17 Ag4 Ag3' 134.69(8) . .
N3 Ag4 Ag3' 140.08(9) . .
N29 Ag5 N21 158.06(11) . 2_656
N29 Ag5 N12 108.91(11) . .
N21 Ag5 N12 91.86(11) 2_656 .
N29 Ag5 N13 93.10(11) . .
N21 Ag5 N13 101.09(11) 2_656 .
N12 Ag5 N13 69.20(11) . .
N29 Ag5 Ag6 82.40(7) . 2_656
N21 Ag5 Ag6 77.28(7) 2_656 2_656
N12 Ag5 Ag6 168.42(8) . 2_656
N13 Ag5 Ag6 108.56(7) . 2_656
N22 Ag6 N28 159.68(10) . 2_656
N22 Ag6 N27 127.94(10) . 2_656
N28 Ag6 N27 72.37(10) 2_656 2_656
N22 Ag6 N23 71.06(10) . .
N28 Ag6 N23 117.48(10) 2_656 .
N27 Ag6 N23 82.64(9) 2_656 .
N22 Ag6 Ag5 79.29(7) . 2_656
N28 Ag6 Ag5 82.29(7) 2_656 2_656
N27 Ag6 Ag5 143.07(7) 2_656 2_656
N23 Ag6 Ag5 133.68(7) . 2_656
C1 N1 C5 117.5(6) . .
C5 N1 Ag3' 128.4(4) . .
C1 N1 Ag3 115.0(5) . .
C5 N1 Ag3 125.4(4) . .
C8 N2 C5 118.5(4) . .
C8 N2 Ag4 116.9(3) . .
C5 N2 Ag4 124.2(4) . .
C9 N3 C10 121.2(4) . .
C9 N3 Ag4 112.1(3) . .
C10 N3 Ag4 125.3(3) . .
C22 N4 C19 120.8(3) . .
C22 N4 Ag2 110.7(2) . .
C19 N4 Ag2 126.5(2) . .
C27 N5 C23 118.5(3) . .
C27 N5 Ag2 122.5(3) . .
C23 N5 Ag2 118.3(2) . .
C30 N6 C27 118.0(4) . .
C30 N6 Ag1 116.9(3) . .
C27 N6 Ag1 118.4(3) . .
C37 N7 C34 121.9(4) . .
C37 N7 Ag1 116.6(3) . 2_656
C34 N7 Ag1 120.7(3) . 2_656
C38 N8 C42 118.3(3) . .
C38 N8 Ag1 116.5(3) . 2_656
C42 N8 Ag1 125.2(3) . 2_656
C45 N9 C42 117.1(4) . .
C31 N10 C16 122.0(3) . .
C31 N10 C13 120.0(3) . .
C16 N10 C13 118.0(3) . .
N1 C1 C2 123.7(8) . .
N1 C1 H1 118.2 . .
C2 C1 H1 118.2 . .
C3 C2 C1 119.2(7) . .
C3 C2 H2 120.4 . .
C1 C2 H2 120.4 . .
C2 C3 C4 119.3(7) . .
C2 C3 H3 120.4 . .
C4 C3 H3 120.4 . .
C3 C4 C5 118.2(7) . .
C3 C4 C6 124.1(6) . .
C5 C4 C6 117.7(5) . .
N1 C5 N2 116.3(5) . .
N1 C5 C4 122.0(5) . .
N2 C5 C4 121.7(5) . .
C7 C6 C4 119.6(5) . .
C7 C6 H6 120.2 . .
C4 C6 H6 120.2 . .
C6 C7 C8 118.1(6) . .
C6 C7 H7 121.0 . .
C8 C7 H7 121.0 . .
N2 C8 C7 124.2(5) . .
N2 C8 C9 118.3(4) . .
C7 C8 C9 117.5(5) . .
N3 C9 C8 120.8(5) . .
N3 C9 H9 119.6 . .
C8 C9 H9 119.6 . .
C15 C10 C11 120.0(3) . .
C15 C10 N3 123.0(4) . .
C11 C10 N3 116.8(3) . .
C12 C11 C10 119.9(4) . .
C12 C11 H11 120.1 . .
C10 C11 H11 120.1 . .
C11 C12 C13 120.2(4) . .
C11 C12 H12 119.9 . .
C13 C12 H12 119.9 . .
C14 C13 C12 119.0(3) . .
C14 C13 N10 119.7(3) . .
C12 C13 N10 121.2(3) . .
C15 C14 C13 120.9(4) . .
C15 C14 H14 119.6 . .
C13 C14 H14 119.6 . .
C14 C15 C10 119.8(4) . .
C14 C15 H15 120.1 . .
C10 C15 H15 120.1 . .
C17 C16 C21 119.8(3) . .
C17 C16 N10 119.2(3) . .
C21 C16 N10 121.0(3) . .
C16 C17 C18 120.3(3) . .
C16 C17 H17 119.8 . .
C18 C17 H17 119.8 . .
C17 C18 C19 120.7(3) . .
C17 C18 H18 119.6 . .
C19 C18 H18 119.6 . .
C18 C19 C20 118.3(3) . .
C18 C19 N4 124.4(3) . .
C20 C19 N4 117.1(3) . .
C21 C20 C19 121.6(3) . .
C21 C20 H20 119.2 . .
C19 C20 H20 119.2 . .
C20 C21 C16 119.3(3) . .
C20 C21 H21 120.4 . .
C16 C21 H21 120.4 . .
N4 C22 C23 120.8(3) . .
N4 C22 H22 119.6 . .
C23 C22 H22 119.6 . .
N5 C23 C24 122.5(4) . .
N5 C23 C22 118.0(3) . .
C24 C23 C22 119.4(4) . .
C25 C24 C23 119.3(4) . .
C25 C24 H24 120.4 . .
C23 C24 H24 120.4 . .
C24 C25 C26 119.3(4) . .
C24 C25 H25 120.3 . .
C26 C25 H25 120.3 . .
C25 C26 C27 117.8(4) . .
C25 C26 C28 123.3(4) . .
C27 C26 C28 118.9(4) . .
N5 C27 N6 116.1(3) . .
N5 C27 C26 122.3(4) . .
N6 C27 C26 121.6(4) . .
C29 C28 C26 118.6(5) . .
C29 C28 H28 120.7 . .
C26 C28 H28 120.7 . .
C28 C29 C30 119.0(5) . .
C28 C29 H29 120.5 . .
C30 C29 H29 120.5 . .
N6 C30 C29 123.8(5) . .
N6 C30 H30 118.1 . .
C29 C30 H30 118.1 . .
C32 C31 C36 118.6(3) . .
C32 C31 N10 120.8(3) . .
C36 C31 N10 120.6(3) . .
C33 C32 C31 120.2(4) . .
C33 C32 H32 119.9 . .
C31 C32 H32 119.9 . .
C32 C33 C34 121.0(4) . .
C32 C33 H33 119.5 . .
C34 C33 H33 119.5 . .
C35 C34 C33 117.9(4) . .
C35 C34 N7 117.2(4) . .
C33 C34 N7 124.7(4) . .
C36 C35 C34 122.4(4) . .
C36 C35 H35 118.8 . .
C34 C35 H35 118.8 . .
C35 C36 C31 119.8(4) . .
C35 C36 H36 120.1 . .
C31 C36 H36 120.1 . .
N7 C37 C38 119.9(4) . .
N7 C37 H37 120.1 . .
C38 C37 H37 120.1 . .
N8 C38 C39 123.5(4) . .
N8 C38 C37 118.0(4) . .
C39 C38 C37 118.4(4) . .
C40 C39 C38 118.7(4) . .
C40 C39 H39 120.7 . .
C38 C39 H39 120.7 . .
C39 C40 C41 120.0(4) . .
C39 C40 H40 120.0 . .
C41 C40 H40 120.0 . .
C40 C41 C43 125.2(4) . .
C40 C41 C42 117.0(4) . .
C43 C41 C42 117.8(4) . .
N8 C42 N9 115.5(3) . .
N8 C42 C41 122.6(4) . .
N9 C42 C41 121.8(4) . .
C44 C43 C41 119.3(4) . .
C44 C43 H43 120.4 . .
C41 C43 H43 120.4 . .
C43 C44 C45 119.4(4) . .
C43 C44 H44 120.3 . .
C45 C44 H44 120.3 . .
N9 C45 C44 124.5(4) . .
N9 C45 H45 117.7 . .
C44 C45 H45 117.7 . .
C51 N11 C55 116.6(3) . .
C58 N12 C55 118.1(3) . .
C58 N12 Ag5 115.2(2) . .
C55 N12 Ag5 120.5(2) . .
C59 N13 C60 120.5(3) . .
C59 N13 Ag5 113.8(3) . .
C60 N13 Ag5 124.0(2) . .
C72 N14 C69 122.2(3) . .
C72 N14 Ag2 110.9(2) . .
C69 N14 Ag2 124.7(2) . .
C73 N15 C77 118.4(3) . .
C73 N15 Ag2 114.7(2) . .
C77 N15 Ag2 125.9(3) . .
C80 N16 C77 117.4(4) . .
C80 N16 Ag1 114.4(3) . .
C77 N16 Ag1 127.8(3) . .
C87 N17 C84 120.3(3) . .
C87 N17 Ag4 112.3(2) . .
C84 N17 Ag4 125.2(2) . .
C88 N18 C92 119.1(4) . .
C88 N18 Ag4 117.0(3) . .
C92 N18 Ag4 123.0(3) . .
C95 N19 C92 115.6(6) . .
C95 N19 Ag3 116.7(5) . .
C92 N19 Ag3 121.3(3) . .
C63 N20 C81 122.5(3) . .
C63 N20 C66 118.4(3) . .
C81 N20 C66 118.0(3) . .
N11 C51 C52 124.8(4) . .
N11 C51 H51 117.6 . .
C52 C51 H51 117.6 . .
C53 C52 C51 119.0(4) . .
C53 C52 H52 120.5 . .
C51 C52 H52 120.5 . .
C52 C53 C54 118.9(4) . .
C52 C53 H53 120.5 . .
C54 C53 H53 120.5 . .
C55 C54 C56 118.0(4) . .
C55 C54 C53 117.6(4) . .
C56 C54 C53 124.4(4) . .
N11 C55 N12 115.1(3) . .
N11 C55 C54 123.1(4) . .
N12 C55 C54 121.7(4) . .
C57 C56 C54 119.0(4) . .
C57 C56 H56 120.5 . .
C54 C56 H56 120.5 . .
C56 C57 C58 119.5(4) . .
C56 C57 H57 120.2 . .
C58 C57 H57 120.2 . .
N12 C58 C57 123.7(4) . .
N12 C58 C59 117.1(4) . .
C57 C58 C59 119.2(4) . .
N13 C59 C58 120.1(4) . .
N13 C59 H59 119.9 . .
C58 C59 H59 119.9 . .
C65 C60 C61 118.4(4) . .
C65 C60 N13 126.4(3) . .
C61 C60 N13 115.1(3) . .
C62 C61 C60 121.1(4) . .
C62 C61 H61 119.4 . .
C60 C61 H61 119.4 . .
C61 C62 C63 120.5(3) . .
C61 C62 H62 119.8 . .
C63 C62 H62 119.8 . .
C62 C63 N20 122.7(3) . .
C62 C63 C64 117.7(3) . .
N20 C63 C64 119.5(3) . .
C65 C64 C63 120.7(4) . .
C65 C64 H64 119.6 . .
C63 C64 H64 119.6 . .
C64 C65 C60 120.8(4) . .
C64 C65 H65 119.6 . .
C60 C65 H65 119.6 . .
C67 C66 C71 119.7(3) . .
C67 C66 N20 120.9(3) . .
C71 C66 N20 119.4(3) . .
C68 C67 C66 119.3(4) . .
C68 C67 H67 120.3 . .
C66 C67 H67 120.3 . .
C69 C68 C67 121.3(4) . .
C69 C68 H68 119.4 . .
C67 C68 H68 119.4 . .
C68 C69 C70 119.2(3) . .
C68 C69 N14 116.5(3) . .
C70 C69 N14 124.2(3) . .
C71 C70 C69 119.9(4) . .
C71 C70 H70 120.1 . .
C69 C70 H70 120.1 . .
C70 C71 C66 120.6(4) . .
C70 C71 H71 119.7 . .
C66 C71 H71 119.7 . .
N14 C72 C73 121.4(3) . .
N14 C72 H72 119.3 . .
C73 C72 H72 119.3 . .
N15 C73 C74 122.2(4) . .
N15 C73 C72 118.4(3) . .
C74 C73 C72 119.4(4) . .
C75 C74 C73 120.2(4) . .
C75 C74 H74 119.9 . .
C73 C74 H74 119.9 . .
C74 C75 C76 119.3(4) . .
C74 C75 H75 120.4 . .
C76 C75 H75 120.4 . .
C78 C76 C75 124.2(4) . .
C78 C76 C77 118.0(4) . .
C75 C76 C77 117.8(4) . .
N15 C77 N16 116.4(3) . .
N15 C77 C76 122.1(4) . .
N16 C77 C76 121.5(3) . .
C79 C78 C76 120.1(4) . .
C79 C78 H78 120.0 . .
C76 C78 H78 120.0 . .
C78 C79 C80 118.5(4) . .
C78 C79 H79 120.7 . .
C80 C79 H79 120.7 . .
N16 C80 C79 124.4(4) . .
N16 C80 H80 117.8 . .
C79 C80 H80 117.8 . .
C82 C81 C86 118.9(3) . .
C82 C81 N20 121.2(3) . .
C86 C81 N20 120.0(3) . .
C83 C82 C81 120.1(3) . .
C83 C82 H82 120.0 . .
C81 C82 H82 120.0 . .
C82 C83 C84 120.9(3) . .
C82 C83 H83 119.5 . .
C84 C83 H83 119.5 . .
C85 C84 C83 119.3(3) . .
C85 C84 N17 123.9(3) . .
C83 C84 N17 116.5(3) . .
C84 C85 C86 119.8(3) . .
C84 C85 H85 120.1 . .
C86 C85 H85 120.1 . .
C85 C86 C81 120.9(3) . .
C85 C86 H86 119.5 . .
C81 C86 H86 119.5 . .
N17 C87 C88 119.4(4) . .
N17 C87 H87 120.3 . .
C88 C87 H87 120.3 . .
N18 C88 C89 123.1(4) . .
N18 C88 C87 118.4(4) . .
C89 C88 C87 118.4(4) . .
C90 C89 C88 118.3(5) . .
C90 C89 H89 120.9 . .
C88 C89 H89 120.9 . .
C89 C90 C91 119.7(5) . .
C89 C90 H90 120.1 . .
C91 C90 H90 120.1 . .
C90 C91 C92 119.1(4) . .
C90 C91 C93 124.6(6) . .
C92 C91 C93 116.3(6) . .
N18 C92 N19 115.3(5) . .
N18 C92 C91 120.6(5) . .
N19 C92 C91 124.1(4) . .
C94 C93 C91 119.2(7) . .
C94 C93 H93 120.4 . .
C91 C93 H93 120.4 . .
C93 C94 C95 120.5(6) . .
C93 C94 H94 119.7 . .
C95 C94 H94 119.7 . .
N19 C95 C94 124.2(7) . .
N19 C95 H95 117.9 . .
C94 C95 H95 117.9 . .
C101 N21 C105 117.5(3) . .
C101 N21 Ag5 120.1(3) . 2_656
C105 N21 Ag5 117.0(2) . 2_656
C108 N22 C105 119.2(3) . .
C108 N22 Ag6 117.8(2) . .
C105 N22 Ag6 121.6(2) . .
C109 N23 C110 120.7(3) . .
C109 N23 Ag6 112.2(2) . .
C110 N23 Ag6 125.0(2) . .
C122 N24 C119 123.2(8) . .
C122 N24 Ag3 117.2(6) . 2_656
C119 N24 Ag3 119.5(5) . 2_656
C123 N25 C127 119.8(7) . .
C123 N25 Ag3 118.8(5) . 2_656
C127 N25 Ag3 121.4(5) . 2_656
C130 N26 C127 117.1(9) . .
C137 N27 C134 122.9(3) . .
C137 N27 Ag6 111.5(2) . 2_656
C134 N27 Ag6 121.4(2) . 2_656
C138 N28 C142 119.2(3) . .
C138 N28 Ag6 113.8(2) . 2_656
C142 N28 Ag6 125.5(2) . 2_656
C145 N29 C142 117.8(3) . .
C145 N29 Ag5 116.0(2) . .
C142 N29 Ag5 126.1(2) . .
C116 N30 C131 119.7(3) . .
C116 N30 C113 121.8(3) . .
C131 N30 C113 117.9(3) . .
N21 C101 C102 123.4(4) . .
N21 C101 H101 118.3 . .
C102 C101 H101 118.3 . .
C103 C102 C101 119.4(4) . .
C103 C102 H102 120.3 . .
C101 C102 H102 120.3 . .
C102 C103 C104 119.4(4) . .
C102 C103 H103 120.3 . .
C104 C103 H103 120.3 . .
C103 C104 C105 118.4(4) . .
C103 C104 C106 124.6(4) . .
C105 C104 C106 117.0(3) . .
N22 C105 N21 116.0(3) . .
N22 C105 C104 122.2(3) . .
N21 C105 C104 121.7(3) . .
C107 C106 C104 119.6(4) . .
C107 C106 H106 120.2 . .
C104 C106 H106 120.2 . .
C106 C107 C108 119.7(4) . .
C106 C107 H107 120.2 . .
C108 C107 H107 120.2 . .
N22 C108 C107 122.2(3) . .
N22 C108 C109 118.3(3) . .
C107 C108 C109 119.3(3) . .
N23 C109 C108 119.8(3) . .
N23 C109 H109 120.1 . .
C108 C109 H109 120.1 . .
C111 C110 C115 118.9(3) . .
C111 C110 N23 123.2(3) . .
C115 C110 N23 117.6(3) . .
C110 C111 C112 120.4(3) . .
C110 C111 H111 119.8 . .
C112 C111 H111 119.8 . .
C111 C112 C113 120.7(3) . .
C111 C112 H112 119.6 . .
C113 C112 H112 119.6 . .
C114 C113 C112 119.1(3) . .
C114 C113 N30 122.0(3) . .
C112 C113 N30 118.9(3) . .
C115 C114 C113 120.1(3) . .
C115 C114 H114 119.9 . .
C113 C114 H114 119.9 . .
C114 C115 C110 120.7(3) . .
C114 C115 H115 119.7 . .
C110 C115 H115 119.7 . .
C117 C116 N30 122.0(3) . .
C117 C116 C121 118.6(4) . .
N30 C116 C121 119.4(3) . .
C118 C117 C116 120.6(4) . .
C118 C117 H117 119.7 . .
C116 C117 H117 119.7 . .
C117 C118 C119 120.8(4) . .
C117 C118 H118 119.6 . .
C119 C118 H118 119.6 . .
C120 C119 C118 118.7(4) . .
C120 C119 N24 119.8(5) . .
C118 C119 N24 120.2(5) . .
C120 C119 N34 133.9(6) . .
C118 C119 N34 106.8(6) . .
C121 C120 C119 121.9(4) . .
C121 C120 H120 119.0 . .
C119 C120 H120 119.0 . .
C120 C121 C116 119.3(4) . .
C120 C121 H121 120.3 . .
C116 C121 H121 120.3 . .
N24 C122 C123 117.6(8) . .
N24 C122 H122 121.2 . .
C123 C122 H122 121.2 . .
N25 C123 C124 122.6(8) . .
N25 C123 C122 118.3(7) . .
C124 C123 C122 119.0(8) . .
C125 C124 C123 118.5(9) . .
C125 C124 H124 120.7 . .
C123 C124 H124 120.7 . .
C124 C125 C126 120.9(9) . .
C124 C125 H125 119.6 . .
C126 C125 H125 119.6 . .
C125 C126 C128 127.5(9) . .
C125 C126 C127 115.5(8) . .
C128 C126 C127 117.0(9) . .
N25 C127 N26 115.4(7) . .
N25 C127 C126 122.6(8) . .
N26 C127 C126 122.0(8) . .
C129 C128 C126 122.0(10) . .
C129 C128 H128 119.0 . .
C126 C128 H128 119.0 . .
C128 C129 C130 116.3(11) . .
C128 C129 H129 121.9 . .
C130 C129 H129 121.9 . .
N26 C130 C129 125.6(11) . .
N26 C130 H130 117.2 . .
C129 C130 H130 117.2 . .
C136 C131 C132 118.7(3) . .
C136 C131 N30 121.1(3) . .
C132 C131 N30 120.2(3) . .
C133 C132 C131 121.4(3) . .
C133 C132 H132 119.3 . .
C131 C132 H132 119.3 . .
C132 C133 C134 120.7(4) . .
C132 C133 H133 119.6 . .
C134 C133 H133 119.6 . .
C133 C134 C135 118.8(3) . .
C133 C134 N27 125.5(3) . .
C135 C134 N27 115.7(3) . .
C136 C135 C134 120.3(3) . .
C136 C135 H135 119.9 . .
C134 C135 H135 119.9 . .
C131 C136 C135 120.1(4) . .
C131 C136 H136 120.0 . .
C135 C136 H136 120.0 . .
N27 C137 C138 119.5(3) . .
N27 C137 H137 120.2 . .
C138 C137 H137 120.2 . .
N28 C138 C139 122.2(3) . .
N28 C138 C137 119.2(3) . .
C139 C138 C137 118.5(3) . .
C140 C139 C138 118.7(3) . .
C140 C139 H139 120.7 . .
C138 C139 H139 120.7 . .
C139 C140 C141 119.8(4) . .
C139 C140 H140 120.1 . .
C141 C140 H140 120.1 . .
C140 C141 C142 118.8(3) . .
C140 C141 C143 124.5(4) . .
C142 C141 C143 116.7(3) . .
N28 C142 N29 116.3(3) . .
N28 C142 C141 121.2(3) . .
N29 C142 C141 122.6(3) . .
C144 C143 C141 120.4(4) . .
C144 C143 H143 119.8 . .
C141 C143 H143 119.8 . .
C143 C144 C145 119.1(4) . .
C143 C144 H144 120.4 . .
C145 C144 H144 120.4 . .
N29 C145 C144 123.2(4) . .
N29 C145 H145 118.4 . .
C144 C145 H145 118.4 . .
C222 N34 C119 119.4(10) . .
C119 N34 Ag3' 121.9(6) . 2_656
C227 N35 C223 116.9(9) . .
C230 N36 C227 115.2(11) . .
N34 C222 C223 120.6(10) . .
N34 C222 H222 119.7 . .
C223 C222 H222 119.7 . .
N35 C223 C224 124.7(10) . .
N35 C223 C222 116.6(9) . .
C224 C223 C222 118.7(9) . .
C225 C224 C223 118.2(11) . .
C225 C224 H224 120.9 . .
C223 C224 H224 120.9 . .
C224 C225 C226 118.3(11) . .
C224 C225 H225 120.8 . .
C226 C225 H225 120.8 . .
C227 C226 C228 118.8(11) . .
C227 C226 C225 117.4(10) . .
C228 C226 C225 123.7(11) . .
N35 C227 N36 112.4(10) . .
N35 C227 C226 124.3(10) . .
N36 C227 C226 123.3(10) . .
C229 C228 C226 119.8(13) . .
C229 C228 H228 120.1 . .
C226 C228 H228 120.1 . .
C228 C229 C230 117.3(14) . .
C228 C229 H229 121.3 . .
C230 C229 H229 121.3 . .
N36 C230 C229 125.3(14) . .
N36 C230 H230 117.4 . .
C229 C230 H230 117.4 . .
N1 Ag3' N35 99.9(3) . 2_656
N1 Ag3' N34 105.2(3) . 2_656
N1 Ag3' Ag4 85.58(15) . .
N35 Ag3' Ag4 173.0(3) 2_656 .
N34 Ag3' Ag4 106.9(2) 2_656 .
O1 S1 O3 112.3(2) . .
O1 S1 O2 112.81(18) . .
O3 S1 O2 113.62(18) . .
O1 S1 C202 120.3(3) . 2_656
O3 S1 C202 93.5(3) . 2_656
O2 S1 C202 102.7(3) . 2_656
O1 S1 C201 91.3(3) . .
O3 S1 C201 115.9(3) . .
O2 S1 C201 109.0(3) . .
C202 S1 C201 30.6(3) 2_656 .
C202 C201 S1 110.8(5) . .
C202 C201 H20A 109.5 . .
S1 C201 H20A 109.5 . .
C202 C201 H20B 109.5 . .
S1 C201 H20B 109.5 . .
H20A C201 H20B 108.1 . .
C201 C202 S1 110.1(5) . 2_656
C201 C202 H20C 109.6 . .
S1 C202 H20C 109.6 2_656 .
C201 C202 H20D 109.6 . .
S1 C202 H20D 109.6 2_656 .
H20C C202 H20D 108.2 . .
O2A S1A O1A 116.7(7) . .
O2A S1A N1A 115.7(11) . .
O1A S1A N1A 111.9(10) . .
O2A S1A C1A 107.9(9) . .
O1A S1A C1A 110.9(6) . .
N1A S1A C1A 90.5(7) . .
O3A S2A O4A 123.4(12) . .
O3A S2A N1A 117.6(10) . .
O4A S2A N1A 106.8(12) . .
O3A S2A C2A 102.4(7) . .
O4A S2A C2A 104.1(10) . .
N1A S2A C2A 98.2(10) . .
S2A N1A S1A 111.3(10) . .
F2A C1A F1A 112.5(11) . .
F2A C1A F3A 109.1(9) . .
F1A C1A F3A 108.8(13) . .
F2A C1A S1A 110.8(8) . .
F1A C1A S1A 110.7(10) . .
F3A C1A S1A 104.7(8) . .
F4A C2A F6A 110.5(13) . .
F4A C2A F5A 109.9(13) . .
F6A C2A F5A 108.1(12) . .
F4A C2A S2A 108.6(10) . .
F6A C2A S2A 112.1(11) . .
F5A C2A S2A 107.6(10) . .
O2F S1F O1F 114.3(9) . .
O2F S1F N1F 118.9(11) . .
O1F S1F N1F 106.7(10) . .
O2F S1F C1F 104.8(9) . .
O1F S1F C1F 102.2(10) . .
N1F S1F C1F 108.5(10) . .
F2F C1F F1F 108.5(15) . .
F2F C1F F3F 108.7(15) . .
F1F C1F F3F 109.2(16) . .
F2F C1F S1F 112.1(12) . .
F1F C1F S1F 112.9(12) . .
F3F C1F S1F 105.2(15) . .
O3F S2F O4F 115.9(11) . .
O3F S2F N1F 118.2(9) . .
O4F S2F N1F 107.8(11) . .
O3F S2F C2F 102.1(8) . .
O4F S2F C2F 102.0(9) . .
N1F S2F C2F 109.2(10) . .
F5F C2F F6F 113.7(14) . .
F5F C2F F4F 109.1(14) . .
F6F C2F F4F 106.5(14) . .
F5F C2F S2F 110.4(13) . .
F6F C2F S2F 108.7(12) . .
F4F C2F S2F 108.3(11) . .
S1F N1F S2F 136.0(14) . .
O2B S1B O1B 112.5(5) . .
O2B S1B N1B 121.2(5) . .
O1B S1B N1B 96.4(5) . .
O2B S1B C1B 113.1(5) . .
O1B S1B C1B 104.0(4) . .
N1B S1B C1B 107.3(5) . .
O3B S2B N1B 116.8(6) . .
O3B S2B O4B 113.0(5) . .
N1B S2B O4B 113.1(4) . .
O3B S2B C2B 109.7(6) . .
N1B S2B C2B 108.8(5) . .
O4B S2B C2B 92.5(5) . .
S2B N1B S1B 125.9(5) . .
F3B C1B F1B 107.5(8) . .
F3B C1B F2B 106.7(7) . .
F1B C1B F2B 106.7(9) . .
F3B C1B S1B 108.9(6) . .
F1B C1B S1B 114.2(8) . .
F2B C1B S1B 112.6(5) . .
F4B C2B F6B 111.7(10) . .
F4B C2B F5B 103.9(9) . .
F6B C2B F5B 105.7(10) . .
F4B C2B S2B 117.9(9) . .
F6B C2B S2B 114.7(7) . .
F5B C2B S2B 100.8(7) . .
S2J N1J S1J 138.3(11) . .
C2J F6J S2J 56.2(10) . .
O1J S1J N1J 119.8(13) . .
O1J S1J O2J 139.6(15) . .
N1J S1J O2J 97.2(10) . .
O1J S1J C1J 104.0(13) . .
N1J S1J C1J 97.3(10) . .
O2J S1J C1J 85.1(11) . .
O3J S2J N1J 115.7(14) . .
O3J S2J C2J 113.9(14) . .
N1J S2J C2J 111.4(12) . .
O3J S2J O4J 110.7(12) . .
N1J S2J O4J 111.0(11) . .
C2J S2J O4J 91.6(10) . .
O3J S2J F6J 94.5(11) . .
N1J S2J F6J 89.6(9) . .
C2J S2J F6J 42.5(8) . .
O4J S2J F6J 134.1(10) . .
F1J C1J F3J 115(2) . .
F1J C1J F2J 104(2) . .
F3J C1J F2J 112(2) . .
F1J C1J S1J 109.1(16) . .
F3J C1J S1J 114.0(18) . .
F2J C1J S1J 101.0(19) . .
F5J C2J F4J 120(2) . .
F5J C2J F6J 125(2) . .
F4J C2J F6J 111(2) . .
F5J C2J S2J 99.2(16) . .
F4J C2J S2J 108.1(19) . .
F6J C2J S2J 81.2(12) . .
O1C S1C O2C 121.4(10) . .
O1C S1C N1C 96.8(9) . .
O2C S1C N1C 107.0(11) . .
O1C S1C C1C 100.3(9) . .
O2C S1C C1C 122.9(11) . .
N1C S1C C1C 104.3(8) . .
O4C S2C O3C 119.8(10) . .
O4C S2C N1C 117.9(7) . .
O3C S2C N1C 104.3(9) . .
O4C S2C C2C 107.9(8) . .
O3C S2C C2C 101.5(8) . .
N1C S2C C2C 103.0(7) . .
S2C N1C S1C 129.6(9) . .
F2C C1C F3C 109.0(14) . .
F2C C1C F1C 104.6(14) . .
F3C C1C F1C 107.7(15) . .
F2C C1C S1C 115.0(13) . .
F3C C1C S1C 111.8(12) . .
F1C C1C S1C 108.2(12) . .
F5C C2C F4C 113.7(12) . .
F5C C2C F6C 95.9(10) . .
F4C C2C F6C 117.1(12) . .
F5C C2C S2C 109.0(9) . .
F4C C2C S2C 108.0(9) . .
F6C C2C S2C 112.5(10) . .
O3I S2I O4I 121.0(12) . .
O3I S2I C2I 104.8(12) . .
O4I S2I C2I 130.0(11) . .
O3I S2I N1I 106.8(12) . .
O4I S2I N1I 91.4(8) . .
C2I S2I N1I 93.9(10) . .
F5I C2I F4I 114(2) . .
F5I C2I F6I 100(2) . .
F4I C2I F6I 103(2) . .
F5I C2I S2I 118.0(19) . .
F4I C2I S2I 114.3(19) . .
F6I C2I S2I 104.2(15) . .
O2I S1I O1I 106.1(11) . .
O2I S1I N1I 116.9(11) . .
O1I S1I N1I 121.8(10) . .
O2I S1I C1I 105.1(9) . .
O1I S1I C1I 102.5(8) . .
N1I S1I C1I 102.1(10) . .
F2I C1I F1I 115.0(15) . .
F2I C1I F3I 105.7(14) . .
F1I C1I F3I 101.1(12) . .
F2I C1I S1I 111.1(13) . .
F1I C1I S1I 112.2(11) . .
F3I C1I S1I 111.0(10) . .
S1I N1I S2I 122.8(11) . .
O2K S1K O1K 134.4(16) . .
O2K S1K N1K 116.5(12) . .
O1K S1K N1K 93.3(13) . .
O2K S1K C1K 104.9(12) . .
O1K S1K C1K 101.2(12) . .
N1K S1K C1K 102.0(11) . .
S2K N1K S1K 119.5(13) . .
C1K F2K F1K 47.0(10) . .
F3K C1K F1K 116.3(19) . .
F3K C1K F2K 129(2) . .
F1K C1K F2K 80.3(15) . .
F3K C1K S1K 102.1(14) . .
F1K C1K S1K 125.9(17) . .
F2K C1K S1K 104.8(14) . .
C1K F1K F2K 52.6(12) . .
F5K C2K F4K 129(2) . .
F5K C2K F6K 102(2) . .
F4K C2K F6K 113(2) . .
F5K C2K S2K 111.3(19) . .
F4K C2K S2K 97.8(14) . .
F6K C2K S2K 100.6(15) . .
O3K S2K O4K 125.0(15) . .
O3K S2K N1K 122.0(16) . .
O4K S2K N1K 108.7(13) . .
O3K S2K C2K 105.6(16) . .
O4K S2K C2K 83.1(11) . .
N1K S2K C2K 100.6(12) . .
O1D S1D O2D 129.1(13) . .
O1D S1D N1D 109.9(9) . .
O2D S1D N1D 111.6(11) . .
O1D S1D C1D 95.6(8) . .
O2D S1D C1D 100.3(10) . .
N1D S1D C1D 105.5(8) . .
O4D S2D O3D 112.6(9) . .
O4D S2D N1D 110.0(8) . .
O3D S2D N1D 119.1(9) . .
O4D S2D C2D 104.8(8) . .
O3D S2D C2D 108.5(9) . .
N1D S2D C2D 100.2(7) . .
S1D N1D S2D 124.2(8) . .
F5D C2D F6D 109.4(10) . .
F5D C2D F4D 108.8(10) . .
F6D C2D F4D 104.5(9) . .
F5D C2D S2D 106.7(13) . .
F6D C2D S2D 108.2(12) . .
F4D C2D S2D 119.0(13) . .
F1D C1D F2D 122.4(15) . .
F1D C1D F3D 103.8(13) . .
F2D C1D F3D 120.7(14) . .
F1D C1D S1D 94.9(10) . .
F2D C1D S1D 107.6(10) . .
F3D C1D S1D 102.9(11) . .
O1G S1G O2G 121(2) . .
O1G S1G N1G 105.1(19) . .
O2G S1G N1G 109(2) . .
O1G S1G C1G 108.0(18) . .
O2G S1G C1G 101.9(18) . .
N1G S1G C1G 112.8(17) . .
O3G S2G O4G 121(2) . .
O3G S2G N1G 109.3(18) . .
O4G S2G N1G 107.7(19) . .
O3G S2G C2G 105.8(17) . .
O4G S2G C2G 98.7(17) . .
N1G S2G C2G 113.6(16) . .
S1G N1G S2G 133(2) . .
F2G C1G F1G 108.5(14) . .
F2G C1G F3G 107.8(15) . .
F1G C1G F3G 105.7(15) . .
F2G C1G S1G 123.7(17) . .
F1G C1G S1G 111.3(17) . .
F3G C1G S1G 97.9(16) . .
F4G C2G F6G 108.8(10) . .
F4G C2G F5G 108.3(10) . .
F6G C2G F5G 108.4(10) . .
F4G C2G S2G 111.0(9) . .
F6G C2G S2G 110.3(9) . .
F5G C2G S2G 110.0(9) . .
O2M S1M O1M 110.3(13) . .
O2M S1M N1M 120.0(12) . .
O1M S1M N1M 124.8(14) . .
O2M S1M C1M 96.2(10) . .
O1M S1M C1M 99.7(11) . .
N1M S1M C1M 96.2(11) . .
S2M N1M S1M 126.6(14) . .
O4M S2M O3M 117.9(19) . .
O4M S2M N1M 116.6(16) . .
O3M S2M N1M 100.6(14) . .
O4M S2M C2M 107.2(16) . .
O3M S2M C2M 81.1(13) . .
N1M S2M C2M 128.2(15) . .
F1M C1M F2M 113(2) . .
F1M C1M F3M 115(2) . .
F2M C1M F3M 118(2) . .
F1M C1M S1M 103.9(18) . .
F2M C1M S1M 100.6(14) . .
F3M C1M S1M 102.9(14) . .
F4M C2M F6M 112(2) . .
F4M C2M F5M 107(2) . .
F6M C2M F5M 104(2) . .
F4M C2M S2M 124(2) . .
F6M C2M S2M 107.8(19) . .
F5M C2M S2M 99.8(17) . .
C2M F5M F5M 143(4) . 2_657
O1N S1N O2N 121.5(11) . .
O1N S1N N1N 114.0(11) . .
O2N S1N N1N 108.5(10) . .
O1N S1N C1N 110.2(10) . .
O2N S1N C1N 110.2(10) . .
N1N S1N C1N 87.1(10) . .
S1N N1N S2N 120.3(11) . .
F2N C1N F3N 130.2(18) . .
F2N C1N F1N 92.7(17) . .
F3N C1N F1N 99.9(17) . .
F2N C1N S1N 113.8(14) . .
F3N C1N S1N 110.0(13) . .
F1N C1N S1N 102.5(14) . .
O4N S2N O3N 121.3(14) . .
O4N S2N N1N 115.3(12) . .
O3N S2N N1N 105.7(12) . .
O4N S2N C2N 106.2(12) . .
O3N S2N C2N 105.0(11) . .
N1N S2N C2N 101.1(11) . .
F4N C2N F5N 109(2) . .
F4N C2N F6N 102(2) . .
F5N C2N F6N 106(2) . .
F4N C2N S2N 115(2) . .
F5N C2N S2N 104.3(16) . .
F6N C2N S2N 119.8(19) . .
O1E S1E O2E 111.5(9) . .
O1E S1E N1E 118.0(7) . .
O2E S1E N1E 113.3(8) . .
O1E S1E C1E 111.2(8) . .
O2E S1E C1E 104.8(8) . .
N1E S1E C1E 96.1(7) . .
O3E S2E O4E 118.2(9) . .
O3E S2E N1E 116.1(6) . .
O4E S2E N1E 112.0(9) . .
O3E S2E C2E 106.8(8) . .
O4E S2E C2E 99.4(9) . .
N1E S2E C2E 101.2(8) . .
S2E N1E S1E 123.7(8) . .
F3E C1E F2E 112.1(13) . .
F3E C1E F1E 114.7(14) . .
F2E C1E F1E 111.4(14) . .
F3E C1E S1E 115.1(11) . .
F2E C1E S1E 98.4(9) . .
F1E C1E S1E 103.7(11) . .
F5E C2E F4E 115.0(16) . .
F5E C2E F6E 114.5(16) . .
F4E C2E F6E 114.2(16) . .
F5E C2E S2E 104.6(13) . .
F4E C2E S2E 101.1(12) . .
F6E C2E S2E 105.5(12) . .
O4H S2H O3H 119.5(16) . .
O4H S2H N1H 105.4(14) . .
O3H S2H N1H 100.4(13) . .
O4H S2H C2H 114.3(12) . .
O3H S2H C2H 116.9(15) . .
N1H S2H C2H 94.7(11) . .
O1H S1H O2H 121.2(16) . .
O1H S1H N1H 105.0(14) . .
O2H S1H N1H 115.0(12) . .
O1H S1H C1H 112.2(15) . .
O2H S1H C1H 93.7(14) . .
N1H S1H C1H 109.2(13) . .
F3H C1H F1H 109(2) . .
F3H C1H F2H 111(2) . .
F1H C1H F2H 121(3) . .
F3H C1H S1H 115.7(19) . .
F1H C1H S1H 94.8(15) . .
F2H C1H S1H 104(2) . .
S1H N1H S2H 110.6(11) . .
F6H C2H F5H 117.0(18) . .
F6H C2H F4H 103.5(17) . .
F5H C2H F4H 115.9(18) . .
F6H C2H S2H 109.0(14) . .
F5H C2H S2H 107.7(15) . .
F4H C2H S2H 102.7(14) . .
O4L S2L O3L 107.7(14) . .
O4L S2L N1L 137.6(13) . .
O3L S2L N1L 100.6(14) . .
O4L S2L C2L 108.9(11) . .
O3L S2L C2L 98.2(14) . .
N1L S2L C2L 97.2(11) . .
S1L N1L S2L 114.0(13) . .
F6L C2L F5L 129(2) . .
F6L C2L F4L 91(2) . .
F5L C2L F4L 99(2) . .
F6L C2L S2L 127(2) . .
F5L C2L S2L 102.2(15) . .
F4L C2L S2L 93.8(18) . .
O2L S1L O1L 119.9(18) . .
O2L S1L N1L 117.6(16) . .
O1L S1L N1L 104.0(14) . .
O2L S1L C1L 101.0(16) . .
O1L S1L C1L 99.8(14) . .
N1L S1L C1L 113.3(13) . .
F1L C1L F3L 110(2) . .
F1L C1L F2L 126(3) . .
F3L C1L F2L 101(2) . .
F1L C1L S1L 106.1(18) . .
F3L C1L S1L 109(2) . .
F2L C1L S1L 103.3(18) . .
N1S C1S C2S 178.3(8) . .
C1S C2S H2S1 109.5 . .
C1S C2S H2S2 109.5 . .
H2S1 C2S H2S2 109.5 . .
C1S C2S H2S3 109.5 . .
H2S1 C2S H2S3 109.5 . .
H2S2 C2S H2S3 109.5 . .
N2S C3S C4S 175.2(8) . .
C3S C4S H4S1 109.5 . .
C3S C4S H4S2 109.5 . .
H4S1 C4S H4S2 109.5 . .
C3S C4S H4S3 109.5 . .
H4S1 C4S H4S3 109.5 . .
H4S2 C4S H4S3 109.5 . .
N3S C5S C6S 171.4(12) . .
C5S C6S H6S1 109.5 . .
C5S C6S H6S2 109.5 . .
H6S1 C6S H6S2 109.5 . .
C5S C6S H6S3 109.5 . .
H6S1 C6S H6S3 109.5 . .
H6S2 C6S H6S3 109.5 . .
N4S C7S C8S 171(2) . .
C7S C8S H8S1 109.5 . .
C7S C8S H8S2 109.5 . .
H8S1 C8S H8S2 109.5 . .
C7S C8S H8S3 109.5 . .
H8S1 C8S H8S3 109.5 . .
H8S2 C8S H8S3 109.5 . .
C12S C11S H11A 109.5 . .
C12S C11S H11B 109.5 . .
H11A C11S H11B 109.5 . .
C12S C11S H11C 109.5 . .
H11A C11S H11C 109.5 . .
H11B C11S H11C 109.5 . .
N6S C12S C11S 170.8(13) . .
N7S C13S C14S 154.0(14) . .
N7S C13S C14A 163.7(11) . .
N9A C17A C18A 144(3) . .
N9S C17S C18S 173(3) . .
N10S C19S C20S 156(4) . .
N10A C19A C20A 164(4) . .
N11S C21S C22S 143.7(18) . .
N11A C21A C22A 160(3) . .
N12S C23S C24S 164(3) . .
C32S O1S C35S 114.5(7) . .
O1S C32S C34S 111.4(8) . .
O1S C32S C33S 108.2(8) . .
C34S C32S C33S 109.0(9) . .
O1S C32S H32S 109.4 . .
C34S C32S H32S 109.4 . .
C33S C32S H32S 109.4 . .
C32S C33S H33A 109.5 . .
C32S C33S H33B 109.5 . .
H33A C33S H33B 109.5 . .
C32S C33S H33C 109.5 . .
H33A C33S H33C 109.5 . .
H33B C33S H33C 109.5 . .
C32S C34S H34A 109.5 . .
C32S C34S H34B 109.5 . .
H34A C34S H34B 109.5 . .
C32S C34S H34C 109.5 . .
H34A C34S H34C 109.5 . .
H34B C34S H34C 109.5 . .
C36S C35S O1S 110.0(11) . .
C36S C35S C37S 104.2(12) . .
O1S C35S C37S 103.7(9) . .
C36S C35S H35S 112.7 . .
O1S C35S H35S 112.7 . .
C37S C35S H35S 112.7 . .
C35S C36S H36A 109.5 . .
C35S C36S H36B 109.5 . .
H36A C36S H36B 109.5 . .
C35S C36S H36C 109.5 . .
H36A C36S H36C 109.5 . .
H36B C36S H36C 109.5 . .
C35S C37S H37A 109.5 . .
C35S C37S H37B 109.5 . .
H37A C37S H37B 109.5 . .
C35S C37S H37C 109.5 . .
H37A C37S H37C 109.5 . .
H37B C37S H37C 109.5 . .
N5S C9S C10S 176(3) . .
N5A C9A C10A 146(3) . .
N5B C9B C10B 126.0(19) . .
N5C C9C C10C 143(4) . .

loop_
_geom_bond_atom_site_label_1
_geom_bond_atom_site_label_2
_geom_bond_distance
_geom_bond_site_symmetry_2
Ag1 N16 2.269(4) .
Ag1 N6 2.281(4) .
Ag1 N8 2.427(3) 2_656
Ag1 N7 2.432(4) 2_656
Ag1 Ag2 2.8719(4) .
Ag2 N5 2.246(3) .
Ag2 N15 2.272(3) .
Ag2 N14 2.409(3) .
Ag2 N4 2.481(3) .
Ag3 N19 2.132(6) .
Ag3 N25 2.393(6) 2_656
Ag3 N1 2.394(6) .
Ag3 N24 2.448(9) 2_656
Ag3 Ag4 2.8561(6) .
Ag4 N18 2.269(4) .
Ag4 N2 2.269(4) .
Ag4 N17 2.426(3) .
Ag4 N3 2.428(3) .
Ag4 Ag3' 2.8977(19) .
Ag5 N29 2.276(3) .
Ag5 N21 2.319(3) 2_656
Ag5 N12 2.373(3) .
Ag5 N13 2.446(3) .
Ag5 Ag6 2.8117(4) 2_656
Ag6 N22 2.251(3) .
Ag6 N28 2.275(3) 2_656
Ag6 N27 2.374(3) 2_656
Ag6 N23 2.461(3) .
N1 C1 1.335(7) .
N1 C5 1.340(7) .
N1 Ag3' 1.835(7) .
N2 C8 1.317(6) .
N2 C5 1.359(6) .
N3 C9 1.262(5) .
N3 C10 1.425(5) .
N4 C22 1.296(5) .
N4 C19 1.400(5) .
N5 C27 1.344(5) .
N5 C23 1.349(5) .
N6 C30 1.326(6) .
N6 C27 1.376(5) .
N7 C37 1.289(5) .
N7 C34 1.411(5) .
N8 C38 1.322(5) .
N8 C42 1.348(5) .
N9 C45 1.325(5) .
N9 C42 1.366(5) .
N10 C31 1.411(5) .
N10 C16 1.419(4) .
N10 C13 1.423(5) .
C1 C2 1.390(10) .
C1 H1 0.9500 .
C2 C3 1.346(10) .
C2 H2 0.9500 .
C3 C4 1.396(8) .
C3 H3 0.9500 .
C4 C5 1.418(8) .
C4 C6 1.421(8) .
C6 C7 1.370(8) .
C6 H6 0.9500 .
C7 C8 1.408(7) .
C7 H7 0.9500 .
C8 C9 1.476(6) .
C9 H9 0.9500 .
C10 C15 1.391(5) .
C10 C11 1.393(5) .
C11 C12 1.379(5) .
C11 H11 0.9500 .
C12 C13 1.400(5) .
C12 H12 0.9500 .
C13 C14 1.391(5) .
C14 C15 1.372(5) .
C14 H14 0.9500 .
C15 H15 0.9500 .
C16 C17 1.385(5) .
C16 C21 1.396(5) .
C17 C18 1.386(5) .
C17 H17 0.9500 .
C18 C19 1.392(5) .
C18 H18 0.9500 .
C19 C20 1.394(5) .
C20 C21 1.383(5) .
C20 H20 0.9500 .
C21 H21 0.9500 .
C22 C23 1.466(5) .
C22 H22 0.9500 .
C23 C24 1.396(5) .
C24 C25 1.368(6) .
C24 H24 0.9500 .
C25 C26 1.410(6) .
C25 H25 0.9500 .
C26 C27 1.411(6) .
C26 C28 1.412(6) .
C28 C29 1.380(7) .
C28 H28 0.9500 .
C29 C30 1.406(7) .
C29 H29 0.9500 .
C30 H30 0.9500 .
C31 C32 1.403(5) .
C31 C36 1.411(5) .
C32 C33 1.378(6) .
C32 H32 0.9500 .
C33 C34 1.402(6) .
C33 H33 0.9500 .
C34 C35 1.384(5) .
C35 C36 1.363(5) .
C35 H35 0.9500 .
C36 H36 0.9500 .
C37 C38 1.477(6) .
C37 H37 0.9500 .
C38 C39 1.396(6) .
C39 C40 1.374(7) .
C39 H39 0.9500 .
C40 C41 1.397(7) .
C40 H40 0.9500 .
C41 C43 1.420(6) .
C41 C42 1.423(5) .
C43 C44 1.339(7) .
C43 H43 0.9500 .
C44 C45 1.398(6) .
C44 H44 0.9500 .
C45 H45 0.9500 .
N11 C51 1.323(5) .
N11 C55 1.359(5) .
N12 C58 1.319(5) .
N12 C55 1.367(5) .
N13 C59 1.283(5) .
N13 C60 1.428(5) .
N14 C72 1.273(5) .
N14 C69 1.415(5) .
N15 C73 1.341(5) .
N15 C77 1.348(5) .
N16 C80 1.324(5) .
N16 C77 1.373(5) .
N17 C87 1.286(5) .
N17 C84 1.410(4) .
N18 C88 1.323(5) .
N18 C92 1.356(5) .
N19 C95 1.336(7) .
N19 C92 1.361(7) .
N20 C63 1.405(5) .
N20 C81 1.410(5) .
N20 C66 1.416(5) .
C51 C52 1.409(6) .
C51 H51 0.9500 .
C52 C53 1.353(6) .
C52 H52 0.9500 .
C53 C54 1.425(6) .
C53 H53 0.9500 .
C54 C55 1.418(5) .
C54 C56 1.420(6) .
C56 C57 1.354(6) .
C56 H56 0.9500 .
C57 C58 1.403(6) .
C57 H57 0.9500 .
C58 C59 1.483(6) .
C59 H59 0.9500 .
C60 C65 1.381(6) .
C60 C61 1.394(5) .
C61 C62 1.372(5) .
C61 H61 0.9500 .
C62 C63 1.388(5) .
C62 H62 0.9500 .
C63 C64 1.412(5) .
C64 C65 1.368(6) .
C64 H64 0.9500 .
C65 H65 0.9500 .
C66 C67 1.389(5) .
C66 C71 1.393(5) .
C67 C68 1.385(5) .
C67 H67 0.9500 .
C68 C69 1.384(5) .
C68 H68 0.9500 .
C69 C70 1.394(5) .
C70 C71 1.379(5) .
C70 H70 0.9500 .
C71 H71 0.9500 .
C72 C73 1.454(5) .
C72 H72 0.9500 .
C73 C74 1.395(5) .
C74 C75 1.354(6) .
C74 H74 0.9500 .
C75 C76 1.400(6) .
C75 H75 0.9500 .
C76 C78 1.396(6) .
C76 C77 1.419(6) .
C78 C79 1.359(6) .
C78 H78 0.9500 .
C79 C80 1.395(6) .
C79 H79 0.9500 .
C80 H80 0.9500 .
C81 C82 1.398(5) .
C81 C86 1.398(5) .
C82 C83 1.372(5) .
C82 H82 0.9500 .
C83 C84 1.404(5) .
C83 H83 0.9500 .
C84 C85 1.383(5) .
C85 C86 1.388(5) .
C85 H85 0.9500 .
C86 H86 0.9500 .
C87 C88 1.465(5) .
C87 H87 0.9500 .
C88 C89 1.431(6) .
C89 C90 1.362(6) .
C89 H89 0.9500 .
C90 C91 1.393(8) .
C90 H90 0.9500 .
C91 C92 1.430(7) .
C91 C93 1.430(7) .
C93 C94 1.329(10) .
C93 H93 0.9500 .
C94 C95 1.404(10) .
C94 H94 0.9500 .
C95 H95 0.9500 .
N21 C101 1.323(5) .
N21 C105 1.375(5) .
N22 C108 1.331(4) .
N22 C105 1.344(5) .
N23 C109 1.271(5) .
N23 C110 1.418(4) .
N24 C122 1.302(9) .
N24 C119 1.414(8) .
N25 C123 1.303(9) .
N25 C127 1.340(9) .
N26 C130 1.337(10) .
N26 C127 1.354(10) .
N27 C137 1.280(5) .
N27 C134 1.413(4) .
N28 C138 1.325(4) .
N28 C142 1.356(4) .
N29 C145 1.333(5) .
N29 C142 1.366(4) .
N30 C116 1.411(5) .
N30 C131 1.419(5) .
N30 C113 1.427(4) .
C101 C102 1.409(6) .
C101 H101 0.9500 .
C102 C103 1.354(6) .
C102 H102 0.9500 .
C103 C104 1.395(6) .
C103 H103 0.9500 .
C104 C105 1.415(5) .
C104 C106 1.416(6) .
C106 C107 1.358(6) .
C106 H106 0.9500 .
C107 C108 1.396(5) .
C107 H107 0.9500 .
C108 C109 1.480(5) .
C109 H109 0.9500 .
C110 C111 1.385(5) .
C110 C115 1.400(5) .
C111 C112 1.385(5) .
C111 H111 0.9500 .
C112 C113 1.391(5) .
C112 H112 0.9500 .
C113 C114 1.388(5) .
C114 C115 1.386(5) .
C114 H114 0.9500 .
C115 H115 0.9500 .
C116 C117 1.398(5) .
C116 C121 1.414(5) .
C117 C118 1.368(5) .
C117 H117 0.9500 .
C118 C119 1.392(6) .
C118 H118 0.9500 .
C119 C120 1.378(7) .
C119 N34 1.502(12) .
C120 C121 1.370(6) .
C120 H120 0.9500 .
C121 H121 0.9500 .
C122 C123 1.470(10) .
C122 H122 0.9500 .
C123 C124 1.390(10) .
C124 C125 1.363(11) .
C124 H124 0.9500 .
C125 C126 1.407(11) .
C125 H125 0.9500 .
C126 C128 1.410(11) .
C126 C127 1.413(10) .
C128 C129 1.346(12) .
C128 H128 0.9500 .
C129 C130 1.396(12) .
C129 H129 0.9500 .
C130 H130 0.9500 .
C131 C136 1.389(5) .
C131 C132 1.396(5) .
C132 C133 1.354(5) .
C132 H132 0.9500 .
C133 C134 1.392(5) .
C133 H133 0.9500 .
C134 C135 1.398(5) .
C135 C136 1.391(5) .
C135 H135 0.9500 .
C136 H136 0.9500 .
C137 C138 1.466(5) .
C137 H137 0.9500 .
C138 C139 1.422(5) .
C139 C140 1.364(6) .
C139 H139 0.9500 .
C140 C141 1.387(5) .
C140 H140 0.9500 .
C141 C142 1.415(5) .
C141 C143 1.431(5) .
C143 C144 1.339(6) .
C143 H143 0.9500 .
C144 C145 1.416(5) .
C144 H144 0.9500 .
C145 H145 0.9500 .
N34 C222 1.290(11) .
N34 Ag3' 2.477(13) 2_656
N35 C227 1.328(11) .
N35 C223 1.337(11) .
N35 Ag3' 2.423(10) 2_656
N36 C230 1.365(13) .
N36 C227 1.384(12) .
C222 C223 1.463(11) .
C222 H222 0.9500 .
C223 C224 1.393(12) .
C224 C225 1.388(12) .
C224 H224 0.9500 .
C225 C226 1.426(12) .
C225 H225 0.9500 .
C226 C227 1.401(12) .
C226 C228 1.416(13) .
C228 C229 1.375(14) .
C228 H228 0.9500 .
C229 C230 1.421(13) .
C229 H229 0.9500 .
C230 H230 0.9500 .
S1 O1 1.429(3) .
S1 O3 1.440(3) .
S1 O2 1.453(3) .
S1 C202 1.786(7) 2_656
S1 C201 1.834(7) .
C201 C202 1.512(10) .
C201 H20A 0.9900 .
C201 H20B 0.9900 .
C202 H20C 0.9900 .
C202 H20D 0.9900 .
S1A O2A 1.397(12) .
S1A O1A 1.456(9) .
S1A N1A 1.624(14) .
S1A C1A 1.773(11) .
S2A O3A 1.396(11) .
S2A O4A 1.431(14) .
S2A N1A 1.577(14) .
S2A C2A 1.835(12) .
F1A C1A 1.322(14) .
F2A C1A 1.297(12) .
F3A C1A 1.325(11) .
F4A C2A 1.310(13) .
F5A C2A 1.327(13) .
F6A C2A 1.311(13) .
O2F S1F 1.447(12) .
F2F C1F 1.317(19) .
F1F C1F 1.336(18) .
S1F O1F 1.519(14) .
S1F N1F 1.563(16) .
S1F C1F 1.768(17) .
C1F F3F 1.38(3) .
S2F O3F 1.415(12) .
S2F O4F 1.432(13) .
S2F N1F 1.573(16) .
S2F C2F 1.837(17) .
F4F C2F 1.362(17) .
F6F C2F 1.296(18) .
C2F F5F 1.292(18) .
S1B O2B 1.357(7) .
S1B O1B 1.467(7) .
S1B N1B 1.593(8) .
S1B C1B 1.755(9) .
S2B O3B 1.365(8) .
S2B N1B 1.507(8) .
S2B O4B 1.585(7) .
S2B C2B 1.827(10) .
F1B C1B 1.329(10) .
F2B C1B 1.364(9) .
F3B C1B 1.325(9) .
F4B C2B 1.249(12) .
F5B C2B 1.487(12) .
F6B C2B 1.283(11) .
N1J S2J 1.521(16) .
N1J S1J 1.593(16) .
F6J C2J 1.45(2) .
F6J S2J 2.124(19) .
O1J S1J 1.290(17) .
F1J C1J 1.26(2) .
O2J S1J 1.605(18) .
S1J C1J 1.94(2) .
O3J S2J 1.396(19) .
F5J C2J 1.34(2) .
S2J C2J 1.79(2) .
S2J O4J 1.824(16) .
F4J C2J 1.34(2) .
F3J C1J 1.27(2) .
F2J C1J 1.36(2) .
S1C O1C 1.399(13) .
S1C O2C 1.419(13) .
S1C N1C 1.631(12) .
S1C C1C 1.836(15) .
S2C O4C 1.413(11) .
S2C O3C 1.450(13) .
S2C N1C 1.604(11) .
S2C C2C 1.849(9) .
F1C C1C 1.382(17) .
F2C C1C 1.333(16) .
F3C C1C 1.335(17) .
F4C C2C 1.314(9) .
F5C C2C 1.297(9) .
F6C C2C 1.321(9) .
S2I O3I 1.394(17) .
S2I O4I 1.530(12) .
S2I C2I 1.755(18) .
S2I N1I 1.760(16) .
F5I C2I 1.29(2) .
F4I C2I 1.34(2) .
F6I C2I 1.36(2) .
F3I C1I 1.354(16) .
S1I O2I 1.424(15) .
S1I O1I 1.493(15) .
S1I N1I 1.584(16) .
S1I C1I 1.781(14) .
F2I C1I 1.303(19) .
C1I F1I 1.338(16) .
S1K O2K 1.345(17) .
S1K O1K 1.450(18) .
S1K N1K 1.654(18) .
S1K C1K 1.915(18) .
N1K S2K 1.513(17) .
F2K C1K 1.36(2) .
F2K F1K 1.69(2) .
C1K F3K 1.23(2) .
C1K F1K 1.25(2) .
F4K C2K 1.31(2) .
O4K S2K 1.513(18) .
F5K C2K 1.24(2) .
C2K F6K 1.32(2) .
C2K S2K 1.88(2) .
O3K S2K 1.37(2) .
S1D O1D 1.344(12) .
S1D O2D 1.434(14) .
S1D N1D 1.578(11) .
S1D C1D 1.890(14) .
S2D O4D 1.450(12) .
S2D O3D 1.481(13) .
S2D N1D 1.591(11) .
S2D C2D 1.920(13) .
F1D C1D 1.246(15) .
F2D C1D 1.335(14) .
F3D C1D 1.358(15) .
F4D C2D 1.342(9) .
F5D C2D 1.315(9) .
F6D C2D 1.333(10) .
S1G O1G 1.426(18) .
S1G O2G 1.442(18) .
S1G N1G 1.611(17) .
S1G C1G 1.825(17) .
S2G O3G 1.435(17) .
S2G O4G 1.457(17) .
S2G N1G 1.640(17) .
S2G C2G 1.841(13) .
F1G C1G 1.338(18) .
C1G F2G 1.301(17) .
C1G F3G 1.346(19) .
F4G C2G 1.319(10) .
C2G F6G 1.321(10) .
C2G F5G 1.323(10) .
S1M O2M 1.426(13) .
S1M O1M 1.431(15) .
S1M N1M 1.610(15) .
S1M C1M 1.883(16) .
N1M S2M 1.604(15) .
S2M O4M 1.438(17) .
S2M O3M 1.556(17) .
S2M C2M 1.831(17) .
C1M F1M 1.269(18) .
C1M F2M 1.317(17) .
C1M F3M 1.317(17) .
F6M C2M 1.335(19) .
C2M F4M 1.288(18) .
C2M F5M 1.377(19) .
F5M F5M 1.52(5) 2_657
S1N O1N 1.416(13) .
S1N O2N 1.453(13) .
S1N N1N 1.594(14) .
S1N C1N 1.821(15) .
N1N S2N 1.625(14) .
F1N C1N 1.382(18) .
F2N C1N 1.297(16) .
C1N F3N 1.308(16) .
S2N O4N 1.453(14) .
S2N O3N 1.455(14) .
S2N C2N 1.868(16) .
F5N C2N 1.305(18) .
F6N C2N 1.354(18) .
C2N F4N 1.303(18) .
S1E O1E 1.397(11) .
S1E O2E 1.435(14) .
S1E N1E 1.685(12) .
S1E C1E 1.902(14) .
S2E O3E 1.395(10) .
S2E O4E 1.421(14) .
S2E N1E 1.580(12) .
S2E C2E 1.841(17) .
F2E C1E 1.332(17) .
F1E C1E 1.365(17) .
F3E C1E 1.244(16) .
F4E C2E 1.36(2) .
F5E C2E 1.269(18) .
C2E F6E 1.373(19) .
S2H O4H 1.408(15) .
S2H O3H 1.434(16) .
S2H N1H 1.675(16) .
S2H C2H 1.813(17) .
S1H O1H 1.402(15) .
S1H O2H 1.445(16) .
S1H N1H 1.643(15) .
S1H C1H 1.828(17) .
F3H C1H 1.302(18) .
F5H C2H 1.298(17) .
F2H C1H 1.309(18) .
F1H C1H 1.302(18) .
F6H C2H 1.286(17) .
F4H C2H 1.370(18) .
S2L O4L 1.378(16) .
S2L O3L 1.50(2) .
S2L N1L 1.611(18) .
S2L C2L 1.85(2) .
N1L S1L 1.601(18) .
F6L C2L 1.15(2) .
F4L C2L 1.48(3) .
F5L C2L 1.41(2) .
S1L O2L 1.38(2) .
S1L O1L 1.50(2) .
S1L C1L 1.84(2) .
C1L F1L 1.26(2) .
C1L F3L 1.26(2) .
C1L F2L 1.32(2) .
N1S C1S 1.104(8) .
C1S C2S 1.439(10) .
C2S H2S1 0.9800 .
C2S H2S2 0.9800 .
C2S H2S3 0.9800 .
N2S C3S 1.085(6) .
C3S C4S 1.493(8) .
C4S H4S1 0.9800 .
C4S H4S2 0.9800 .
C4S H4S3 0.9800 .
N3S C5S 1.164(14) .
C5S C6S 1.380(17) .
C6S H6S1 0.9800 .
C6S H6S2 0.9800 .
C6S H6S3 0.9800 .
N4S C7S 1.122(13) .
C7S C8S 1.469(14) .
C8S H8S1 0.9800 .
C8S H8S2 0.9800 .
C8S H8S3 0.9800 .
N6S C12S 1.075(8) .
C11S C12S 1.471(11) .
C11S H11A 0.9800 .
C11S H11B 0.9800 .
C11S H11C 0.9800 .
N7S C13S 1.104(8) .
C13S C14S 1.559(12) .
C13S C14A 1.563(13) .
N9A C17A 1.209(17) .
C18A C17A 1.493(17) .
N9S C17S 1.146(15) .
C17S C18S 1.458(16) .
C19S N10S 1.195(17) .
C19S C20S 1.463(17) .
C19A N10A 1.170(16) .
C19A C20A 1.436(17) .
C22S C21S 1.534(15) .
N11S C21S 1.154(13) .
N11A C21A 1.179(15) .
C21A C22A 1.520(16) .
N12S C23S 1.208(14) .
C23S C24S 1.419(16) .
O1S C32S 1.426(9) .
O1S C35S 1.457(11) .
C32S C34S 1.466(15) .
C32S C33S 1.510(13) .
C32S H32S 1.0000 .
C33S H33A 0.9800 .
C33S H33B 0.9800 .
C33S H33C 0.9800 .
C34S H34A 0.9800 .
C34S H34B 0.9800 .
C34S H34C 0.9800 .
C35S C36S 1.452(18) .
C35S C37S 1.530(16) .
C35S H35S 1.0000 .
C36S H36A 0.9800 .
C36S H36B 0.9800 .
C36S H36C 0.9800 .
C37S H37A 0.9800 .
C37S H37B 0.9800 .
C37S H37C 0.9800 .
N5S C9S 1.158(14) .
C9S C10S 1.492(14) .
C9A N5A 1.190(17) .
C9A C10A 1.513(17) .
N5B C9B 1.228(17) .
C9B C10B 1.548(17) .
N5C C9C 1.198(19) .
C9C C10C 1.50(2) .

loop_
_geom_torsion_atom_site_label_1
_geom_torsion_atom_site_label_2
_geom_torsion_atom_site_label_3
_geom_torsion_atom_site_label_4
_geom_torsion
_geom_torsion_site_symmetry_1
_geom_torsion_site_symmetry_4
C5 N1 C1 C2 -2.3(12) . .
Ag3 N1 C1 C2 162.0(8) . .
N1 C1 C2 C3 -1.7(15) . .
C1 C2 C3 C4 3.1(14) . .
C2 C3 C4 C5 -0.6(12) . .
C2 C3 C4 C6 179.7(8) . .
C1 N1 C5 N2 -173.5(6) . .
Ag3' N1 C5 N2 26.1(7) . .
Ag3 N1 C5 N2 24.0(6) . .
C1 N1 C5 C4 4.9(9) . .
Ag3' N1 C5 C4 -155.5(4) . .
Ag3 N1 C5 C4 -157.6(4) . .
C8 N2 C5 N1 -177.6(5) . .
Ag4 N2 C5 N1 9.2(6) . .
C8 N2 C5 C4 4.0(7) . .
Ag4 N2 C5 C4 -169.2(4) . .
C3 C4 C5 N1 -3.5(9) . .
C6 C4 C5 N1 176.2(5) . .
C3 C4 C5 N2 174.8(6) . .
C6 C4 C5 N2 -5.5(8) . .
C3 C4 C6 C7 -177.9(7) . .
C5 C4 C6 C7 2.4(9) . .
C4 C6 C7 C8 1.8(9) . .
C5 N2 C8 C7 0.6(8) . .
Ag4 N2 C8 C7 174.3(4) . .
C5 N2 C8 C9 -176.9(5) . .
Ag4 N2 C8 C9 -3.1(6) . .
C6 C7 C8 N2 -3.5(9) . .
C6 C7 C8 C9 174.0(5) . .
C10 N3 C9 C8 173.5(4) . .
Ag4 N3 C9 C8 5.9(6) . .
N2 C8 C9 N3 -2.2(8) . .
C7 C8 C9 N3 -179.9(5) . .
C9 N3 C10 C15 -27.3(6) . .
Ag4 N3 C10 C15 138.6(3) . .
C9 N3 C10 C11 156.9(4) . .
Ag4 N3 C10 C11 -37.2(5) . .
C15 C10 C11 C12 3.8(6) . .
N3 C10 C11 C12 179.7(4) . .
C10 C11 C12 C13 -1.8(6) . .
C11 C12 C13 C14 -1.2(6) . .
C11 C12 C13 N10 178.3(4) . .
C31 N10 C13 C14 133.0(4) . .
C16 N10 C13 C14 -49.9(5) . .
C31 N10 C13 C12 -46.5(5) . .
C16 N10 C13 C12 130.7(4) . .
C12 C13 C14 C15 2.1(6) . .
N10 C13 C14 C15 -177.3(4) . .
C13 C14 C15 C10 -0.1(6) . .
C11 C10 C15 C14 -2.9(6) . .
N3 C10 C15 C14 -178.5(4) . .
C31 N10 C16 C17 136.0(4) . .
C13 N10 C16 C17 -41.1(5) . .
C31 N10 C16 C21 -46.3(5) . .
C13 N10 C16 C21 136.6(4) . .
C21 C16 C17 C18 -1.3(5) . .
N10 C16 C17 C18 176.4(3) . .
C16 C17 C18 C19 1.6(6) . .
C17 C18 C19 C20 -0.8(5) . .
C17 C18 C19 N4 -175.5(3) . .
C22 N4 C19 C18 -25.5(5) . .
Ag2 N4 C19 C18 137.1(3) . .
C22 N4 C19 C20 159.8(4) . .
Ag2 N4 C19 C20 -37.7(4) . .
C18 C19 C20 C21 -0.3(5) . .
N4 C19 C20 C21 174.8(3) . .
C19 C20 C21 C16 0.5(6) . .
C17 C16 C21 C20 0.3(5) . .
N10 C16 C21 C20 -177.4(3) . .
C19 N4 C22 C23 172.0(3) . .
Ag2 N4 C22 C23 7.0(4) . .
C27 N5 C23 C24 1.0(6) . .
Ag2 N5 C23 C24 171.4(3) . .
C27 N5 C23 C22 -176.2(4) . .
Ag2 N5 C23 C22 -5.8(5) . .
N4 C22 C23 N5 -1.5(6) . .
N4 C22 C23 C24 -178.8(4) . .
N5 C23 C24 C25 -4.0(7) . .
C22 C23 C24 C25 173.2(4) . .
C23 C24 C25 C26 2.5(7) . .
C24 C25 C26 C27 1.6(8) . .
C24 C25 C26 C28 -178.5(6) . .
C23 N5 C27 N6 -176.8(4) . .
Ag2 N5 C27 N6 13.3(5) . .
C23 N5 C27 C26 3.4(6) . .
Ag2 N5 C27 C26 -166.5(4) . .
C30 N6 C27 N5 -175.4(4) . .
Ag1 N6 C27 N5 34.1(5) . .
C30 N6 C27 C26 4.4(7) . .
Ag1 N6 C27 C26 -146.1(4) . .
C25 C26 C27 N5 -4.7(7) . .
C28 C26 C27 N5 175.4(5) . .
C25 C26 C27 N6 175.5(5) . .
C28 C26 C27 N6 -4.4(8) . .
C25 C26 C28 C29 -179.3(6) . .
C27 C26 C28 C29 0.5(10) . .
C26 C28 C29 C30 3.1(11) . .
C27 N6 C30 C29 -0.6(9) . .
Ag1 N6 C30 C29 150.3(5) . .
C28 C29 C30 N6 -3.2(11) . .
C16 N10 C31 C32 159.5(4) . .
C13 N10 C31 C32 -23.5(6) . .
C16 N10 C31 C36 -22.7(5) . .
C13 N10 C31 C36 154.3(4) . .
C36 C31 C32 C33 -2.6(6) . .
N10 C31 C32 C33 175.2(4) . .
C31 C32 C33 C34 0.2(7) . .
C32 C33 C34 C35 2.1(7) . .
C32 C33 C34 N7 -172.5(4) . .
C37 N7 C34 C35 162.2(4) . .
Ag1 N7 C34 C35 -28.1(5) 2_656 .
C37 N7 C34 C33 -23.2(7) . .
Ag1 N7 C34 C33 146.4(4) 2_656 .
C33 C34 C35 C36 -1.9(6) . .
N7 C34 C35 C36 173.0(4) . .
C34 C35 C36 C31 -0.5(6) . .
C32 C31 C36 C35 2.8(6) . .
N10 C31 C36 C35 -175.0(4) . .
C34 N7 C37 C38 173.6(4) . .
Ag1 N7 C37 C38 3.6(6) 2_656 .
C42 N8 C38 C39 -1.0(7) . .
Ag1 N8 C38 C39 -179.4(4) 2_656 .
C42 N8 C38 C37 -177.0(4) . .
Ag1 N8 C38 C37 4.6(6) 2_656 .
N7 C37 C38 N8 -5.6(7) . .
N7 C37 C38 C39 178.2(5) . .
N8 C38 C39 C40 2.4(9) . .
C37 C38 C39 C40 178.4(5) . .
C38 C39 C40 C41 -1.8(9) . .
C39 C40 C41 C43 -177.4(6) . .
C39 C40 C41 C42 0.0(9) . .
C38 N8 C42 N9 177.0(4) . .
Ag1 N8 C42 N9 -4.7(5) 2_656 .
C38 N8 C42 C41 -0.9(6) . .
Ag1 N8 C42 C41 177.3(3) 2_656 .
C45 N9 C42 N8 -177.0(4) . .
C45 N9 C42 C41 0.9(6) . .
C40 C41 C42 N8 1.4(7) . .
C43 C41 C42 N8 179.0(4) . .
C40 C41 C42 N9 -176.4(5) . .
C43 C41 C42 N9 1.2(7) . .
C40 C41 C43 C44 175.0(6) . .
C42 C41 C43 C44 -2.4(7) . .
C41 C43 C44 C45 1.5(7) . .
C42 N9 C45 C44 -2.0(7) . .
C43 C44 C45 N9 0.8(8) . .
C55 N11 C51 C52 -0.7(6) . .
N11 C51 C52 C53 -0.3(7) . .
C51 C52 C53 C54 0.4(7) . .
C52 C53 C54 C55 0.5(6) . .
C52 C53 C54 C56 177.2(4) . .
C51 N11 C55 N12 -174.3(4) . .
C51 N11 C55 C54 1.6(6) . .
C58 N12 C55 N11 176.6(4) . .
Ag5 N12 C55 N11 25.9(4) . .
C58 N12 C55 C54 0.7(6) . .
Ag5 N12 C55 C54 -150.1(3) . .
C56 C54 C55 N11 -178.5(4) . .
C53 C54 C55 N11 -1.5(6) . .
C56 C54 C55 N12 -2.9(6) . .
C53 C54 C55 N12 174.1(4) . .
C55 C54 C56 C57 2.6(6) . .
C53 C54 C56 C57 -174.1(5) . .
C54 C56 C57 C58 -0.4(7) . .
C55 N12 C58 C57 1.8(6) . .
Ag5 N12 C58 C57 154.0(4) . .
C55 N12 C58 C59 -175.6(4) . .
Ag5 N12 C58 C59 -23.3(5) . .
C56 C57 C58 N12 -2.0(8) . .
C56 C57 C58 C59 175.3(5) . .
C60 N13 C59 C58 171.8(4) . .
Ag5 N13 C59 C58 6.2(5) . .
N12 C58 C59 N13 11.5(7) . .
C57 C58 C59 N13 -166.0(5) . .
C59 N13 C60 C65 2.0(7) . .
Ag5 N13 C60 C65 166.0(3) . .
C59 N13 C60 C61 -174.2(4) . .
Ag5 N13 C60 C61 -10.1(5) . .
C65 C60 C61 C62 -6.2(6) . .
N13 C60 C61 C62 170.2(4) . .
C60 C61 C62 C63 -0.7(6) . .
C61 C62 C63 N20 -170.3(4) . .
C61 C62 C63 C64 7.8(6) . .
C81 N20 C63 C62 -27.0(6) . .
C66 N20 C63 C62 140.9(4) . .
C81 N20 C63 C64 154.9(4) . .
C66 N20 C63 C64 -37.2(5) . .
C62 C63 C64 C65 -8.2(6) . .
N20 C63 C64 C65 170.0(4) . .
C63 C64 C65 C60 1.3(7) . .
C61 C60 C65 C64 5.9(7) . .
N13 C60 C65 C64 -170.1(4) . .
C63 N20 C66 C67 -45.6(5) . .
C81 N20 C66 C67 122.9(4) . .
C63 N20 C66 C71 134.7(4) . .
C81 N20 C66 C71 -56.8(5) . .
C71 C66 C67 C68 0.1(6) . .
N20 C66 C67 C68 -179.6(3) . .
C66 C67 C68 C69 0.5(6) . .
C67 C68 C69 C70 -0.8(6) . .
C67 C68 C69 N14 178.8(3) . .
C72 N14 C69 C68 174.1(3) . .
Ag2 N14 C69 C68 -24.3(4) . .
C72 N14 C69 C70 -6.3(5) . .
Ag2 N14 C69 C70 155.3(3) . .
C68 C69 C70 C71 0.5(5) . .
N14 C69 C70 C71 -179.1(3) . .
C69 C70 C71 C66 0.1(6) . .
C67 C66 C71 C70 -0.4(6) . .
N20 C66 C71 C70 179.3(3) . .
C69 N14 C72 C73 175.9(3) . .
Ag2 N14 C72 C73 12.0(4) . .
C77 N15 C73 C74 0.1(5) . .
Ag2 N15 C73 C74 168.9(3) . .
C77 N15 C73 C72 179.0(3) . .
Ag2 N15 C73 C72 -12.1(4) . .
N14 C72 C73 N15 -0.7(5) . .
N14 C72 C73 C74 178.3(4) . .
N15 C73 C74 C75 -0.7(6) . .
C72 C73 C74 C75 -179.7(4) . .
C73 C74 C75 C76 0.3(7) . .
C74 C75 C76 C78 -178.1(4) . .
C74 C75 C76 C77 0.6(6) . .
C73 N15 C77 N16 -177.4(3) . .
Ag2 N15 C77 N16 15.2(5) . .
C73 N15 C77 C76 1.0(5) . .
Ag2 N15 C77 C76 -166.5(3) . .
C80 N16 C77 N15 -177.7(3) . .
Ag1 N16 C77 N15 10.3(5) . .
C80 N16 C77 C76 4.0(5) . .
Ag1 N16 C77 C76 -168.1(3) . .
C78 C76 C77 N15 177.5(4) . .
C75 C76 C77 N15 -1.3(6) . .
C78 C76 C77 N16 -4.2(6) . .
C75 C76 C77 N16 176.9(4) . .
C75 C76 C78 C79 -179.6(5) . .
C77 C76 C78 C79 1.6(7) . .
C76 C78 C79 C80 0.9(7) . .
C77 N16 C80 C79 -1.3(6) . .
Ag1 N16 C80 C79 171.8(4) . .
C78 C79 C80 N16 -1.2(7) . .
C63 N20 C81 C82 -47.0(5) . .
C66 N20 C81 C82 145.0(4) . .
C63 N20 C81 C86 133.6(4) . .
C66 N20 C81 C86 -34.4(5) . .
C86 C81 C82 C83 3.7(6) . .
N20 C81 C82 C83 -175.7(4) . .
C81 C82 C83 C84 -3.3(6) . .
C82 C83 C84 C85 1.4(6) . .
C82 C83 C84 N17 175.7(4) . .
C87 N17 C84 C85 -27.8(6) . .
Ag4 N17 C84 C85 134.0(3) . .
C87 N17 C84 C83 158.2(4) . .
Ag4 N17 C84 C83 -40.0(5) . .
C83 C84 C85 C86 0.1(6) . .
N17 C84 C85 C86 -173.7(4) . .
C84 C85 C86 C81 0.3(6) . .
C82 C81 C86 C85 -2.2(6) . .
N20 C81 C86 C85 177.2(4) . .
C84 N17 C87 C88 176.0(3) . .
Ag4 N17 C87 C88 12.1(5) . .
C92 N18 C88 C89 -1.7(7) . .
Ag4 N18 C88 C89 168.4(4) . .
C92 N18 C88 C87 -179.0(4) . .
Ag4 N18 C88 C87 -8.9(5) . .
N17 C87 C88 N18 -3.0(6) . .
N17 C87 C88 C89 179.6(4) . .
N18 C88 C89 C90 -0.6(8) . .
C87 C88 C89 C90 176.6(5) . .
C88 C89 C90 C91 1.8(9) . .
C89 C90 C91 C92 -0.8(9) . .
C89 C90 C91 C93 178.7(7) . .
C88 N18 C92 N19 -176.1(4) . .
Ag4 N18 C92 N19 14.4(6) . .
C88 N18 C92 C91 2.8(7) . .
Ag4 N18 C92 C91 -166.7(4) . .
C95 N19 C92 N18 -177.8(5) . .
Ag3 N19 C92 N18 31.4(6) . .
C95 N19 C92 C91 3.3(8) . .
Ag3 N19 C92 C91 -147.5(5) . .
C90 C91 C92 N18 -1.6(9) . .
C93 C91 C92 N18 178.9(6) . .
C90 C91 C92 N19 177.3(5) . .
C93 C91 C92 N19 -2.3(9) . .
C90 C91 C93 C94 179.8(8) . .
C92 C91 C93 C94 -0.7(12) . .
C91 C93 C94 C95 2.2(14) . .
C92 N19 C95 C94 -1.7(10) . .
Ag3 N19 C95 C94 150.6(7) . .
C93 C94 C95 N19 -1.1(14) . .
C105 N21 C101 C102 -3.6(6) . .
Ag5 N21 C101 C102 149.7(4) 2_656 .
N21 C101 C102 C103 0.4(7) . .
C101 C102 C103 C104 1.5(8) . .
C102 C103 C104 C105 -0.2(7) . .
C102 C103 C104 C106 179.9(5) . .
C108 N22 C105 N21 -178.3(3) . .
Ag6 N22 C105 N21 15.6(5) . .
C108 N22 C105 C104 3.1(6) . .
Ag6 N22 C105 C104 -163.0(3) . .
C101 N21 C105 N22 -173.6(4) . .
Ag5 N21 C105 N22 32.2(4) 2_656 .
C101 N21 C105 C104 5.0(6) . .
Ag5 N21 C105 C104 -149.2(3) 2_656 .
C103 C104 C105 N22 175.3(4) . .
C106 C104 C105 N22 -4.7(6) . .
C103 C104 C105 N21 -3.2(6) . .
C106 C104 C105 N21 176.7(4) . .
C103 C104 C106 C107 -177.3(5) . .
C105 C104 C106 C107 2.8(7) . .
C104 C106 C107 C108 0.6(7) . .
C105 N22 C108 C107 0.6(6) . .
Ag6 N22 C108 C107 167.2(3) . .
C105 N22 C108 C109 -174.5(3) . .
Ag6 N22 C108 C109 -7.9(5) . .
C106 C107 C108 N22 -2.5(6) . .
C106 C107 C108 C109 172.6(4) . .
C110 N23 C109 C108 170.0(3) . .
Ag6 N23 C109 C108 5.7(4) . .
N22 C108 C109 N23 0.9(6) . .
C107 C108 C109 N23 -174.4(4) . .
C109 N23 C110 C111 -29.1(5) . .
Ag6 N23 C110 C111 133.1(3) . .
C109 N23 C110 C115 158.0(4) . .
Ag6 N23 C110 C115 -39.7(4) . .
C115 C110 C111 C112 -0.2(6) . .
N23 C110 C111 C112 -173.0(4) . .
C110 C111 C112 C113 2.6(6) . .
C111 C112 C113 C114 -3.8(6) . .
C111 C112 C113 N30 175.4(4) . .
C116 N30 C113 C114 -45.1(5) . .
C131 N30 C113 C114 143.4(4) . .
C116 N30 C113 C112 135.7(4) . .
C131 N30 C113 C112 -35.8(5) . .
C112 C113 C114 C115 2.8(6) . .
N30 C113 C114 C115 -176.5(3) . .
C113 C114 C115 C110 -0.5(6) . .
C111 C110 C115 C114 -0.9(6) . .
N23 C110 C115 C114 172.4(3) . .
C131 N30 C116 C117 154.4(4) . .
C113 N30 C116 C117 -16.9(5) . .
C131 N30 C116 C121 -26.3(5) . .
C113 N30 C116 C121 162.4(4) . .
N30 C116 C117 C118 -177.7(4) . .
C121 C116 C117 C118 3.0(6) . .
C116 C117 C118 C119 -3.2(6) . .
C117 C118 C119 C120 2.6(7) . .
C117 C118 C119 N24 169.7(5) . .
C117 C118 C119 N34 -169.4(6) . .
C122 N24 C119 C120 -29.0(11) . .
Ag3 N24 C119 C120 146.6(4) 2_656 .
C122 N24 C119 C118 164.2(8) . .
Ag3 N24 C119 C118 -20.2(8) 2_656 .
C118 C119 C120 C121 -2.0(8) . .
N24 C119 C120 C121 -169.1(6) . .
N34 C119 C120 C121 167.4(7) . .
C119 C120 C121 C116 1.8(7) . .
C117 C116 C121 C120 -2.3(6) . .
N30 C116 C121 C120 178.4(4) . .
C119 N24 C122 C123 -176.0(8) . .
Ag3 N24 C122 C123 8.3(12) 2_656 .
C127 N25 C123 C124 1.2(15) . .
Ag3 N25 C123 C124 180.0(8) 2_656 .
C127 N25 C123 C122 177.8(9) . .
Ag3 N25 C123 C122 -3.4(12) 2_656 .
N24 C122 C123 N25 -3.4(15) . .
N24 C122 C123 C124 173.3(10) . .
N25 C123 C124 C125 -3.5(15) . .
C122 C123 C124 C125 179.9(11) . .
C123 C124 C125 C126 2.2(15) . .
C124 C125 C126 C128 178.7(12) . .
C124 C125 C126 C127 1.1(15) . .
C123 N25 C127 N26 -178.3(10) . .
Ag3 N25 C127 N26 2.9(11) 2_656 .
C123 N25 C127 C126 2.4(14) . .
Ag3 N25 C127 C126 -176.3(7) 2_656 .
C130 N26 C127 N25 -178.3(10) . .
C130 N26 C127 C126 1.0(15) . .
C125 C126 C127 N25 -3.5(14) . .
C128 C126 C127 N25 178.6(10) . .
C125 C126 C127 N26 177.3(10) . .
C128 C126 C127 N26 -0.6(14) . .
C125 C126 C128 C129 -179.2(12) . .
C127 C126 C128 C129 -1.6(15) . .
C126 C128 C129 C130 3.1(16) . .
C127 N26 C130 C129 0.7(17) . .
C128 C129 C130 N26 -2.8(17) . .
C116 N30 C131 C136 -48.1(5) . .
C113 N30 C131 C136 123.6(4) . .
C116 N30 C131 C132 132.3(4) . .
C113 N30 C131 C132 -56.0(5) . .
C136 C131 C132 C133 -0.5(6) . .
N30 C131 C132 C133 179.1(3) . .
C131 C132 C133 C134 -0.1(6) . .
C132 C133 C134 C135 1.4(6) . .
C132 C133 C134 N27 -176.5(4) . .
C137 N27 C134 C133 -1.6(6) . .
Ag6 N27 C134 C133 153.5(3) 2_656 .
C137 N27 C134 C135 -179.6(3) . .
Ag6 N27 C134 C135 -24.4(4) 2_656 .
C133 C134 C135 C136 -2.1(6) . .
N27 C134 C135 C136 176.0(3) . .
C132 C131 C136 C135 -0.2(6) . .
N30 C131 C136 C135 -179.7(3) . .
C134 C135 C136 C131 1.5(6) . .
C134 N27 C137 C138 173.8(3) . .
Ag6 N27 C137 C138 16.6(4) 2_656 .
C142 N28 C138 C139 -1.5(5) . .
Ag6 N28 C138 C139 165.5(3) 2_656 .
C142 N28 C138 C137 -178.7(3) . .
Ag6 N28 C138 C137 -11.7(4) 2_656 .
N27 C137 C138 N28 -4.0(5) . .
N27 C137 C138 C139 178.7(3) . .
N28 C138 C139 C140 -0.7(6) . .
C137 C138 C139 C140 176.5(4) . .
C138 C139 C140 C141 1.4(6) . .
C139 C140 C141 C142 0.0(6) . .
C139 C140 C141 C143 -177.7(4) . .
C138 N28 C142 N29 -176.5(3) . .
Ag6 N28 C142 N29 18.2(4) 2_656 .
C138 N28 C142 C141 2.9(5) . .
Ag6 N28 C142 C141 -162.4(3) 2_656 .
C145 N29 C142 N28 -175.7(3) . .
Ag5 N29 C142 N28 8.2(4) . .
C145 N29 C142 C141 4.9(5) . .
Ag5 N29 C142 C141 -171.2(3) . .
C140 C141 C142 N28 -2.2(6) . .
C143 C141 C142 N28 175.6(3) . .
C140 C141 C142 N29 177.2(4) . .
C143 C141 C142 N29 -5.0(6) . .
C140 C141 C143 C144 179.2(4) . .
C142 C141 C143 C144 1.5(6) . .
C141 C143 C144 C145 1.9(6) . .
C142 N29 C145 C144 -1.3(6) . .
Ag5 N29 C145 C144 175.2(3) . .
C143 C144 C145 N29 -2.1(7) . .
C120 C119 N34 C222 -15.7(15) . .
C118 C119 N34 C222 154.6(10) . .
C120 C119 N34 Ag3' 145.9(6) . 2_656
C118 C119 N34 Ag3' -43.8(8) . 2_656
C119 N34 C222 C223 167.5(10) . .
Ag3' N34 C222 C223 4.8(16) 2_656 .
C227 N35 C223 C224 -1.4(18) . .
Ag3' N35 C223 C224 -169.8(9) 2_656 .
C227 N35 C223 C222 175.1(12) . .
Ag3' N35 C223 C222 6.7(15) 2_656 .
N34 C222 C223 N35 -7.8(19) . .
N34 C222 C223 C224 168.9(12) . .
N35 C223 C224 C225 1.5(17) . .
C222 C223 C224 C225 -174.9(13) . .
C223 C224 C225 C226 0.5(16) . .
C224 C225 C226 C227 -2.5(16) . .
C224 C225 C226 C228 -179.1(14) . .
C223 N35 C227 N36 177.6(12) . .
Ag3' N35 C227 N36 -14.6(15) 2_656 .
C223 N35 C227 C226 -0.9(18) . .
Ag3' N35 C227 C226 167.0(9) 2_656 .
C230 N36 C227 N35 -175.9(14) . .
C230 N36 C227 C226 2.6(19) . .
C228 C226 C227 N35 179.6(14) . .
C225 C226 C227 N35 2.8(17) . .
C228 C226 C227 N36 1.3(18) . .
C225 C226 C227 N36 -175.4(13) . .
C227 C226 C228 C229 -6.3(18) . .
C225 C226 C228 C229 170.2(14) . .
C226 C228 C229 C230 7.1(18) . .
C227 N36 C230 C229 -2(2) . .
C228 C229 C230 N36 -3(2) . .
C5 N1 Ag3' N35 149.1(5) . 2_656
C5 N1 Ag3' N34 -141.7(5) . 2_656
C5 N1 Ag3' Ag4 -35.3(4) . .
O1 S1 C201 C202 -157.9(5) . .
O3 S1 C201 C202 86.4(5) . .
O2 S1 C201 C202 -43.2(6) . .
C202 S1 C201 C202 39.7(8) 2_656 .
S1 C201 C202 S1 -178.3(4) . 2_656
O3A S2A N1A S1A -13.6(19) . .
O4A S2A N1A S1A -157.4(14) . .
C2A S2A N1A S1A 95.1(15) . .
O2A S1A N1A S2A -80.7(17) . .
O1A S1A N1A S2A 56.2(16) . .
C1A S1A N1A S2A 169.0(14) . .
O2A S1A C1A F2A -179.6(9) . .
O1A S1A C1A F2A 51.4(10) . .
N1A S1A C1A F2A -62.3(12) . .
O2A S1A C1A F1A -54.1(13) . .
O1A S1A C1A F1A 176.9(11) . .
N1A S1A C1A F1A 63.2(14) . .
O2A S1A C1A F3A 63.0(10) . .
O1A S1A C1A F3A -66.0(10) . .
N1A S1A C1A F3A -179.7(12) . .
O3A S2A C2A F4A 175.7(12) . .
O4A S2A C2A F4A -54.8(16) . .
N1A S2A C2A F4A 55.0(13) . .
O3A S2A C2A F6A 53.3(13) . .
O4A S2A C2A F6A -177.2(14) . .
N1A S2A C2A F6A -67.4(13) . .
O3A S2A C2A F5A -65.4(12) . .
O4A S2A C2A F5A 64.1(14) . .
N1A S2A C2A F5A 173.9(11) . .
O2F S1F C1F F2F 177.8(13) . .
O1F S1F C1F F2F -62.8(16) . .
N1F S1F C1F F2F 49.7(19) . .
O2F S1F C1F F1F -59.3(18) . .
O1F S1F C1F F1F 60.2(17) . .
N1F S1F C1F F1F 172.7(15) . .
O2F S1F C1F F3F 59.8(15) . .
O1F S1F C1F F3F 179.2(13) . .
N1F S1F C1F F3F -68.3(17) . .
O3F S2F C2F F5F -180.0(12) . .
O4F S2F C2F F5F -59.8(15) . .
N1F S2F C2F F5F 54.1(14) . .
O3F S2F C2F F6F 54.7(13) . .
O4F S2F C2F F6F 174.9(14) . .
N1F S2F C2F F6F -71.2(15) . .
O3F S2F C2F F4F -60.6(13) . .
O4F S2F C2F F4F 59.6(15) . .
N1F S2F C2F F4F 173.5(11) . .
O2F S1F N1F S2F 141.9(17) . .
O1F S1F N1F S2F 11(2) . .
C1F S1F N1F S2F -99(2) . .
O3F S2F N1F S1F -43(2) . .
O4F S2F N1F S1F -177.3(18) . .
C2F S2F N1F S1F 73(2) . .
O3B S2B N1B S1B 123.5(7) . .
O4B S2B N1B S1B -10.3(8) . .
C2B S2B N1B S1B -111.6(7) . .
O2B S1B N1B S2B -39.1(9) . .
O1B S1B N1B S2B -160.3(6) . .
C1B S1B N1B S2B 92.8(7) . .
O2B S1B C1B F3B -61.9(7) . .
O1B S1B C1B F3B 60.4(7) . .
N1B S1B C1B F3B 161.8(6) . .
O2B S1B C1B F1B 58.1(10) . .
O1B S1B C1B F1B -179.5(8) . .
N1B S1B C1B F1B -78.1(9) . .
O2B S1B C1B F2B 180.0(7) . .
O1B S1B C1B F2B -57.7(8) . .
N1B S1B C1B F2B 43.8(8) . .
O3B S2B C2B F4B -42.9(11) . .
N1B S2B C2B F4B -171.9(9) . .
O4B S2B C2B F4B 72.6(10) . .
O3B S2B C2B F6B -177.7(9) . .
N1B S2B C2B F6B 53.3(11) . .
O4B S2B C2B F6B -62.2(10) . .
O3B S2B C2B F5B 69.3(9) . .
N1B S2B C2B F5B -59.7(8) . .
O4B S2B C2B F5B -175.2(7) . .
S2J N1J S1J O1J 17(2) . .
S2J N1J S1J O2J -179.3(17) . .
S2J N1J S1J C1J -93.4(18) . .
S1J N1J S2J O3J -86(2) . .
S1J N1J S2J C2J 47(2) . .
S1J N1J S2J O4J 147.1(15) . .
S1J N1J S2J F6J 9.1(18) . .
S2J F6J C2J F5J 95(2) . .
S2J F6J C2J F4J -106(2) . .
O3J S2J C2J F5J -55(2) . .
N1J S2J C2J F5J 171.7(17) . .
O4J S2J C2J F5J 58.4(18) . .
F6J S2J C2J F5J -124(2) . .
O3J S2J C2J F4J 178.6(19) . .
N1J S2J C2J F4J 45(2) . .
O4J S2J C2J F4J -67.9(19) . .
F6J S2J C2J F4J 110(2) . .
O3J S2J C2J F6J 69.0(17) . .
N1J S2J C2J F6J -64.1(15) . .
O4J S2J C2J F6J -177.4(13) . .
O4C S2C N1C S1C -11.7(15) . .
O3C S2C N1C S1C -147.4(12) . .
C2C S2C N1C S1C 106.9(11) . .
O1C S1C N1C S2C 152.6(11) . .
O2C S1C N1C S2C 26.7(15) . .
C1C S1C N1C S2C -104.9(12) . .
O1C S1C C1C F2C -172.4(14) . .
O2C S1C C1C F2C -34(2) . .
N1C S1C C1C F2C 87.8(15) . .
O1C S1C C1C F3C -47.3(15) . .
O2C S1C C1C F3C 91.2(17) . .
N1C S1C C1C F3C -147.2(13) . .
O1C S1C C1C F1C 71.2(14) . .
O2C S1C C1C F1C -150.3(14) . .
N1C S1C C1C F1C -28.7(15) . .
O4C S2C C2C F5C -76.4(12) . .
O3C S2C C2C F5C 50.4(13) . .
N1C S2C C2C F5C 158.2(10) . .
O4C S2C C2C F4C 47.7(13) . .
O3C S2C C2C F4C 174.5(12) . .
N1C S2C C2C F4C -77.7(12) . .
O4C S2C C2C F6C 178.5(11) . .
O3C S2C C2C F6C -54.7(13) . .
N1C S2C C2C F6C 53.1(11) . .
O3I S2I C2I F5I -158(2) . .
O4I S2I C2I F5I 45(3) . .
N1I S2I C2I F5I -50(2) . .
O3I S2I C2I F4I 63(2) . .
O4I S2I C2I F4I -93(2) . .
N1I S2I C2I F4I 172(2) . .
O3I S2I C2I F6I -48(2) . .
O4I S2I C2I F6I 155.1(14) . .
N1I S2I C2I F6I 60.1(17) . .
O2I S1I C1I F2I 171.3(15) . .
O1I S1I C1I F2I 60.6(16) . .
N1I S1I C1I F2I -66.3(16) . .
O2I S1I C1I F1I -58.4(15) . .
O1I S1I C1I F1I -169.2(13) . .
N1I S1I C1I F1I 64.0(14) . .
O2I S1I C1I F3I 54.0(14) . .
O1I S1I C1I F3I -56.8(14) . .
N1I S1I C1I F3I 176.4(11) . .
O2I S1I N1I S2I 33.0(19) . .
O1I S1I N1I S2I 165.9(12) . .
C1I S1I N1I S2I -81.0(15) . .
O3I S2I N1I S1I -13.1(19) . .
O4I S2I N1I S1I 109.9(15) . .
C2I S2I N1I S1I -119.9(16) . .
O2K S1K N1K S2K -10(2) . .
O1K S1K N1K S2K 134.7(17) . .
C1K S1K N1K S2K -123.1(15) . .
F1K F2K C1K F3K 116(2) . .
F1K F2K C1K S1K -124.8(18) . .
F3K C1K F1K F2K -128(3) . .
S1K C1K F1K F2K 101(2) . .
S1K N1K S2K O3K -15(3) . .
S1K N1K S2K O4K -172.4(13) . .
S1K N1K S2K C2K 101.4(16) . .
F5K C2K S2K O3K 37(3) . .
F4K C2K S2K O3K -100(2) . .
F6K C2K S2K O3K 145.0(19) . .
F5K C2K S2K O4K 162(2) . .
F4K C2K S2K O4K 24.8(17) . .
F6K C2K S2K O4K -90.6(16) . .
F5K C2K S2K N1K -90(2) . .
F4K C2K S2K N1K 132.6(17) . .
F6K C2K S2K N1K 17.3(18) . .
O1D S1D N1D S2D 165.9(10) . .
O2D S1D N1D S2D 16.0(16) . .
C1D S1D N1D S2D -92.1(11) . .
O4D S2D N1D S1D -136.5(11) . .
O3D S2D N1D S1D -4.4(15) . .
C2D S2D N1D S1D 113.6(10) . .
O1D S1D C1D F1D -32.7(12) . .
O2D S1D C1D F1D 98.7(14) . .
N1D S1D C1D F1D -145.2(10) . .
O1D S1D C1D F2D -158.9(13) . .
O2D S1D C1D F2D -27.5(16) . .
N1D S1D C1D F2D 88.6(12) . .
O1D S1D C1D F3D 72.7(13) . .
O2D S1D C1D F3D -155.9(14) . .
N1D S1D C1D F3D -39.9(12) . .
O1G S1G N1G S2G 177(3) . .
O2G S1G N1G S2G 47(4) . .
C1G S1G N1G S2G -66(4) . .
O3G S2G N1G S1G -163(3) . .
O4G S2G N1G S1G -29(4) . .
C2G S2G N1G S1G 79(3) . .
O1G S1G C1G F2G -40(3) . .
O2G S1G C1G F2G 88(3) . .
N1G S1G C1G F2G -156(2) . .
O1G S1G C1G F1G 92(2) . .
O2G S1G C1G F1G -140(2) . .
N1G S1G C1G F1G -24(2) . .
O1G S1G C1G F3G -158(2) . .
O2G S1G C1G F3G -29(2) . .
N1G S1G C1G F3G 87(2) . .
O3G S2G C2G F4G 31(2) . .
O4G S2G C2G F4G -96(2) . .
N1G S2G C2G F4G 151(2) . .
O3G S2G C2G F6G -90(2) . .
O4G S2G C2G F6G 144(2) . .
N1G S2G C2G F6G 30(2) . .
O3G S2G C2G F5G 151(2) . .
O4G S2G C2G F5G 24(2) . .
N1G S2G C2G F5G -89(2) . .
O2M S1M N1M S2M -29(3) . .
O1M S1M N1M S2M 124(2) . .
C1M S1M N1M S2M -130(2) . .
S1M N1M S2M O4M 180(2) . .
S1M N1M S2M O3M -51(3) . .
S1M N1M S2M C2M 36(3) . .
O2M S1M C1M F1M 56.7(19) . .
O1M S1M C1M F1M -55(2) . .
N1M S1M C1M F1M 177.9(19) . .
O2M S1M C1M F2M -60.5(16) . .
O1M S1M C1M F2M -172.4(17) . .
N1M S1M C1M F2M 60.7(17) . .
O2M S1M C1M F3M 177.1(16) . .
O1M S1M C1M F3M 65.3(18) . .
N1M S1M C1M F3M -61.7(17) . .
O4M S2M C2M F4M -63(3) . .
O3M S2M C2M F4M -180(3) . .
N1M S2M C2M F4M 84(3) . .
O4M S2M C2M F6M 163(3) . .
O3M S2M C2M F6M 46(2) . .
N1M S2M C2M F6M -50(3) . .
O4M S2M C2M F5M 55(3) . .
O3M S2M C2M F5M -62(2) . .
N1M S2M C2M F5M -158(2) . .
F4M C2M F5M F5M -93(3) . 2_657
F6M C2M F5M F5M 26(3) . 2_657
S2M C2M F5M F5M 136.8(18) . 2_657
O1N S1N N1N S2N -18.7(18) . .
O2N S1N N1N S2N -157.5(13) . .
C1N S1N N1N S2N 92.2(15) . .
O1N S1N C1N F2N -136.8(18) . .
O2N S1N C1N F2N 0(2) . .
N1N S1N C1N F2N 108.7(19) . .
O1N S1N C1N F3N 19.0(19) . .
O2N S1N C1N F3N 155.8(15) . .
N1N S1N C1N F3N -95.6(16) . .
O1N S1N C1N F1N 124.6(15) . .
O2N S1N C1N F1N -98.6(15) . .
N1N S1N C1N F1N 10.0(14) . .
S1N N1N S2N O4N -47(2) . .
S1N N1N S2N O3N 90.1(16) . .
S1N N1N S2N C2N -160.8(14) . .
O4N S2N C2N F4N 72(3) . .
O3N S2N C2N F4N -57(3) . .
N1N S2N C2N F4N -167(2) . .
O4N S2N C2N F5N -168.1(19) . .
O3N S2N C2N F5N 62(2) . .
N1N S2N C2N F5N -47(2) . .
O4N S2N C2N F6N -50(2) . .
O3N S2N C2N F6N -180(2) . .
N1N S2N C2N F6N 71(2) . .
O3E S2E N1E S1E 16.2(13) . .
O4E S2E N1E S1E 156.0(11) . .
C2E S2E N1E S1E -98.9(11) . .
O1E S1E N1E S2E 11.9(14) . .
O2E S1E N1E S2E 144.9(11) . .
C1E S1E N1E S2E -106.0(11) . .
O3E S2E C2E F5E 58.2(14) . .
O4E S2E C2E F5E -65.2(15) . .
N1E S2E C2E F5E 180.0(12) . .
O3E S2E C2E F4E 177.9(11) . .
O4E S2E C2E F4E 54.6(14) . .
N1E S2E C2E F4E -60.3(13) . .
O3E S2E C2E F6E -62.9(14) . .
O4E S2E C2E F6E 173.7(14) . .
N1E S2E C2E F6E 58.9(14) . .
O1H S1H C1H F3H -160(2) . .
O2H S1H C1H F3H 74(2) . .
N1H S1H C1H F3H -44(2) . .
O1H S1H C1H F1H 87(2) . .
O2H S1H C1H F1H -39.4(19) . .
N1H S1H C1H F1H -157.4(17) . .
O1H S1H C1H F2H -38(3) . .
O2H S1H C1H F2H -164(2) . .
N1H S1H C1H F2H 78(2) . .
O1H S1H N1H S2H -146.1(17) . .
O2H S1H N1H S2H -10(2) . .
C1H S1H N1H S2H 93.3(16) . .
O4H S2H N1H S1H -135.4(15) . .
O3H S2H N1H S1H -11(2) . .
C2H S2H N1H S1H 107.8(15) . .
O4H S2H C2H F6H 19(2) . .
O3H S2H C2H F6H -127.4(18) . .
N1H S2H C2H F6H 128.4(16) . .
O4H S2H C2H F5H 147.1(17) . .
O3H S2H C2H F5H 0(2) . .
N1H S2H C2H F5H -103.7(16) . .
O4H S2H C2H F4H -90.1(18) . .
O3H S2H C2H F4H 123.3(17) . .
N1H S2H C2H F4H 19.1(15) . .
O4L S2L N1L S1L -34(3) . .
O3L S2L N1L S1L 97.5(18) . .
C2L S2L N1L S1L -162.7(16) . .
O4L S2L C2L F6L 15(3) . .
O3L S2L C2L F6L -97(3) . .
N1L S2L C2L F6L 161(3) . .
O4L S2L C2L F5L -151.0(18) . .
O3L S2L C2L F5L 97(2) . .
N1L S2L C2L F5L -5(2) . .
O4L S2L C2L F4L 109.4(19) . .
O3L S2L C2L F4L -3(2) . .
N1L S2L C2L F4L -104.5(19) . .
S2L N1L S1L O2L 176(2) . .
S2L N1L S1L O1L 40(2) . .
S2L N1L S1L C1L -67.1(19) . .
O2L S1L C1L F1L 72(3) . .
O1L S1L C1L F1L -164(2) . .
N1L S1L C1L F1L -54(2) . .
O2L S1L C1L F3L -169(2) . .
O1L S1L C1L F3L -46(2) . .
N1L S1L C1L F3L 64(2) . .
O2L S1L C1L F2L -62(2) . .
O1L S1L C1L F2L 61(2) . .
N1L S1L C1L F2L 171.0(19) . .
C35S O1S C32S C34S -78.1(12) . .
C35S O1S C32S C33S 162.1(9) . .
C32S O1S C35S C36S -92.1(13) . .
C32S O1S C35S C37S 156.9(11) . .
